data_1575067
loop_
_publ_author_name
'Williams, James R.'
'Ward, Michael D.'

_publ_section_title
;
 An investigation into catalysed xanthene-based dye oxidation by a family
 of coordination cages.
;
_journal_issue 29
_journal_name_full Nanoscale
_journal_page_first 17285
_journal_page_last 17293
_journal_paper_doi 10.1039/d5nr02293b
_journal_volume 17
_journal_year 2025
_chemical_formula_moiety '2(C168 H132 N36 Ni4), 0.15(Cl), 1.7(C20 H6 Br4 O5), 10.35(B F4), [+ solvents]'
_chemical_formula_sum 'C401 H398.2 B10.45 Br6.8 Cl0.15 F41.8 N72 Ni8 O40'
_chemical_formula_weight 8791.64
_space_group_crystal_system triclinic
_space_group_IT_number 2
_space_group_name_Hall '-P 1'
_space_group_name_H-M_alt 'P -1'
_atom_sites_solution_hydrogens geom
_atom_sites_solution_primary dual
_audit_creation_date 2025-01-20
_audit_creation_method
;
Olex2 1.5
(compiled 2024.02.16 svn.r378c4104 for OlexSys, GUI svn.r6928)
;
_audit_update_record
;
2025-05-29 deposited with the CCDC.	2025-07-07 downloaded from the CCDC.
;
_cell_angle_alpha 104.597(2)
_cell_angle_beta 98.324(2)
_cell_angle_gamma 94.218(2)
_cell_formula_units_Z 2
_cell_length_a 21.8986(4)
_cell_length_b 22.3981(4)
_cell_length_c 43.4906(8)
_cell_measurement_reflns_used 33079
_cell_measurement_temperature 100.00(10)
_cell_measurement_theta_max 68.8040
_cell_measurement_theta_min 2.5610
_cell_volume 20290.3(7)
_computing_cell_refinement 'CrysAlisPro 1.171.43.90 (Rigaku OD, 2023)'
_computing_data_collection 'CrysAlisPro system (CCD 43.124a 64-bit (release 23-05-2024))'
_computing_data_reduction 'CrysAlisPro 1.171.43.90 (Rigaku OD, 2023)'
_computing_molecular_graphics 'Olex2 1.5 (Dolomanov et al., 2009)'
_computing_publication_material 'Olex2 1.5 (Dolomanov et al., 2009)'
_computing_structure_refinement 'SHELXL 2019/3 (Sheldrick, 2015)'
_computing_structure_solution 'SHELXT 2018/2 (Sheldrick, 2018)'
_diffrn_ambient_environment N~2~
_diffrn_ambient_temperature 100.00(10)
_diffrn_detector 'Hybrid Pixel Array Detector'
_diffrn_detector_area_resol_mean 10.0000
_diffrn_detector_type 'HyPix-Arc 100'
_diffrn_measured_fraction_theta_full 0.981
_diffrn_measured_fraction_theta_max 0.887
_diffrn_measurement_details
;
List of Runs (angles in degrees, time in seconds):

  # Type    Start    End  Width  t~exp~   \w     \q     \k     \f   Frames
#--------------------------------------------------------------------------
  1  \w    -82.00  -3.00   0.50    0.90    --  -48.96 112.00 -74.00  158
  2  \w     25.00  96.00   0.50    0.90    --   49.46-112.00-167.00  142
  3  \w    -83.00 -11.00   0.50    0.90    --  -82.51 112.00 -74.00  144
  4  \w   -153.00 -81.00   0.50    0.90    --  -82.51-112.00-167.00  144
  5  \w   -153.00 -81.00   0.50    0.90    --  -82.51-112.00-167.00  144
  6  \w    -83.00 -11.00   0.50    0.90    --  -82.51 112.00 -74.00  144
  7  \w     28.00 108.00   0.50    0.90    --   99.24-112.00-167.00  160
  8  \w    103.00 178.00   0.50    0.90    --  109.47 112.00 -74.00  150
  9  \w   -160.00 -66.00   0.50    0.90    --  -82.51 -45.00  60.00  188
 10  \w    -51.00  -4.00   0.50    0.90    --  -82.51  45.00 150.00   94
 11  \w     34.00 111.00   0.50    0.90    --   99.24-125.00 -60.00  154
 12  \w     21.00  51.00   0.50    0.90    --   99.24 -45.00-180.00   60
 13  \w     31.00 106.00   0.50    0.90    --   99.24 -77.00  30.00  150
 14  \w     34.00 111.00   0.50    0.90    --   99.24-125.00  60.00  154
 15  \w    103.00 170.00   0.50    0.90    --   99.24 112.00 -74.00  134
 16  \w     27.00 172.00   0.50    0.90    --   99.24   0.00 -60.00  290
 17  \w     39.00 108.00   0.50    0.90    --  109.47-112.00-167.00  138
 18  \w     23.00 118.00   0.50    0.90    --   49.46  77.00 150.00  190
 19  \w     23.00 118.00   0.50    0.90    --   49.46  77.00 -30.00  190
 20  \w    -35.00  -3.00   0.50    0.90    --  -82.51  30.00 -30.00   64
 21  \w   -157.00 -62.00   0.50    0.90    --  -82.51 -61.00 120.00  190
 22  \w   -151.00 -56.00   0.50    0.90    --  -82.51 -77.00-180.00  190
 23  \w   -151.00 -56.00   0.50    0.90    --  -82.51 -77.00-150.00  190
 24  \w   -151.00 -56.00   0.50    0.90    --  -82.51 -77.00 -90.00  190
 25  \w   -151.00 -56.00   0.50    0.90    --  -82.51 -77.00 -30.00  190
 26  \w   -151.00 -56.00   0.50    0.90    --  -82.51 -77.00  30.00  190
 27  \w     79.00 174.00   0.50    0.90    --   99.24  61.00  60.00  190
 28  \w     21.00  51.00   0.50    0.90    --   99.24 -45.00  60.00   60
 29  \w     93.00 178.00   0.50    0.90    --  109.47  45.00   0.00  170
 30  \w     35.00  71.00   0.50    0.90    --  109.47 -61.00 -30.00   72
 31  \w     35.00  71.00   0.50    0.90    --  109.47 -61.00-150.00   72
 32  \w     23.00 118.00   0.50    0.90    --   49.46  77.00  60.00  190
 33  \w     23.00 118.00   0.50    0.90    --   49.46  77.00-120.00  190
;
_diffrn_measurement_device 'four-circle diffractometer'
_diffrn_measurement_device_type 'XtaLAB Synergy, Dualflex, HyPix-Arc 100'
_diffrn_measurement_method '\w scans'
_diffrn_orient_matrix_type 'CrysAlisPro convention (1999,Acta A55,543-557)'
_diffrn_orient_matrix_UB_11 -0.0485988000
_diffrn_orient_matrix_UB_12 0.0324624000
_diffrn_orient_matrix_UB_13 0.0184678000
_diffrn_orient_matrix_UB_21 0.0337335000
_diffrn_orient_matrix_UB_22 -0.0108265000
_diffrn_orient_matrix_UB_23 0.0314241000
_diffrn_orient_matrix_UB_31 0.0402850000
_diffrn_orient_matrix_UB_32 0.0628353000
_diffrn_orient_matrix_UB_33 0.0071308000
_diffrn_radiation_monochromator mirror
_diffrn_radiation_probe x-ray
_diffrn_radiation_type 'Cu K\a'
_diffrn_radiation_wavelength 1.54184
_diffrn_reflns_av_R_equivalents 0.1465
_diffrn_reflns_av_unetI/netI 0.1141
_diffrn_reflns_Laue_measured_fraction_full 0.981
_diffrn_reflns_Laue_measured_fraction_max 0.887
_diffrn_reflns_limit_h_max 27
_diffrn_reflns_limit_h_min -25
_diffrn_reflns_limit_k_max 26
_diffrn_reflns_limit_k_min -26
_diffrn_reflns_limit_l_max 54
_diffrn_reflns_limit_l_min -53
_diffrn_reflns_number 372612
_diffrn_reflns_point_group_measured_fraction_full 0.981
_diffrn_reflns_point_group_measured_fraction_max 0.887
_diffrn_reflns_theta_full 67.684
_diffrn_reflns_theta_max 79.696
_diffrn_reflns_theta_min 2.551
_diffrn_source 'micro-focus sealed X-ray tube'
_diffrn_source_type 'PhotonJet (Cu) X-ray Source'
_exptl_absorpt_coefficient_mu 1.986
_exptl_absorpt_correction_T_max 1.00000
_exptl_absorpt_correction_T_min 0.81626
_exptl_absorpt_correction_type multi-scan
_exptl_absorpt_process_details
;
CrysAlisPro 1.171.43.90 (Rigaku Oxford Diffraction, 2023)
Empirical absorption correction using spherical harmonics,
implemented in SCALE3 ABSPACK scaling algorithm.
;
_exptl_crystal_colour 'clear dark red'
_exptl_crystal_colour_lustre clear
_exptl_crystal_colour_modifier dark
_exptl_crystal_colour_primary red
_exptl_crystal_density_diffrn 1.439
_exptl_crystal_description block
_exptl_crystal_F_000 9042
_exptl_crystal_recrystallization_method
'Crystals were prepared solvothermally in a teflon lined pressure reactor. Ligand A and Ni(BF4)2.6H20 were combined in a 3:2 ratio in a saturated solution of eosin Y in methanol and heated to 120 C for 3 hours with gradual cooling of 0.1 deg/min to room temperature, which yielded a mixture of trapazoidal and bar shaped crystals. The bar shaped crystals were used.'
_exptl_crystal_size_max 0.21
_exptl_crystal_size_mid 0.05
_exptl_crystal_size_min 0.03
_refine_diff_density_max 2.145
_refine_diff_density_min -0.682
_refine_diff_density_rms 0.077
_refine_ls_extinction_method none
_refine_ls_goodness_of_fit_ref 1.004
_refine_ls_hydrogen_treatment constr
_refine_ls_matrix_type full
_refine_ls_number_parameters 4837
_refine_ls_number_reflns 78392
_refine_ls_number_restraints 1206
_refine_ls_restrained_S_all 1.018
_refine_ls_R_factor_all 0.1691
_refine_ls_R_factor_gt 0.0885
_refine_ls_shift/su_max 0.032
_refine_ls_shift/su_mean 0.000
_refine_ls_structure_factor_coef Fsqd
_refine_ls_weighting_details 'w=1/[\s^2^(Fo^2^)+(0.1322P)^2^] where P=(Fo^2^+2Fc^2^)/3'
_refine_ls_weighting_scheme calc
_refine_ls_wR_factor_gt 0.2214
_refine_ls_wR_factor_ref 0.2636
_reflns_Friedel_coverage 0.000
_reflns_number_gt 35919
_reflns_number_total 78392
_reflns_threshold_expression 'I > 2\s(I)'
_cod_data_source_file d5nr02293b2.cif
_cod_data_source_block nicube_depey_1
_cod_depositor_comments 'Adding full bibliography for 1575067--1575070.cif.'
_cod_original_cell_volume 20290.2(7)
_cod_original_formula_sum 'C401 H398.20 B10.45 Br6.80 Cl0.15 F41.80 N72 Ni8 O40'
_cod_database_code 1575067
_shelx_shelxl_version_number 2019/3
_shelx_space_group_comment
;
The symmetry employed for this shelxl refinement is uniquely defined
by the following loop, which should always be used as a source of
symmetry information in preference to the above space-group names.
They are only intended as comments.
;
_shelx_estimated_absorpt_t_max 0.943
_shelx_estimated_absorpt_t_min 0.681
_olex2_refinement_description
;
1. Fixed Uiso
 At 1.2 times of:
  All C(H) groups, All C(H,H) groups
2. Restrained distances
 B41X-F44X = B41X-F42X = B41X-F45X = B41X-F43X
 1.42 with sigma of 0.02
 B61X-F62X = B61X-F64X = B61X-F65X = B61X-F63X
 1.42 with sigma of 0.02
 B61Z-F65Z = B61Z-F62Z = B61Z-F63Z = B61Z-F64Z
 1.42 with sigma of 0.02
 B51X-F53X = B51X-F54X = B51X-F55X = B51X-F52X
 1.42 with sigma of 0.02
 B61Y-F64Y = B61Y-F65Y = B61Y-F62Y = B61Y-F63Y
 1.42 with sigma of 0.02
 B66Y-F67Y = B66Y-F68Y = B66Y-F70Y = B66Y-F69Y
 1.42 with sigma of 0.02
 B66X-F68X = B66X-F67X = B66X-F70X = B66X-F69X
 1.42 with sigma of 0.02
 B36X-F40X = B36X-F37X = B36X-F39X = B36X-F38X
 1.42 with sigma of 0.02
 B46X-F47X = B46X-F48X = B46X-F50X = B46X-F49X
 1.42 with sigma of 0.02
 B31X-F35X = B31X-F32X = B31X-F34X = B31X-F33X
 1.42 with sigma of 0.02
 B26X-F28X = B26X-F30X = B26X-F29X = B26X-F27X
 1.42 with sigma of 0.02
 B21X-F24X = B21X-F23X = B21X-F22X = B21X-F25X
 1.42 with sigma of 0.02
 B16X-F18X = B16X-F20X = B16X-F19X = B16X-F17X
 1.42 with sigma of 0.02
 B11X-F14X = B11X-F12X = B11X-F15X = B11X-F13X
 1.42 with sigma of 0.02
 B56Y-F57Y = B56Y-F59Y = B56Y-F60Y = B56Y-F58Y
 1.42 with sigma of 0.02
 B61X-F62X \\sim B61X-F64X \\sim B61X-F65X \\sim B61X-F63X
 with sigma of 0.02
 B61Z-F65Z \\sim B61Z-F62Z \\sim B61Z-F63Z \\sim B61Z-F64Z
 with sigma of 0.02
 F65Z-F62Z \\sim F62Z-F63Z \\sim F63Z-F64Z \\sim F64Z-F65Z \\sim F62Z-F64Z
\\sim F65Z-F63Z
 with sigma of 0.04
 F62X-F64X \\sim F64X-F65X \\sim F65X-F63X \\sim F63X-F62X \\sim F64X-F63X
\\sim F62X-F65X
 with sigma of 0.04
 B61Y-F64Y \\sim B61Y-F65Y \\sim B61Y-F62Y \\sim B61Y-F63Y
 with sigma of 0.02
 F64Y-F65Y \\sim F65Y-F62Y \\sim F62Y-F63Y \\sim F63Y-F64Y \\sim F65Y-F63Y
\\sim F64Y-F62Y
 with sigma of 0.04
 B51X-F53X \\sim B51X-F54X \\sim B51X-F55X \\sim B51X-F52X
 with sigma of 0.02
 B41X-F44X \\sim B41X-F42X \\sim B41X-F45X \\sim B41X-F43X
 with sigma of 0.02
 F53X-F54X \\sim F54X-F55X \\sim F55X-F52X \\sim F52X-F53X \\sim F54X-F52X
\\sim F53X-F55X
 with sigma of 0.04
 F44X-F42X \\sim F42X-F45X \\sim F45X-F43X \\sim F43X-F44X \\sim F42X-F43X
\\sim F44X-F45X
 with sigma of 0.04
 B66X-F68X \\sim B66X-F67X \\sim B66X-F70X \\sim B66X-F69X
 with sigma of 0.02
 B66Y-F67Y \\sim B66Y-F68Y \\sim B66Y-F70Y \\sim B66Y-F69Y
 with sigma of 0.02
 F67Y-F68Y \\sim F68Y-F70Y \\sim F70Y-F69Y \\sim F69Y-F67Y \\sim F68Y-F69Y
\\sim F67Y-F70Y
 with sigma of 0.04
 F68X-F67X \\sim F67X-F70X \\sim F70X-F69X \\sim F69X-F68X \\sim F67X-F69X
\\sim F68X-F70X
 with sigma of 0.04
 B36X-F40X \\sim B36X-F37X \\sim B36X-F39X \\sim B36X-F38X
 with sigma of 0.02
 F40X-F37X \\sim F37X-F39X \\sim F39X-F38X \\sim F38X-F40X \\sim F37X-F38X
\\sim F40X-F39X
 with sigma of 0.04
 B46X-F47X \\sim B46X-F48X \\sim B46X-F50X \\sim B46X-F49X
 with sigma of 0.02
 F47X-F48X \\sim F48X-F50X \\sim F50X-F49X \\sim F49X-F47X \\sim F48X-F49X
\\sim F47X-F50X
 with sigma of 0.04
 B31X-F35X \\sim B31X-F32X \\sim B31X-F34X \\sim B31X-F33X
 with sigma of 0.02
 F35X-F32X \\sim F32X-F34X \\sim F34X-F33X \\sim F33X-F35X \\sim F32X-F33X
\\sim F35X-F34X
 with sigma of 0.04
 B26X-F28X \\sim B26X-F30X \\sim B26X-F29X \\sim B26X-F27X
 with sigma of 0.02
 F28X-F30X \\sim F30X-F29X \\sim F29X-F27X \\sim F27X-F28X \\sim F30X-F27X
\\sim F28X-F29X
 with sigma of 0.04
 B21X-F24X \\sim B21X-F23X \\sim B21X-F22X \\sim B21X-F25X
 with sigma of 0.02
 F24X-F23X \\sim F23X-F22X \\sim F22X-F25X \\sim F25X-F24X \\sim F23X-F25X
\\sim F24X-F22X
 with sigma of 0.04
 B16X-F18X \\sim B16X-F20X \\sim B16X-F19X \\sim B16X-F17X
 with sigma of 0.02
 F18X-F20X \\sim F20X-F19X \\sim F19X-F17X \\sim F17X-F18X \\sim F20X-F17X
\\sim F18X-F19X
 with sigma of 0.04
 B11X-F14X \\sim B11X-F12X \\sim B11X-F15X \\sim B11X-F13X
 with sigma of 0.02
 F14X-F12X \\sim F12X-F15X \\sim F15X-F13X \\sim F13X-F14X \\sim F12X-F13X
\\sim F14X-F15X
 with sigma of 0.04
 B56Y-F57Y \\sim B56Y-F59Y \\sim B56Y-F60Y \\sim B56Y-F58Y
 with sigma of 0.02
 F57Y-F59Y \\sim F59Y-F60Y \\sim F60Y-F58Y \\sim F58Y-F57Y \\sim F59Y-F58Y
\\sim F57Y-F60Y
 with sigma of 0.04
3. Restrained planarity
 N31K, C32K, C33K, C34K, C35K, C36K
 with sigma of 0.1
4. Uiso/Uaniso restraints and constraints
B61Z \\sim F62Z \\sim F63Z \\sim F64Z \\sim F65Z: within 2A with sigma of 0.04
and sigma for terminal atoms of 0.08 within 2A
B61X \\sim F62X \\sim F63X \\sim F64X \\sim F65X: within 2A with sigma of 0.04
and sigma for terminal atoms of 0.08 within 2A
B41X \\sim F42X \\sim F43X \\sim F44X \\sim F45X: within 2A with sigma of 0.04
and sigma for terminal atoms of 0.08 within 2A
B61Y \\sim F62Y \\sim F63Y \\sim F64Y \\sim F65Y: within 2A with sigma of 0.04
and sigma for terminal atoms of 0.08 within 2A
B51X \\sim F52X \\sim F53X \\sim F54X \\sim F55X: within 2A with sigma of 0.04
and sigma for terminal atoms of 0.08 within 2A
B66X \\sim F67X \\sim F68X \\sim F69X \\sim F70X: within 2A with sigma of 0.04
and sigma for terminal atoms of 0.08 within 2A
B66Y \\sim F67Y \\sim F68Y \\sim F69Y \\sim F70Y: within 2A with sigma of 0.04
and sigma for terminal atoms of 0.08 within 2A
B36X \\sim F37X \\sim F38X \\sim F39X \\sim F40X: within 2A with sigma of 0.04
and sigma for terminal atoms of 0.08 within 2A
B46X \\sim F47X \\sim F48X \\sim F49X \\sim F50X: within 2A with sigma of 0.04
and sigma for terminal atoms of 0.08 within 2A
B31X \\sim F32X \\sim F33X \\sim F34X \\sim F35X: within 2A with sigma of 0.04
and sigma for terminal atoms of 0.08 within 2A
B26X \\sim F27X \\sim F28X \\sim F29X \\sim F30X: within 2A with sigma of 0.04
and sigma for terminal atoms of 0.08 within 2A
B21X \\sim F22X \\sim F23X \\sim F24X \\sim F25X: within 2A with sigma of 0.04
and sigma for terminal atoms of 0.08 within 2A
B16X \\sim F17X \\sim F18X \\sim F19X \\sim F20X: within 2A with sigma of 0.04
and sigma for terminal atoms of 0.08 within 2A
B11X \\sim F12X \\sim F13X \\sim F14X \\sim F15X: within 2A with sigma of 0.04
and sigma for terminal atoms of 0.08 within 2A
B56Y \\sim F57Y \\sim F58Y \\sim F59Y \\sim F60Y: within 2A with sigma of 0.04
and sigma for terminal atoms of 0.08 within 2A
Uanis(F65Y) = Uanis(B61Y) = Uanis(F64Y) = Uanis(F63Y) = Uanis(F62Y)
Uanis(F68X) = Uanis(B66X) = Uanis(F67X) = Uanis(F70X) = Uanis(F69X)
Uanis(F54X) = Uanis(F53X) = Uanis(F55X)
Uanis(N31K) = Uanis(C36K) = Uanis(C35K) = Uanis(C34K) = Uanis(C33K) =
Uanis(C32K)
Uanis(F14X) = Uanis(B11X) = Uanis(F12X) = Uanis(F13X) = Uanis(F15X)
5. Rigid body (RIGU) restrains
 B61X, F62X, F63X, F64X, F65X
 with sigma for 1-2 distances of 0.004 and sigma for 1-3 distances of 0.004
 B61Z, F62Z, F63Z, F64Z, F65Z
 with sigma for 1-2 distances of 0.004 and sigma for 1-3 distances of 0.004
 B61Y, F62Y, F63Y, F64Y, F65Y
 with sigma for 1-2 distances of 0.004 and sigma for 1-3 distances of 0.004
 B51X, F52X, F53X, F54X, F55X
 with sigma for 1-2 distances of 0.004 and sigma for 1-3 distances of 0.004
 B41X, F42X, F43X, F44X, F45X
 with sigma for 1-2 distances of 0.004 and sigma for 1-3 distances of 0.004
 B66X, F67X, F68X, F69X, F70X
 with sigma for 1-2 distances of 0.004 and sigma for 1-3 distances of 0.004
 B66Y, F67Y, F68Y, F69Y, F70Y
 with sigma for 1-2 distances of 0.004 and sigma for 1-3 distances of 0.004
 B36X, F37X, F38X, F39X, F40X
 with sigma for 1-2 distances of 0.004 and sigma for 1-3 distances of 0.004
 B46X, F47X, F48X, F49X, F50X
 with sigma for 1-2 distances of 0.004 and sigma for 1-3 distances of 0.004
 B31X, F32X, F33X, F34X, F35X
 with sigma for 1-2 distances of 0.004 and sigma for 1-3 distances of 0.004
 B26X, F27X, F28X, F29X, F30X
 with sigma for 1-2 distances of 0.004 and sigma for 1-3 distances of 0.004
 B21X, F22X, F23X, F24X, F25X
 with sigma for 1-2 distances of 0.004 and sigma for 1-3 distances of 0.004
 B16X, F17X, F18X, F19X, F20X
 with sigma for 1-2 distances of 0.004 and sigma for 1-3 distances of 0.004
 B11X, F12X, F13X, F14X, F15X
 with sigma for 1-2 distances of 0.004 and sigma for 1-3 distances of 0.004
 B56Y, F57Y, F58Y, F59Y, F60Y
 with sigma for 1-2 distances of 0.004 and sigma for 1-3 distances of 0.004
6. Others
 Fixed Sof: Cl3(0.15) Br1M(0.7) Br2M(0.7) Br3M(0.7) Br4M(0.7) C11M(0.7)
 C12M(0.7) C13M(0.7) O14M(0.7) C15M(0.7) C16M(0.7) C17M(0.7) C18M(0.7)
 C19M(0.7) H19M(0.7) C20M(0.7) C21M(0.7) C22M(0.7) C23M(0.7) H23M(0.7)
 C24M(0.7) O25M(0.7) O28M(0.7) C31M(0.7) C32M(0.7) C33M(0.7) H33M(0.7)
 C34M(0.7) H34M(0.7) C35M(0.7) H35M(0.7) C36M(0.7) H36M(0.7) C37M(0.7)
 O38M(0.7) O39M(0.7) B11X(0.75) F12X(0.75) F13X(0.75) F14X(0.75) F15X(0.75)
 B16X(0.9) F17X(0.9) F18X(0.9) F19X(0.9) F20X(0.9) B21X(0.9) F22X(0.9)
 F23X(0.9) F24X(0.9) F25X(0.9) B26X(0.9) F27X(0.9) F28X(0.9) F29X(0.9)
 F30X(0.9) B41X(0.9) F42X(0.9) F43X(0.9) F44X(0.9) F45X(0.9) B46X(0.9)
 F47X(0.9) F48X(0.9) F49X(0.9) F50X(0.9) B51X(0.6) F52X(0.6) F53X(0.6)
 F54X(0.6) F55X(0.6) B61X(0.25) F62X(0.25) F63X(0.25) F64X(0.25) F65X(0.25)
 B66X(0.5) F67X(0.5) F68X(0.5) F69X(0.5) F70X(0.5) B56Y(0.75) F57Y(0.75)
 F58Y(0.75) F59Y(0.75) F60Y(0.75) B61Y(0.35) F62Y(0.35) F63Y(0.35) F64Y(0.35)
 F65Y(0.35) B66Y(0.4) F67Y(0.4) F68Y(0.4) F69Y(0.4) F70Y(0.4) B61Z(0.25)
 F62Z(0.25) F63Z(0.25) F64Z(0.25) F65Z(0.25)
7.a Secondary CH2 refined with riding coordinates:
 C26A(H26A,H26B), C46A(H46A,H46B), C26B(H26C,H26D), C46B(H46C,H46D), C26C(H26E,
 H26F), C46C(H46E,H46F), C26D(H26G,H26H), C46D(H46G,H46H), C26E(H26I,H26J),
 C46E(H46I,H46J), C26F(H26K,H26L), C46F(H46K,H46L), C26G(H26M,H26N), C46G(H46M,
 H46N), C26H(H26O,H26P), C46H(H46O,H46P), C26I(H26Q,H26R), C46I(H46Q,H46R),
 C26J(H26S,H26T), C46J(H46S,H46T), C26K(H26U,H26V), C46K(H46U,H46V), C26L(H26W,
 H26X), C46L(H46W,H46X)
7.b Aromatic/amide H refined with riding coordinates:
 C12A(H12A), C13A(H13A), C14A(H14A), C15A(H15A), C23A(H23A), C24A(H24A),
 C32A(H32A), C33A(H33A), C34A(H34A), C35A(H35A), C43A(H43A), C44A(H44A),
 C52A(H52A), C53A(H53A), C54A(H54A), C62A(H62A), C63A(H63A), C64A(H64A),
 C12B(H12B), C13B(H13B), C14B(H14B), C15B(H15B), C23B(H23B), C24B(H24B),
 C32B(H32B), C33B(H33B), C34B(H34B), C35B(H35B), C43B(H43B), C44B(H44B),
 C52B(H52B), C53B(H53B), C54B(H54B), C62B(H62B), C63B(H63B), C64B(H64B),
 C12C(H12C), C13C(H13C), C14C(H14C), C15C(H15C), C23C(H23C), C24C(H24C),
 C32C(H32C), C33C(H33C), C34C(H34C), C35C(H35C), C43C(H43C), C44C(H44C),
 C52C(H52C), C53C(H53C), C54C(H54C), C62C(H62C), C63C(H63C), C64C(H64C),
 C12D(H12D), C13D(H13D), C14D(H14D), C15D(H15D), C23D(H23D), C24D(H24D),
 C32D(H32D), C33D(H33D), C34D(H34D), C35D(H35D), C43D(H43D), C44D(H44D),
 C52D(H52D), C53D(H53D), C54D(H54D), C62D(H62D), C63D(H63D), C64D(H64D),
 C12E(H12E), C13E(H13E), C14E(H14E), C15E(H15E), C23E(H23E), C24E(H24E),
 C32E(H32E), C33E(H33E), C34E(H34E), C35E(H35E), C43E(H43E), C44E(H44E),
 C52E(H52E), C53E(H53E), C54E(H54E), C62E(H62E), C63E(H63E), C64E(H64E),
 C12F(H12F), C13F(H13F), C14F(H14F), C15F(H15F), C23F(H23F), C24F(H24F),
 C32F(H32F), C33F(H33F), C34F(H34F), C35F(H35F), C43F(H43F), C44F(H44F),
 C52F(H52F), C53F(H53F), C54F(H54F), C62F(H62F), C63F(H63F), C64F(H64F),
 C12G(H12G), C13G(H13G), C14G(H14G), C15G(H15G), C23G(H23G), C24G(H24G),
 C32G(H32G), C33G(H33G), C34G(H34G), C35G(H35G), C43G(H43G), C44G(H44G),
 C52G(H52G), C53G(H53G), C54G(H54G), C62G(H62G), C63G(H63G), C64G(H64G),
 C12H(H12H), C13H(H13H), C14H(H14H), C15H(H15H), C23H(H23H), C24H(H24H),
 C32H(H32H), C33H(H33H), C34H(H34H), C35H(H35H), C43H(H43H), C44H(H44H),
 C52H(H52H), C53H(H53H), C54H(H54H), C62H(H62H), C63H(H63H), C64H(H64H),
 C12I(H12I), C13I(H13I), C14I(H14I), C15I(H15I), C23I(H23I), C24I(H24I),
 C32I(H32I), C33I(H33I), C34I(H34I), C35I(H35I), C43I(H43I), C44I(H44I),
 C52I(H52I), C53I(H53I), C54I(H54I), C62I(H62I), C64I(H64I), C12J(H12J),
 C13J(H13J), C14J(H14J), C15J(H15J), C23J(H23J), C24J(H24J), C32J(H32J),
 C33J(H33J), C34J(H34J), C35J(H35J), C43J(H43J), C44J(H44J), C52J(H52J),
 C53J(H53J), C54J(H54J), C62J(H62J), C63J(H63J), C64J(H64J), C12K(H12K),
 C13K(H13K), C14K(H14K), C15K(H15K), C23K(H23K), C24K(H24K), C32K(H32K),
 C33K(H33K), C34K(H34K), C35K(H35K), C43K(H43K), C44K(H44K), C52K(H52K),
 C53K(H53K), C54K(H54K), C62K(H62K), C63K(H63K), C64K(H64K), C12L(H12L),
 C13L(H13L), C14L(H14L), C15L(H15L), C23L(H23L), C24L(H24L), C32L(H32L),
 C33L(H33L), C34L(H34L), C35L(H35L), C43L(H43L), C44L(H44L), C52L(H52L),
 C53L(H53L), C54L(H54L), C62L(H62L), C63L(H63L), C64L(H64L), C19M(H19M),
 C23M(H23M), C33M(H33M), C34M(H34M), C35M(H35M), C36M(H36M), C19N(H19N),
 C23N(H23N), C33N(H33N), C34N(H34N), C35N(H35N), C36N(H36N)
;
_smtbx_masks_special_details
;
A solvent mask was calculated and 1138 electrons were 
found in a volume of 4639\%A^3^ in 5 voids per unit cell. 
This is consistent with the presence of 
31 MeOH, 0.5 H2O and 0.1 BF4 per formula unit 
which account for 1134 electrons 
per unit cell.
;
_smtbx_masks_void_probe_radius 1.2
_smtbx_masks_void_truncation_radius 1.2
_olex2_exptl_crystal_mounting_method 'Flombin oil on a nylon loop.'
_olex2_submission_special_instructions 'No special instructions were received'
_oxdiff_exptl_absorpt_empirical_details
;
Empirical correction (ABSPACK) includes:
- Absorption correction using spherical harmonics
- Frame scaling
;
_oxdiff_exptl_absorpt_empirical_full_max 1.210
_oxdiff_exptl_absorpt_empirical_full_min 0.779

loop_
_space_group_symop_operation_xyz
'x, y, z'
'-x, -y, -z'

loop_
_atom_site_label
_atom_site_type_symbol
_atom_site_fract_x
_atom_site_fract_y
_atom_site_fract_z
_atom_site_U_iso_or_equiv
_atom_site_adp_type
_atom_site_occupancy
_atom_site_site_symmetry_order
_atom_site_calc_flag
_atom_site_refinement_flags_posn
_atom_site_refinement_flags_adp
_atom_site_refinement_flags_occupancy
_atom_site_disorder_assembly
_atom_site_disorder_group
Ni1 Ni 0.77533(5) 0.29230(5) 0.43201(2) 0.0539(3) Uani 1 1 d . . . . .
Ni2 Ni 0.97219(5) 0.33867(5) 0.68714(3) 0.0612(3) Uani 1 1 d . . . . .
Cl3 Cl 0.8012(8) 0.4850(9) 0.6718(4) 0.104(5) Uani 0.15 1 d . . P A -1
Ni3 Ni 0.78081(5) -0.15176(5) 0.65557(3) 0.0626(3) Uani 1 1 d . . . . .
Ni4 Ni 0.57684(5) -0.19186(4) 0.39904(2) 0.0479(3) Uani 1 1 d . . . . .
Ni5 Ni 0.58881(5) 0.50836(5) 0.77975(3) 0.0559(3) Uani 1 1 d . . . . .
Ni6 Ni 0.87687(6) 0.73626(5) 1.02848(3) 0.0706(3) Uani 1 1 d . . . . .
Ni7 Ni 0.47201(6) 0.93035(5) 1.14236(3) 0.0628(3) Uani 1 1 d . . . . .
Ni8 Ni 0.18810(6) 0.69874(6) 0.89134(3) 0.0824(4) Uani 1 1 d . . . . .
N11A N 0.7934(2) 0.3206(2) 0.39098(12) 0.0541(13) Uani 1 1 d . . . . .
C12A C 0.7505(3) 0.3294(3) 0.36772(16) 0.0617(18) Uani 1 1 d . . . . .
H12A H 0.707957 0.316945 0.367478 0.074 Uiso 1 1 calc R U . . .
C13A C 0.7661(4) 0.3557(3) 0.34424(17) 0.069(2) Uani 1 1 d . . . . .
H13A H 0.734676 0.360158 0.327717 0.083 Uiso 1 1 calc R U . . .
C14A C 0.8274(4) 0.3758(4) 0.34456(18) 0.075(2) Uani 1 1 d . . . . .
H14A H 0.838853 0.394637 0.328636 0.090 Uiso 1 1 calc R U . . .
C15A C 0.8719(4) 0.3675(3) 0.36901(18) 0.072(2) Uani 1 1 d . . . . .
H15A H 0.914559 0.380868 0.370194 0.087 Uiso 1 1 calc R U . . .
C16A C 0.8530(3) 0.3398(3) 0.39143(16) 0.0583(17) Uani 1 1 d . . . . .
N21A N 0.8747(3) 0.3068(3) 0.44018(13) 0.0611(14) Uani 1 1 d . . . . .
N22A N 0.9241(3) 0.3060(3) 0.46242(14) 0.0663(16) Uani 1 1 d . . . . .
C23A C 0.9764(4) 0.3318(4) 0.4555(2) 0.078(2) Uani 1 1 d . . . . .
H23A H 1.016923 0.336784 0.467711 0.094 Uiso 1 1 calc R U . . .
C24A C 0.9608(4) 0.3496(3) 0.4277(2) 0.075(2) Uani 1 1 d . . . . .
H24A H 0.987448 0.369544 0.416946 0.090 Uiso 1 1 calc R U . . .
C25A C 0.8967(3) 0.3318(3) 0.41865(17) 0.0609(18) Uani 1 1 d . . . . .
C26A C 0.9196(3) 0.2812(3) 0.48977(18) 0.072(2) Uani 1 1 d . . . . .
H26A H 0.958708 0.263681 0.495182 0.086 Uiso 1 1 calc R U . . .
H26B H 0.885583 0.246578 0.483315 0.086 Uiso 1 1 calc R U . . .
N31A N 0.9489(3) 0.2863(3) 0.71776(14) 0.0688(16) Uani 1 1 d . . . . .
C32A C 0.9888(4) 0.2742(4) 0.74141(17) 0.076(2) Uani 1 1 d . . . . .
H32A H 1.031216 0.290530 0.744890 0.091 Uiso 1 1 calc R U . . .
C33A C 0.9696(4) 0.2382(5) 0.7610(2) 0.094(3) Uani 1 1 d . . . . .
H33A H 0.998666 0.229040 0.777116 0.113 Uiso 1 1 calc R U . . .
C34A C 0.9081(5) 0.2166(5) 0.7565(2) 0.096(3) Uani 1 1 d . . . . .
H34A H 0.894190 0.192894 0.770001 0.115 Uiso 1 1 calc R U . . .
C35A C 0.8659(4) 0.2290(4) 0.73255(19) 0.083(2) Uani 1 1 d . . . . .
H35A H 0.823150 0.213445 0.729008 0.099 Uiso 1 1 calc R U . . .
C36A C 0.8882(3) 0.2647(4) 0.71394(17) 0.068(2) Uani 1 1 d . . . . .
N41A N 0.8769(3) 0.3124(3) 0.67004(13) 0.0669(16) Uani 1 1 d . . . . .
N42A N 0.8285(3) 0.3308(3) 0.65208(14) 0.0702(17) Uani 1 1 d . . . . .
C43A C 0.7732(4) 0.3138(4) 0.6593(2) 0.079(2) Uani 1 1 d . . . . .
H43A H 0.733536 0.320970 0.649778 0.095 Uiso 1 1 calc R U . . .
C44A C 0.7852(3) 0.2838(4) 0.68327(19) 0.077(2) Uani 1 1 d . . . . .
H44A H 0.755825 0.266704 0.693681 0.093 Uiso 1 1 calc R U . . .
C45A C 0.8502(3) 0.2839(3) 0.68910(18) 0.0672(19) Uani 1 1 d . . . . .
C46A C 0.8391(4) 0.3618(3) 0.62759(18) 0.073(2) Uani 1 1 d . . . . .
H46A H 0.874262 0.395075 0.636545 0.088 Uiso 1 1 calc R U . . .
H46B H 0.801787 0.381622 0.621741 0.088 Uiso 1 1 calc R U . . .
C51A C 0.9080(3) 0.3265(4) 0.51944(18) 0.067(2) Uani 1 1 d . . . . .
C52A C 0.9131(3) 0.3888(4) 0.52315(19) 0.071(2) Uani 1 1 d . . . . .
H52A H 0.925082 0.405146 0.506481 0.085 Uiso 1 1 calc R U . . .
C53A C 0.9007(3) 0.4300(3) 0.55174(19) 0.071(2) Uani 1 1 d . . . . .
H53A H 0.906138 0.473531 0.554241 0.085 Uiso 1 1 calc R U . . .
C54A C 0.8809(3) 0.4076(3) 0.57592(19) 0.070(2) Uani 1 1 d . . . . .
H54A H 0.870426 0.435428 0.594303 0.084 Uiso 1 1 calc R U . . .
C55A C 0.8762(3) 0.3442(3) 0.57323(18) 0.0641(19) Uani 1 1 d . . . . .
C56A C 0.8893(3) 0.3026(3) 0.54517(19) 0.068(2) Uani 1 1 d . . . . .
C61A C 0.8537(3) 0.3176(4) 0.59725(18) 0.072(2) Uani 1 1 d . . . . .
C62A C 0.8461(3) 0.2559(4) 0.59304(18) 0.072(2) Uani 1 1 d . . . . .
H62A H 0.830528 0.239781 0.608979 0.086 Uiso 1 1 calc R U . . .
C63A C 0.8604(4) 0.2148(3) 0.56586(19) 0.075(2) Uani 1 1 d . . . . .
H63A H 0.854908 0.171284 0.563498 0.089 Uiso 1 1 calc R U . . .
C64A C 0.8825(3) 0.2373(4) 0.54257(18) 0.071(2) Uani 1 1 d . . . . .
H64A H 0.893539 0.209241 0.524440 0.085 Uiso 1 1 calc R U . . .
N11B N 0.7768(2) 0.3875(2) 0.45800(13) 0.0555(13) Uani 1 1 d . . . . .
C12B C 0.7909(3) 0.4375(3) 0.44788(17) 0.0647(19) Uani 1 1 d . . . . .
H12B H 0.797627 0.431720 0.426282 0.078 Uiso 1 1 calc R U . . .
C13B C 0.7961(3) 0.4977(3) 0.46764(19) 0.070(2) Uani 1 1 d . . . . .
H13B H 0.807340 0.531994 0.459644 0.084 Uiso 1 1 calc R U . . .
C14B C 0.7852(3) 0.5074(3) 0.49836(19) 0.071(2) Uani 1 1 d . . . . .
H14B H 0.788366 0.548218 0.512169 0.086 Uiso 1 1 calc R U . . .
C15B C 0.7692(3) 0.4555(3) 0.50897(17) 0.0609(18) Uani 1 1 d . . . . .
H15B H 0.760124 0.460574 0.530116 0.073 Uiso 1 1 calc R U . . .
C16B C 0.7667(3) 0.3966(3) 0.48855(16) 0.0545(16) Uani 1 1 d . . . . .
N21B N 0.7610(2) 0.2855(2) 0.47846(12) 0.0557(14) Uani 1 1 d . . . . .
N22B N 0.7485(2) 0.2420(2) 0.49455(13) 0.0556(14) Uani 1 1 d . . . . .
C23B C 0.7329(3) 0.2683(3) 0.52367(15) 0.0559(17) Uani 1 1 d . . . . .
H23B H 0.721919 0.246960 0.538751 0.067 Uiso 1 1 calc R U . . .
C24B C 0.7359(3) 0.3309(3) 0.52734(16) 0.0590(17) Uani 1 1 d . . . . .
H24B H 0.728033 0.361762 0.545308 0.071 Uiso 1 1 calc R U . . .
C25B C 0.7533(3) 0.3399(3) 0.49872(15) 0.0526(16) Uani 1 1 d . . . . .
C26B C 0.7536(3) 0.1766(3) 0.48110(16) 0.0574(17) Uani 1 1 d . . . . .
H26C H 0.763556 0.157185 0.499046 0.069 Uiso 1 1 calc R U . . .
H26D H 0.788692 0.173025 0.468968 0.069 Uiso 1 1 calc R U . . .
N31B N 0.6023(2) -0.2723(2) 0.36993(12) 0.0496(12) Uani 1 1 d . . . . .
C32B C 0.5982(3) -0.3299(3) 0.37403(16) 0.0563(17) Uani 1 1 d . . . . .
H32B H 0.580124 -0.336372 0.391673 0.068 Uiso 1 1 calc R U . . .
C33B C 0.6185(3) -0.3798(3) 0.35435(16) 0.0573(17) Uani 1 1 d . . . . .
H33B H 0.613550 -0.419779 0.358019 0.069 Uiso 1 1 calc R U . . .
C34B C 0.6457(3) -0.3708(3) 0.32957(16) 0.0544(16) Uani 1 1 d . . . . .
H34B H 0.661514 -0.404269 0.316026 0.065 Uiso 1 1 calc R U . . .
C35B C 0.6504(3) -0.3125(3) 0.32414(16) 0.0542(16) Uani 1 1 d . . . . .
H35B H 0.668553 -0.305956 0.306512 0.065 Uiso 1 1 calc R U . . .
C36B C 0.6288(3) -0.2641(3) 0.34420(15) 0.0505(15) Uani 1 1 d . . . . .
N41B N 0.6138(2) -0.1574(2) 0.36365(12) 0.0520(13) Uani 1 1 d . . . . .
N42B N 0.6153(2) -0.1057(2) 0.35246(13) 0.0542(13) Uani 1 1 d . . . . .
C43B C 0.6336(3) -0.1186(3) 0.32321(18) 0.0678(19) Uani 1 1 d . . . . .
H43B H 0.638245 -0.090027 0.310625 0.081 Uiso 1 1 calc R U . . .
C44B C 0.6441(3) -0.1792(3) 0.31492(16) 0.0636(18) Uani 1 1 d . . . . .
H44B H 0.657695 -0.201014 0.295881 0.076 Uiso 1 1 calc R U . . .
C45B C 0.6306(3) -0.2024(3) 0.34027(15) 0.0501(15) Uani 1 1 d . . . . .
C46B C 0.6024(3) -0.0457(3) 0.37134(16) 0.0549(16) Uani 1 1 d . . . . .
H46C H 0.566925 -0.052359 0.382351 0.066 Uiso 1 1 calc R U . . .
H46D H 0.589878 -0.019987 0.356554 0.066 Uiso 1 1 calc R U . . .
C51B C 0.6967(3) 0.1413(3) 0.45935(14) 0.0514(16) Uani 1 1 d . . . . .
C52B C 0.6407(3) 0.1648(3) 0.45752(15) 0.0547(17) Uani 1 1 d . . . . .
H52B H 0.636901 0.204442 0.470968 0.066 Uiso 1 1 calc R U . . .
C53B C 0.5892(3) 0.1304(3) 0.43589(15) 0.0517(16) Uani 1 1 d . . . . .
H53B H 0.550582 0.147090 0.435049 0.062 Uiso 1 1 calc R U . . .
C54B C 0.5928(3) 0.0736(3) 0.41599(16) 0.0536(16) Uani 1 1 d . . . . .
H54B H 0.557060 0.051659 0.401264 0.064 Uiso 1 1 calc R U . . .
C55B C 0.6495(3) 0.0471(3) 0.41716(15) 0.0515(16) Uani 1 1 d . . . . .
C56B C 0.7022(3) 0.0806(3) 0.43983(16) 0.0514(16) Uani 1 1 d . . . . .
C61B C 0.6568(3) -0.0108(3) 0.39619(16) 0.0539(16) Uani 1 1 d . . . . .
C62B C 0.7133(3) -0.0337(3) 0.39776(17) 0.0609(18) Uani 1 1 d . . . . .
H62B H 0.717925 -0.071750 0.383055 0.073 Uiso 1 1 calc R U . . .
C63B C 0.7655(3) -0.0007(3) 0.42141(18) 0.0628(18) Uani 1 1 d . . . . .
H63B H 0.804197 -0.017171 0.422751 0.075 Uiso 1 1 calc R U . . .
C64B C 0.7589(3) 0.0541(3) 0.44170(17) 0.0585(17) Uani 1 1 d . . . . .
H64B H 0.793199 0.075370 0.457656 0.070 Uiso 1 1 calc R U . . .
N11C N 0.9466(3) 0.4191(3) 0.71767(15) 0.0782(18) Uani 1 1 d . . . . .
C12C C 0.8892(4) 0.4357(5) 0.7205(2) 0.096(3) Uani 1 1 d . . . . .
H12C H 0.854893 0.409697 0.706361 0.116 Uiso 1 1 calc R U . . .
C13C C 0.8773(5) 0.4870(6) 0.7421(3) 0.139(5) Uani 1 1 d . . . . .
H13C H 0.836154 0.497874 0.741685 0.167 Uiso 1 1 calc R U . . .
C14C C 0.9241(6) 0.5221(7) 0.7639(3) 0.178(7) Uani 1 1 d . . . . .
H14C H 0.916588 0.555838 0.780650 0.213 Uiso 1 1 calc R U . . .
C15C C 0.9846(5) 0.5071(6) 0.7613(3) 0.157(6) Uani 1 1 d . . . . .
H15C H 1.019259 0.532459 0.775433 0.189 Uiso 1 1 calc R U . . .
C16C C 0.9936(4) 0.4562(5) 0.7383(2) 0.101(3) Uani 1 1 d . . . . .
N21C N 1.0578(3) 0.3787(3) 0.71701(13) 0.0645(15) Uani 1 1 d . . . . .
N22C N 1.1182(3) 0.3704(3) 0.72141(14) 0.0659(15) Uani 1 1 d . . . . .
C23C C 1.1526(4) 0.4209(4) 0.74139(19) 0.082(2) Uani 1 1 d . . . . .
H23C H 1.196458 0.426108 0.747759 0.098 Uiso 1 1 calc R U . . .
C24C C 1.1133(4) 0.4633(5) 0.7508(2) 0.100(3) Uani 1 1 d . . . . .
H24C H 1.123911 0.504143 0.764596 0.120 Uiso 1 1 calc R U . . .
C25C C 1.0545(4) 0.4345(4) 0.73615(18) 0.079(2) Uani 1 1 d . . . . .
C26C C 1.1410(3) 0.3156(3) 0.70258(17) 0.0657(19) Uani 1 1 d . . . . .
H26E H 1.106819 0.281079 0.695532 0.079 Uiso 1 1 calc R U . . .
H26F H 1.174621 0.302994 0.716576 0.079 Uiso 1 1 calc R U . . .
N31C N 1.4391(2) 0.1077(2) 0.56956(12) 0.0524(13) Uani 1 1 d . . . . .
C32C C 1.4917(3) 0.0800(3) 0.56945(16) 0.0528(16) Uani 1 1 d . . . . .
H32C H 1.526710 0.099881 0.585271 0.063 Uiso 1 1 calc R U . . .
C33C C 1.4980(3) 0.0258(3) 0.54835(17) 0.0600(18) Uani 1 1 d . . . . .
H33C H 1.536583 0.008921 0.549242 0.072 Uiso 1 1 calc R U . . .
C34C C 1.4467(3) -0.0048(3) 0.52523(16) 0.0584(17) Uani 1 1 d . . . . .
H34C H 1.449174 -0.043580 0.510564 0.070 Uiso 1 1 calc R U . . .
C35C C 1.3926(3) 0.0225(3) 0.52423(15) 0.0529(16) Uani 1 1 d . . . . .
H35C H 1.356998 0.003033 0.508728 0.064 Uiso 1 1 calc R U . . .
C36C C 1.3907(3) 0.0797(3) 0.54648(15) 0.0492(15) Uani 1 1 d . . . . .
N41C N 1.3373(2) 0.1674(2) 0.56630(12) 0.0536(13) Uani 1 1 d . . . . .
N42C N 1.2820(2) 0.1886(3) 0.55777(13) 0.0620(15) Uani 1 1 d . . . . .
C43C C 1.2473(3) 0.1462(4) 0.53226(17) 0.071(2) Uani 1 1 d . . . . .
H43C H 1.206938 0.150568 0.522206 0.086 Uiso 1 1 calc R U . . .
C44C C 1.2785(3) 0.0971(3) 0.52329(17) 0.0634(18) Uani 1 1 d . . . . .
H44C H 1.265577 0.060613 0.506143 0.076 Uiso 1 1 calc R U . . .
C45C C 1.3353(3) 0.1124(3) 0.54540(15) 0.0510(15) Uani 1 1 d . . . . .
C46C C 1.2620(3) 0.2441(3) 0.57661(16) 0.0588(17) Uani 1 1 d . . . . .
H46E H 1.232688 0.260989 0.562310 0.071 Uiso 1 1 calc R U . . .
H46F H 1.298446 0.275663 0.585793 0.071 Uiso 1 1 calc R U . . .
C51C C 1.1654(3) 0.3255(3) 0.67322(15) 0.0554(16) Uani 1 1 d . . . . .
C52C C 1.1696(3) 0.3830(3) 0.66758(18) 0.0633(18) Uani 1 1 d . . . . .
H52C H 1.156610 0.416996 0.682105 0.076 Uiso 1 1 calc R U . . .
C53C C 1.1932(3) 0.3922(3) 0.64048(18) 0.0646(18) Uani 1 1 d . . . . .
H53C H 1.195898 0.432205 0.636742 0.078 Uiso 1 1 calc R U . . .
C54C C 1.2119(3) 0.3440(3) 0.61977(17) 0.0594(17) Uani 1 1 d . . . . .
H54C H 1.226936 0.350450 0.601315 0.071 Uiso 1 1 calc R U . . .
C55C C 1.2094(3) 0.2840(3) 0.62503(16) 0.0557(17) Uani 1 1 d . . . . .
C56C C 1.1845(3) 0.2738(3) 0.65230(15) 0.0514(15) Uani 1 1 d . . . . .
C61C C 1.2302(3) 0.2324(3) 0.60407(16) 0.0524(16) Uani 1 1 d . . . . .
C62C C 1.2229(3) 0.1751(3) 0.60942(18) 0.0606(18) Uani 1 1 d . . . . .
H62C H 1.234964 0.140465 0.594839 0.073 Uiso 1 1 calc R U . . .
C63C C 1.1983(3) 0.1665(3) 0.63580(18) 0.0623(18) Uani 1 1 d . . . . .
H63C H 1.194055 0.126242 0.639214 0.075 Uiso 1 1 calc R U . . .
C64C C 1.1802(3) 0.2146(3) 0.65666(18) 0.0619(18) Uani 1 1 d . . . . .
H64C H 1.164199 0.207736 0.674797 0.074 Uiso 1 1 calc R U . . .
N11D N 0.9960(3) 0.3837(3) 0.65316(15) 0.0685(16) Uani 1 1 d . . . . .
C12D C 0.9971(4) 0.4449(4) 0.6563(2) 0.082(2) Uani 1 1 d . . . . .
H12D H 0.983020 0.470535 0.674284 0.099 Uiso 1 1 calc R U . . .
C13D C 1.0186(5) 0.4712(5) 0.6335(3) 0.105(3) Uani 1 1 d . . . . .
H13D H 1.018943 0.514616 0.636040 0.126 Uiso 1 1 calc R U . . .
C14D C 1.0390(4) 0.4357(6) 0.6078(3) 0.106(3) Uani 1 1 d . . . . .
H14D H 1.053934 0.453998 0.592463 0.127 Uiso 1 1 calc R U . . .
C15D C 1.0379(4) 0.3721(5) 0.6042(2) 0.092(3) Uani 1 1 d . . . . .
H15D H 1.050924 0.345926 0.586031 0.110 Uiso 1 1 calc R U . . .
C16D C 1.0172(3) 0.3478(4) 0.62795(18) 0.068(2) Uani 1 1 d . . . . .
N21D N 1.0031(3) 0.2655(3) 0.65282(14) 0.0658(16) Uani 1 1 d . . . . .
N22D N 1.0124(3) 0.2043(3) 0.64679(17) 0.0762(18) Uani 1 1 d . . . . .
C23D C 1.0313(4) 0.1857(4) 0.6180(2) 0.086(3) Uani 1 1 d . . . . .
H23D H 1.040361 0.144937 0.608670 0.103 Uiso 1 1 calc R U . . .
C24D C 1.0356(4) 0.2346(5) 0.6043(2) 0.084(2) Uani 1 1 d . . . . .
H24D H 1.047338 0.234888 0.584162 0.101 Uiso 1 1 calc R U . . .
C25D C 1.0184(3) 0.2844(4) 0.62755(17) 0.069(2) Uani 1 1 d . . . . .
C26D C 0.9975(3) 0.1659(3) 0.6679(2) 0.079(2) Uani 1 1 d . . . . .
H26G H 1.007034 0.191295 0.690580 0.095 Uiso 1 1 calc R U . . .
H26H H 1.023897 0.131533 0.665622 0.095 Uiso 1 1 calc R U . . .
N31D N 0.7571(3) -0.2096(3) 0.68474(16) 0.0683(16) Uani 1 1 d . . . . .
C32D C 0.7671(4) -0.2689(4) 0.6813(2) 0.082(2) Uani 1 1 d . . . . .
H32D H 0.784791 -0.289570 0.663396 0.098 Uiso 1 1 calc R U . . .
C33D C 0.7521(5) -0.3020(5) 0.7037(3) 0.103(3) Uani 1 1 d . . . . .
H33D H 0.762916 -0.342933 0.701693 0.124 Uiso 1 1 calc R U . . .
C34D C 0.7223(5) -0.2748(6) 0.7278(3) 0.123(4) Uani 1 1 d . . . . .
H34D H 0.709061 -0.297408 0.741891 0.148 Uiso 1 1 calc R U . . .
C35D C 0.7115(4) -0.2136(5) 0.7315(2) 0.104(3) Uani 1 1 d . . . . .
H35D H 0.691754 -0.193001 0.748627 0.124 Uiso 1 1 calc R U . . .
C36D C 0.7301(3) -0.1820(4) 0.7096(2) 0.074(2) Uani 1 1 d . . . . .
N41D N 0.7460(3) -0.0903(3) 0.69170(13) 0.0656(15) Uani 1 1 d . . . . .
N42D N 0.7351(3) -0.0300(3) 0.70105(15) 0.0713(16) Uani 1 1 d . . . . .
C43D C 0.7089(4) -0.0182(5) 0.7278(2) 0.089(3) Uani 1 1 d . . . . .
H43D H 0.698435 0.020992 0.738827 0.107 Uiso 1 1 calc R U . . .
C44D C 0.7000(4) -0.0721(5) 0.7362(2) 0.096(3) Uani 1 1 d . . . . .
H44D H 0.681861 -0.078552 0.753787 0.115 Uiso 1 1 calc R U . . .
C45D C 0.7233(3) -0.1160(4) 0.7134(2) 0.077(2) Uani 1 1 d . . . . .
C46D C 0.7521(4) 0.0147(3) 0.68333(17) 0.071(2) Uani 1 1 d . . . . .
H46G H 0.726655 0.049639 0.687894 0.085 Uiso 1 1 calc R U . . .
H46H H 0.742223 -0.005795 0.659921 0.085 Uiso 1 1 calc R U . . .
C51D C 0.9286(4) 0.1386(3) 0.66000(19) 0.073(2) Uani 1 1 d . . . . .
C52D C 0.8881(4) 0.1481(3) 0.63540(19) 0.077(2) Uani 1 1 d . . . . .
H52D H 0.903545 0.171610 0.622210 0.092 Uiso 1 1 calc R U . . .
C53D C 0.8262(4) 0.1256(4) 0.62847(19) 0.073(2) Uani 1 1 d . . . . .
H53D H 0.799855 0.134032 0.611055 0.087 Uiso 1 1 calc R U . . .
C54D C 0.8028(4) 0.0913(3) 0.64674(18) 0.075(2) Uani 1 1 d . . . . .
H54D H 0.759878 0.076076 0.642204 0.090 Uiso 1 1 calc R U . . .
C55D C 0.8430(3) 0.0777(3) 0.67309(17) 0.0646(19) Uani 1 1 d . . . . .
C56D C 0.9065(4) 0.1014(3) 0.67955(17) 0.072(2) Uani 1 1 d . . . . .
C61D C 0.8204(4) 0.0401(3) 0.69209(17) 0.069(2) Uani 1 1 d . . . . .
C62D C 0.8596(4) 0.0282(4) 0.71669(18) 0.079(2) Uani 1 1 d . . . . .
H62D H 0.844319 0.003843 0.729536 0.095 Uiso 1 1 calc R U . . .
C63D C 0.9232(4) 0.0523(4) 0.7230(2) 0.087(3) Uani 1 1 d . . . . .
H63D H 0.949903 0.044371 0.740395 0.105 Uiso 1 1 calc R U . . .
C64D C 0.9473(4) 0.0868(3) 0.70457(19) 0.082(2) Uani 1 1 d . . . . .
H64D H 0.990429 0.100685 0.708479 0.099 Uiso 1 1 calc R U . . .
N11E N 0.6929(3) -0.1743(3) 0.62683(15) 0.0662(15) Uani 1 1 d . . . . .
C12E C 0.6431(3) -0.1411(4) 0.62947(19) 0.073(2) Uani 1 1 d . . . . .
H12E H 0.647368 -0.103167 0.645867 0.087 Uiso 1 1 calc R U . . .
C13E C 0.5866(3) -0.1608(5) 0.6091(2) 0.082(2) Uani 1 1 d . . . . .
H13E H 0.552661 -0.136944 0.611661 0.099 Uiso 1 1 calc R U . . .
C14E C 0.5800(4) -0.2146(5) 0.5853(2) 0.084(2) Uani 1 1 d . . . . .
H14E H 0.541428 -0.228560 0.571198 0.100 Uiso 1 1 calc R U . . .
C15E C 0.6297(4) -0.2489(4) 0.5816(2) 0.080(2) Uani 1 1 d . . . . .
H15E H 0.626005 -0.285973 0.564709 0.096 Uiso 1 1 calc R U . . .
C16E C 0.6858(3) -0.2282(4) 0.60330(19) 0.072(2) Uani 1 1 d . . . . .
N21E N 0.7937(3) -0.2335(3) 0.62091(15) 0.0689(16) Uani 1 1 d . . . . .
N22E N 0.8332(3) -0.2778(3) 0.61689(19) 0.091(2) Uani 1 1 d . . . . .
C23E C 0.8046(5) -0.3322(5) 0.5965(3) 0.122(4) Uani 1 1 d . . . . .
H23E H 0.822849 -0.369569 0.589923 0.146 Uiso 1 1 calc R U . . .
C24E C 0.7459(4) -0.3229(5) 0.5876(3) 0.110(3) Uani 1 1 d . . . . .
H24E H 0.714210 -0.352777 0.573671 0.132 Uiso 1 1 calc R U . . .
C25E C 0.7397(3) -0.2623(4) 0.60238(19) 0.070(2) Uani 1 1 d . . . . .
C26E C 0.8992(3) -0.2643(4) 0.6317(2) 0.086(2) Uani 1 1 d . . . . .
H26I H 0.915508 -0.303300 0.634096 0.103 Uiso 1 1 calc R U . . .
H26J H 0.903426 -0.235478 0.653489 0.103 Uiso 1 1 calc R U . . .
N31E N 1.3206(2) -0.2789(2) 0.58468(12) 0.0500(12) Uani 1 1 d . . . . .
C32E C 1.3613(3) -0.3203(3) 0.57798(15) 0.0570(17) Uani 1 1 d . . . . .
H32E H 1.347304 -0.358848 0.562501 0.068 Uiso 1 1 calc R U . . .
C33E C 1.4232(3) -0.3088(3) 0.59285(17) 0.0610(18) Uani 1 1 d . . . . .
H33E H 1.450679 -0.339019 0.586968 0.073 Uiso 1 1 calc R U . . .
C34E C 1.4448(3) -0.2548(3) 0.61572(17) 0.0605(18) Uani 1 1 d . . . . .
H34E H 1.486811 -0.247301 0.626376 0.073 Uiso 1 1 calc R U . . .
C35E C 1.4038(3) -0.2109(3) 0.62305(15) 0.0572(17) Uani 1 1 d . . . . .
H35E H 1.417135 -0.172682 0.638963 0.069 Uiso 1 1 calc R U . . .
C36E C 1.3429(3) -0.2240(3) 0.60665(15) 0.0515(16) Uani 1 1 d . . . . .
N41E N 1.2388(2) -0.1979(2) 0.59549(12) 0.0549(13) Uani 1 1 d . . . . .
N42E N 1.2080(3) -0.1475(3) 0.60562(14) 0.0602(15) Uani 1 1 d . . . . .
C43E C 1.2450(3) -0.1015(3) 0.62838(17) 0.0607(18) Uani 1 1 d . . . . .
H43E H 1.233061 -0.062619 0.638823 0.073 Uiso 1 1 calc R U . . .
C44E C 1.3023(3) -0.1206(3) 0.63378(15) 0.0554(16) Uani 1 1 d . . . . .
H44E H 1.337898 -0.098143 0.648381 0.066 Uiso 1 1 calc R U . . .
C45E C 1.2972(3) -0.1807(3) 0.61299(15) 0.0548(16) Uani 1 1 d . . . . .
C46E C 1.1415(3) -0.1502(3) 0.59481(18) 0.067(2) Uani 1 1 d . . . . .
H46I H 1.130574 -0.175879 0.572222 0.081 Uiso 1 1 calc R U . . .
H46J H 1.130736 -0.107815 0.595408 0.081 Uiso 1 1 calc R U . . .
C51E C 0.9368(3) -0.2358(4) 0.6115(2) 0.080(2) Uani 1 1 d . . . . .
C52E C 0.9114(4) -0.2262(4) 0.5822(2) 0.087(3) Uani 1 1 d . . . . .
H52E H 0.868580 -0.238933 0.573864 0.105 Uiso 1 1 calc R U . . .
C53E C 0.9475(4) -0.1987(4) 0.5652(2) 0.089(3) Uani 1 1 d . . . . .
H53E H 0.928628 -0.192485 0.545317 0.107 Uiso 1 1 calc R U . . .
C54E C 1.0091(3) -0.1799(4) 0.57554(18) 0.074(2) Uani 1 1 d . . . . .
H54E H 1.032118 -0.159639 0.563419 0.088 Uiso 1 1 calc R U . . .
C55E C 1.0385(3) -0.1906(3) 0.60420(17) 0.0644(19) Uani 1 1 d . . . . .
C56E C 1.0024(3) -0.2184(4) 0.62302(18) 0.071(2) Uani 1 1 d . . . . .
C61E C 1.1045(3) -0.1771(3) 0.61544(17) 0.0616(18) Uani 1 1 d . . . . .
C62E C 1.1311(3) -0.1890(3) 0.64327(18) 0.0671(19) Uani 1 1 d . . . . .
H62E H 1.174746 -0.179788 0.650323 0.081 Uiso 1 1 calc R U . . .
C63E C 1.0936(4) -0.2152(3) 0.66172(18) 0.071(2) Uani 1 1 d . . . . .
H63E H 1.112442 -0.222895 0.681233 0.085 Uiso 1 1 calc R U . . .
C64E C 1.0316(4) -0.2294(4) 0.65197(19) 0.076(2) Uani 1 1 d . . . . .
H64E H 1.007458 -0.247013 0.664650 0.092 Uiso 1 1 calc R U . . .
N11F N 0.8714(3) -0.1286(3) 0.68117(14) 0.0628(15) Uani 1 1 d . . . . .
C12F C 0.8948(3) -0.1448(3) 0.70792(18) 0.070(2) Uani 1 1 d . . . . .
H12F H 0.867695 -0.167238 0.717306 0.084 Uiso 1 1 calc R U . . .
C13F C 0.9560(4) -0.1303(4) 0.7222(2) 0.079(2) Uani 1 1 d . . . . .
H13F H 0.970565 -0.141209 0.741513 0.095 Uiso 1 1 calc R U . . .
C14F C 0.9968(4) -0.0990(4) 0.7078(2) 0.078(2) Uani 1 1 d . . . . .
H14F H 1.039652 -0.089242 0.716724 0.093 Uiso 1 1 calc R U . . .
C15F C 0.9735(4) -0.0832(3) 0.68088(19) 0.074(2) Uani 1 1 d . . . . .
H15F H 1.000289 -0.062258 0.670654 0.089 Uiso 1 1 calc R U . . .
C16F C 0.9103(3) -0.0974(3) 0.66789(17) 0.0606(18) Uani 1 1 d . . . . .
N21F N 0.8197(3) -0.0920(3) 0.63072(13) 0.0626(15) Uani 1 1 d . . . . .
N22F N 0.8065(3) -0.0643(3) 0.60628(13) 0.0622(15) Uani 1 1 d . . . . .
C23F C 0.8583(4) -0.0347(4) 0.60062(19) 0.078(2) Uani 1 1 d . . . . .
H23F H 0.859904 -0.012545 0.584736 0.094 Uiso 1 1 calc R U . . .
C24F C 0.9073(4) -0.0423(4) 0.62158(19) 0.073(2) Uani 1 1 d . . . . .
H24F H 0.949738 -0.027369 0.623231 0.088 Uiso 1 1 calc R U . . .
C25F C 0.8817(3) -0.0775(3) 0.64048(17) 0.0648(18) Uani 1 1 d . . . . .
C26F C 0.7453(3) -0.0715(3) 0.58712(16) 0.0642(18) Uani 1 1 d . . . . .
H26K H 0.741353 -0.035710 0.577798 0.077 Uiso 1 1 calc R U . . .
H26L H 0.713807 -0.070962 0.601382 0.077 Uiso 1 1 calc R U . . .
N31F N 0.4870(2) -0.1985(2) 0.37213(12) 0.0503(13) Uani 1 1 d . . . . .
C32F C 0.4711(3) -0.1705(3) 0.34866(14) 0.0504(15) Uani 1 1 d . . . . .
H32F H 0.502854 -0.155134 0.338929 0.060 Uiso 1 1 calc R U . . .
C33F C 0.4097(3) -0.1633(3) 0.33820(16) 0.0603(17) Uani 1 1 d . . . . .
H33F H 0.399862 -0.142753 0.321804 0.072 Uiso 1 1 calc R U . . .
C34F C 0.3632(3) -0.1862(3) 0.35172(16) 0.0623(18) Uani 1 1 d . . . . .
H34F H 0.321067 -0.181690 0.344668 0.075 Uiso 1 1 calc R U . . .
C35F C 0.3782(3) -0.2156(3) 0.37554(17) 0.0596(17) Uani 1 1 d . . . . .
H35F H 0.347065 -0.231580 0.385363 0.072 Uiso 1 1 calc R U . . .
C36F C 0.4412(3) -0.2211(3) 0.38485(15) 0.0511(15) Uani 1 1 d . . . . .
N41F N 0.5232(2) -0.2424(2) 0.42232(12) 0.0489(12) Uani 1 1 d . . . . .
N42F N 0.5300(2) -0.2749(2) 0.44474(12) 0.0503(12) Uani 1 1 d . . . . .
C43F C 0.4738(3) -0.3008(3) 0.44784(15) 0.0558(16) Uani 1 1 d . . . . .
H43F H 0.466722 -0.324804 0.462420 0.067 Uiso 1 1 calc R U . . .
C44F C 0.4292(3) -0.2863(3) 0.42634(15) 0.0541(16) Uani 1 1 d . . . . .
H44F H 0.385665 -0.298180 0.422551 0.065 Uiso 1 1 calc R U . . .
C45F C 0.4628(3) -0.2497(3) 0.41114(15) 0.0511(15) Uani 1 1 d . . . . .
C46F C 0.5883(3) -0.2701(3) 0.46594(15) 0.0531(16) Uani 1 1 d . . . . .
H46K H 0.622497 -0.270183 0.453360 0.064 Uiso 1 1 calc R U . . .
H46L H 0.588961 -0.307127 0.474486 0.064 Uiso 1 1 calc R U . . .
C51F C 0.7315(3) -0.1306(3) 0.56020(15) 0.0557(16) Uani 1 1 d . . . . .
C52F C 0.7757(3) -0.1689(4) 0.55433(18) 0.072(2) Uani 1 1 d . . . . .
H52F H 0.815793 -0.158377 0.567239 0.086 Uiso 1 1 calc R U . . .
C53F C 0.7629(4) -0.2250(4) 0.52899(17) 0.078(2) Uani 1 1 d . . . . .
H53F H 0.794176 -0.251919 0.525461 0.093 Uiso 1 1 calc R U . . .
C54F C 0.7050(3) -0.2404(3) 0.50945(17) 0.0656(19) Uani 1 1 d . . . . .
H54F H 0.696692 -0.277855 0.492646 0.079 Uiso 1 1 calc R U . . .
C55F C 0.6581(3) -0.1998(3) 0.51462(15) 0.0506(15) Uani 1 1 d . . . . .
C56F C 0.6710(3) -0.1446(3) 0.53998(15) 0.0560(17) Uani 1 1 d . . . . .
C61F C 0.5995(3) -0.2127(3) 0.49374(14) 0.0484(15) Uani 1 1 d . . . . .
C62F C 0.5552(3) -0.1736(3) 0.50006(15) 0.0522(16) Uani 1 1 d . . . . .
H62F H 0.515668 -0.182702 0.486525 0.063 Uiso 1 1 calc R U . . .
C63F C 0.5667(3) -0.1210(3) 0.52577(16) 0.0594(17) Uani 1 1 d . . . . .
H63F H 0.534420 -0.095540 0.529960 0.071 Uiso 1 1 calc R U . . .
C64F C 0.6238(3) -0.1048(3) 0.54543(15) 0.0545(16) Uani 1 1 d . . . . .
H64F H 0.631540 -0.067523 0.562390 0.065 Uiso 1 1 calc R U . . .
N11G N 0.6077(3) 0.6018(3) 0.80473(14) 0.0640(15) Uani 1 1 d . . . . .
C12G C 0.6337(4) 0.6489(3) 0.7948(2) 0.079(2) Uani 1 1 d . . . . .
H12G H 0.644631 0.639501 0.773909 0.094 Uiso 1 1 calc R U . . .
C13G C 0.6451(5) 0.7095(4) 0.8131(2) 0.092(3) Uani 1 1 d . . . . .
H13G H 0.661971 0.741338 0.804833 0.111 Uiso 1 1 calc R U . . .
C14G C 0.6317(5) 0.7224(4) 0.8433(2) 0.098(3) Uani 1 1 d . . . . .
H14G H 0.641089 0.763536 0.856921 0.117 Uiso 1 1 calc R U . . .
C15G C 0.6044(4) 0.6765(4) 0.8546(2) 0.085(2) Uani 1 1 d . . . . .
H15G H 0.593932 0.685941 0.875586 0.102 Uiso 1 1 calc R U . . .
C16G C 0.5924(3) 0.6162(3) 0.83472(19) 0.068(2) Uani 1 1 d . . . . .
N21G N 0.5489(2) 0.5102(2) 0.82205(13) 0.0566(14) Uani 1 1 d . . . . .
N22G N 0.5174(2) 0.4729(2) 0.83672(13) 0.0563(14) Uani 1 1 d . . . . .
C23G C 0.5126(3) 0.5040(4) 0.86675(17) 0.069(2) Uani 1 1 d . . . . .
H23G H 0.493240 0.487744 0.881547 0.083 Uiso 1 1 calc R U . . .
C24G C 0.5408(4) 0.5638(3) 0.87251(18) 0.069(2) Uani 1 1 d . . . . .
H24G H 0.544911 0.596713 0.891637 0.083 Uiso 1 1 calc R U . . .
C25G C 0.5618(3) 0.5650(3) 0.84408(16) 0.0603(18) Uani 1 1 d . . . . .
C26G C 0.4960(3) 0.4076(3) 0.82090(17) 0.0610(18) Uani 1 1 d . . . . .
H26M H 0.482476 0.402930 0.797606 0.073 Uiso 1 1 calc R U . . .
H26N H 0.459296 0.395144 0.829724 0.073 Uiso 1 1 calc R U . . .
N31G N 0.4985(3) -0.0268(3) 0.83643(15) 0.0677(16) Uani 1 1 d . . . . .
C32G C 0.4704(4) -0.0664(4) 0.8506(2) 0.083(2) Uani 1 1 d . . . . .
H32G H 0.465761 -0.051819 0.872508 0.100 Uiso 1 1 calc R U . . .
C33G C 0.4487(4) -0.1266(4) 0.8343(2) 0.089(3) Uani 1 1 d . . . . .
H33G H 0.429479 -0.153322 0.844859 0.107 Uiso 1 1 calc R U . . .
C34G C 0.4551(5) -0.1483(4) 0.8019(3) 0.102(3) Uani 1 1 d . . . . .
H34G H 0.439807 -0.189821 0.790196 0.123 Uiso 1 1 calc R U . . .
C35G C 0.4837(4) -0.1089(3) 0.7870(2) 0.080(2) Uani 1 1 d . . . . .
H35G H 0.488393 -0.122236 0.765058 0.096 Uiso 1 1 calc R U . . .
C36G C 0.5053(4) -0.0487(3) 0.80585(19) 0.072(2) Uani 1 1 d . . . . .
N41G N 0.5558(3) 0.0544(3) 0.81171(14) 0.0627(15) Uani 1 1 d . . . . .
N42G N 0.5837(3) 0.0857(3) 0.79332(14) 0.0603(15) Uani 1 1 d . . . . .
C43G C 0.5787(3) 0.0489(3) 0.76254(18) 0.0678(19) Uani 1 1 d . . . . .
H43G H 0.592556 0.061468 0.745183 0.081 Uiso 1 1 calc R U . . .
C44G C 0.5508(4) -0.0082(3) 0.76065(18) 0.0673(19) Uani 1 1 d . . . . .
H44G H 0.542896 -0.043598 0.742556 0.081 Uiso 1 1 calc R U . . .
C45G C 0.5362(3) -0.0032(3) 0.79189(18) 0.0643(19) Uani 1 1 d . . . . .
C46G C 0.6072(3) 0.1510(3) 0.80556(17) 0.0627(18) Uani 1 1 d . . . . .
H46M H 0.642670 0.159764 0.794980 0.075 Uiso 1 1 calc R U . . .
H46N H 0.622710 0.160209 0.828994 0.075 Uiso 1 1 calc R U . . .
C51G C 0.5441(3) 0.3644(3) 0.82488(15) 0.0511(15) Uani 1 1 d . . . . .
C52G C 0.6002(3) 0.3856(3) 0.84310(16) 0.0604(18) Uani 1 1 d . . . . .
H52G H 0.609099 0.428661 0.853755 0.072 Uiso 1 1 calc R U . . .
C53G C 0.6465(3) 0.3459(3) 0.84694(18) 0.068(2) Uani 1 1 d . . . . .
H53G H 0.686247 0.362009 0.859519 0.082 Uiso 1 1 calc R U . . .
C54G C 0.6328(3) 0.2843(3) 0.83222(17) 0.0649(19) Uani 1 1 d . . . . .
H54G H 0.663993 0.257559 0.834275 0.078 Uiso 1 1 calc R U . . .
C55G C 0.5740(3) 0.2585(3) 0.81401(15) 0.0538(16) Uani 1 1 d . . . . .
C56G C 0.5284(3) 0.2999(3) 0.80987(15) 0.0527(16) Uani 1 1 d . . . . .
C61G C 0.5581(3) 0.1937(3) 0.79980(16) 0.0565(17) Uani 1 1 d . . . . .
C62G C 0.4998(3) 0.1715(3) 0.78185(15) 0.0584(17) Uani 1 1 d . . . . .
H62G H 0.489250 0.128221 0.772325 0.070 Uiso 1 1 calc R U . . .
C63G C 0.4564(3) 0.2126(3) 0.77768(16) 0.0602(18) Uani 1 1 d . . . . .
H63G H 0.416745 0.196698 0.765013 0.072 Uiso 1 1 calc R U . . .
C64G C 0.4693(3) 0.2741(3) 0.79111(15) 0.0563(17) Uani 1 1 d . . . . .
H64G H 0.438469 0.300673 0.788008 0.068 Uiso 1 1 calc R U . . .
N11H N 0.5717(2) 0.4137(2) 0.75851(12) 0.0528(13) Uani 1 1 d . . . . .
C12H C 0.5181(3) 0.3815(3) 0.73960(15) 0.0540(16) Uani 1 1 d . . . . .
H12H H 0.483967 0.403753 0.735341 0.065 Uiso 1 1 calc R U . . .
C13H C 0.5114(3) 0.3179(3) 0.72645(15) 0.0553(16) Uani 1 1 d . . . . .
H13H H 0.473255 0.297119 0.713601 0.066 Uiso 1 1 calc R U . . .
C14H C 0.5604(3) 0.2852(3) 0.73215(15) 0.0565(16) Uani 1 1 d . . . . .
H14H H 0.556504 0.241460 0.723431 0.068 Uiso 1 1 calc R U . . .
C15H C 0.6155(3) 0.3166(3) 0.75070(15) 0.0591(18) Uani 1 1 d . . . . .
H15H H 0.650069 0.294626 0.754539 0.071 Uiso 1 1 calc R U . . .
C16H C 0.6201(3) 0.3805(3) 0.76372(15) 0.0518(16) Uani 1 1 d . . . . .
N21H N 0.6729(2) 0.4770(2) 0.79769(12) 0.0555(13) Uani 1 1 d . . . . .
N22H N 0.7319(3) 0.5003(3) 0.81266(13) 0.0620(15) Uani 1 1 d . . . . .
C23H C 0.7704(4) 0.4557(4) 0.80823(19) 0.077(2) Uani 1 1 d . . . . .
H23H H 0.813511 0.461146 0.816673 0.092 Uiso 1 1 calc R U . . .
C24H C 0.7372(3) 0.4014(4) 0.78960(18) 0.072(2) Uani 1 1 d . . . . .
H24H H 0.751784 0.362171 0.782514 0.087 Uiso 1 1 calc R U . . .
C25H C 0.6760(3) 0.4169(3) 0.78332(15) 0.0549(16) Uani 1 1 d . . . . .
C26H C 0.7475(4) 0.5626(3) 0.83416(16) 0.0662(19) Uani 1 1 d . . . . .
H26O H 0.724285 0.591633 0.824593 0.079 Uiso 1 1 calc R U . . .
H26P H 0.792386 0.575313 0.835813 0.079 Uiso 1 1 calc R U . . .
N31H N 0.8918(3) 0.8239(3) 1.06207(16) 0.0767(18) Uani 1 1 d . . . . .
C32H C 0.9435(4) 0.8485(4) 1.0839(2) 0.094(3) Uani 1 1 d . . . . .
H32H H 0.976817 0.824116 1.085918 0.113 Uiso 1 1 calc R U . . .
C33H C 0.9490(5) 0.9091(4) 1.1037(2) 0.097(3) Uani 1 1 d . . . . .
H33H H 0.985889 0.925427 1.118922 0.117 Uiso 1 1 calc R U . . .
C34H C 0.9016(5) 0.9451(4) 1.1013(2) 0.095(3) Uani 1 1 d . . . . .
H34H H 0.904641 0.986176 1.114872 0.114 Uiso 1 1 calc R U . . .
C35H C 0.8499(4) 0.9202(4) 1.07891(19) 0.081(2) Uani 1 1 d . . . . .
H35H H 0.816522 0.944298 1.076345 0.097 Uiso 1 1 calc R U . . .
C36H C 0.8457(4) 0.8604(4) 1.06003(18) 0.070(2) Uani 1 1 d . . . . .
N41H N 0.7921(3) 0.7717(3) 1.01971(14) 0.0669(15) Uani 1 1 d . . . . .
N42H N 0.7365(3) 0.7559(3) 1.00019(15) 0.0760(17) Uani 1 1 d . . . . .
C43H C 0.7028(4) 0.8044(4) 1.0041(2) 0.082(2) Uani 1 1 d . . . . .
H43H H 0.662411 0.804566 0.992678 0.099 Uiso 1 1 calc R U . . .
C44H C 0.7365(4) 0.8533(4) 1.02735(19) 0.079(2) Uani 1 1 d . . . . .
H44H H 0.724818 0.893503 1.035567 0.095 Uiso 1 1 calc R U . . .
C45H C 0.7912(4) 0.8305(3) 1.03603(17) 0.0654(19) Uani 1 1 d . . . . .
C46H C 0.7189(4) 0.6959(4) 0.97734(18) 0.077(2) Uani 1 1 d . . . . .
H46O H 0.673376 0.685506 0.974817 0.093 Uiso 1 1 calc R U . . .
H46P H 0.739090 0.664374 0.986229 0.093 Uiso 1 1 calc R U . . .
C51H C 0.7331(3) 0.5682(3) 0.86790(16) 0.0638(19) Uani 1 1 d . . . . .
C52H C 0.7131(3) 0.5169(4) 0.87659(18) 0.071(2) Uani 1 1 d . . . . .
H52H H 0.709327 0.477264 0.861582 0.086 Uiso 1 1 calc R U . . .
C53H C 0.6979(4) 0.5214(4) 0.90747(19) 0.074(2) Uani 1 1 d . . . . .
H53H H 0.684372 0.484924 0.913158 0.089 Uiso 1 1 calc R U . . .
C54H C 0.7026(3) 0.5777(4) 0.92902(19) 0.072(2) Uani 1 1 d . . . . .
H54H H 0.690114 0.580662 0.949323 0.087 Uiso 1 1 calc R U . . .
C55H C 0.7259(3) 0.6325(3) 0.92168(18) 0.0652(19) Uani 1 1 d . . . . .
C56H C 0.7417(3) 0.6268(3) 0.89029(17) 0.0663(19) Uani 1 1 d . . . . .
C61H C 0.7357(4) 0.6920(4) 0.94471(17) 0.073(2) Uani 1 1 d . . . . .
C62H C 0.7586(4) 0.7429(4) 0.9362(2) 0.082(2) Uani 1 1 d . . . . .
H62H H 0.763500 0.782683 0.951181 0.098 Uiso 1 1 calc R U . . .
C63H C 0.7752(4) 0.7369(4) 0.9052(2) 0.086(2) Uani 1 1 d . . . . .
H63H H 0.792467 0.772700 0.900174 0.103 Uiso 1 1 calc R U . . .
C64H C 0.7669(4) 0.6820(3) 0.88302(18) 0.074(2) Uani 1 1 d . . . . .
H64H H 0.777702 0.679442 0.862378 0.089 Uiso 1 1 calc R U . . .
N11I N 0.6292(3) 0.5223(2) 0.74035(13) 0.0632(15) Uani 1 1 d . . . . .
C12I C 0.6881(4) 0.5213(3) 0.73638(18) 0.076(2) Uani 1 1 d . . . . .
H12I H 0.716596 0.512267 0.752803 0.091 Uiso 1 1 calc R U . . .
C13I C 0.7114(4) 0.5325(4) 0.7100(2) 0.091(3) Uani 1 1 d . . . . .
H13I H 0.753727 0.529660 0.707991 0.110 Uiso 1 1 calc R U . . .
C14I C 0.6702(6) 0.5479(4) 0.6870(2) 0.091(3) Uani 1 1 d . . . . .
H14I H 0.684288 0.557153 0.668882 0.109 Uiso 1 1 calc R U . . .
C15I C 0.6099(5) 0.5500(4) 0.69003(18) 0.086(3) Uani 1 1 d . . . . .
H15I H 0.581507 0.560513 0.674087 0.104 Uiso 1 1 calc R U . . .
C16I C 0.5896(4) 0.5366(3) 0.71677(16) 0.068(2) Uani 1 1 d . . . . .
N21I N 0.5125(3) 0.5257(2) 0.74896(14) 0.0643(15) Uani 1 1 d . . . . .
N22I N 0.4501(3) 0.5260(3) 0.74631(15) 0.0773(18) Uani 1 1 d . . . . .
C23I C 0.4245(5) 0.5368(4) 0.7190(2) 0.101(3) Uani 1 1 d . . . . .
H23I H 0.381845 0.540230 0.712488 0.122 Uiso 1 1 calc R U . . .
C24I C 0.4719(5) 0.5420(5) 0.7018(2) 0.108(3) Uani 1 1 d . . . . .
H24I H 0.468428 0.548290 0.680803 0.129 Uiso 1 1 calc R U . . .
C25I C 0.5262(4) 0.5361(3) 0.72169(18) 0.076(2) Uani 1 1 d . . . . .
C26I C 0.4169(4) 0.5210(3) 0.77303(19) 0.074(2) Uani 1 1 d . . . . .
H26Q H 0.434095 0.489411 0.783090 0.089 Uiso 1 1 calc R U . . .
H26R H 0.372445 0.506838 0.764283 0.089 Uiso 1 1 calc R U . . .
N31I N 0.1472(3) 0.6745(3) 0.92749(16) 0.0810(18) Uani 1 1 d . . . . .
C32I C 0.0859(5) 0.6694(4) 0.9292(3) 0.102(3) Uani 1 1 d . . . . .
H32I H 0.057569 0.679566 0.913143 0.123 Uiso 1 1 calc R U . . .
C33I C 0.0632(5) 0.6502(4) 0.9534(3) 0.112(4) Uani 1 1 d . . . . .
H33I H 0.019700 0.646497 0.953406 0.135 Uiso 1 1 calc R U . . .
C34I C 0.1023(6) 0.6361(4) 0.9776(3) 0.108(3) Uani 1 1 d . . . . .
H34I H 0.086621 0.622734 0.994328 0.130 Uiso 1 1 calc R U . . .
C35I C 0.1651(5) 0.6422(4) 0.9768(2) 0.085(2) Uani 1 1 d . . . . .
H35I H 0.193719 0.633124 0.993127 0.102 Uiso 1 1 calc R U . . .
C36I C 0.1865(4) 0.6620(3) 0.9516(2) 0.079(2) Uani 1 1 d . . . . .
N41I N 0.2678(3) 0.6847(3) 0.92310(15) 0.0721(16) Uani 1 1 d . . . . .
N42I N 0.3307(3) 0.6873(3) 0.92742(16) 0.0779(18) Uani 1 1 d . . . . .
C43I C 0.3527(4) 0.6717(4) 0.9547(2) 0.087(3) Uani 1 1 d . . . . .
H43I H 0.394967 0.669588 0.962737 0.105 Uiso 1 1 calc R U . . .
C44I C 0.3031(5) 0.6595(4) 0.9685(2) 0.088(3) Uani 1 1 d . . . . .
H44I H 0.303646 0.647614 0.988003 0.105 Uiso 1 1 calc R U . . .
C45I C 0.2525(4) 0.6680(4) 0.94859(19) 0.072(2) Uani 1 1 d . . . . .
C46I C 0.3668(4) 0.6951(4) 0.9032(2) 0.088(2) Uani 1 1 d . . . . .
H46Q H 0.409232 0.714220 0.913901 0.106 Uiso 1 1 calc R U . . .
H46R H 0.347815 0.724025 0.891786 0.106 Uiso 1 1 calc R U . . .
C51I C 0.4225(4) 0.5815(3) 0.79817(19) 0.073(2) Uani 1 1 d . . . . .
C52I C 0.4486(4) 0.6365(3) 0.7949(2) 0.077(2) Uani 1 1 d . . . . .
H52I H 0.465165 0.637620 0.776029 0.093 Uiso 1 1 calc R U . . .
C53I C 0.4507(4) 0.6907(4) 0.8194(2) 0.081(2) Uani 1 1 d . . . . .
H53I H 0.469654 0.728423 0.816945 0.098 Uiso 1 1 calc R U . . .
C54I C 0.4270(4) 0.6920(4) 0.8464(2) 0.078(2) Uani 1 1 d . . . . .
H54I H 0.429392 0.730067 0.862564 0.094 Uiso 1 1 calc R U . . .
C55I C 0.3981(4) 0.6358(3) 0.8508(2) 0.076(2) Uani 1 1 d . . . . .
C56I C 0.3971(4) 0.5801(3) 0.8270(2) 0.071(2) Uani 1 1 d . . . . .
C61I C 0.3711(4) 0.6351(4) 0.8788(2) 0.074(2) Uani 1 1 d . . . . .
C62I C 0.3506(4) 0.5791(4) 0.8838(2) 0.086(2) Uani 1 1 d . . . . .
H62I H 0.336063 0.578268 0.903266 0.103 Uiso 1 1 calc R U . . .
C63I C 0.3513(4) 0.5226(4) 0.8598(2) 0.084(2) Uani 1 1 d . . . . .
C64I C 0.3725(4) 0.5230(3) 0.8319(2) 0.077(2) Uani 1 1 d . . . . .
H64I H 0.370998 0.485185 0.815737 0.092 Uiso 1 1 calc R U . . .
N11J N 0.9648(3) 0.7135(3) 1.04545(16) 0.0770(17) Uani 1 1 d . . . . .
C12J C 1.0186(4) 0.7257(4) 1.0354(2) 0.087(2) Uani 1 1 d . . . . .
H12J H 1.017911 0.745185 1.018325 0.104 Uiso 1 1 calc R U . . .
C13J C 1.0742(4) 0.7110(4) 1.0487(2) 0.087(2) Uani 1 1 d . . . . .
H13J H 1.110694 0.718937 1.040264 0.105 Uiso 1 1 calc R U . . .
C14J C 1.0776(4) 0.6844(4) 1.0746(3) 0.092(3) Uani 1 1 d . . . . .
H14J H 1.115840 0.674390 1.084278 0.111 Uiso 1 1 calc R U . . .
C15J C 1.0230(5) 0.6734(4) 1.0853(2) 0.087(2) Uani 1 1 d . . . . .
H15J H 1.023245 0.655626 1.102912 0.104 Uiso 1 1 calc R U . . .
C16J C 0.9669(4) 0.6880(3) 1.0706(2) 0.076(2) Uani 1 1 d . . . . .
N21J N 0.8574(3) 0.6925(3) 1.06463(14) 0.0647(15) Uani 1 1 d . . . . .
N22J N 0.8096(3) 0.6770(3) 1.07943(14) 0.0684(16) Uani 1 1 d . . . . .
C23J C 0.8319(4) 0.6565(3) 1.10530(19) 0.075(2) Uani 1 1 d . . . . .
H23J H 0.807819 0.645298 1.119902 0.090 Uiso 1 1 calc R U . . .
C24J C 0.8937(5) 0.6545(4) 1.10692(19) 0.083(2) Uani 1 1 d . . . . .
H24J H 0.921150 0.640352 1.121843 0.099 Uiso 1 1 calc R U . . .
C25J C 0.9086(4) 0.6787(3) 1.08108(18) 0.069(2) Uani 1 1 d . . . . .
C26J C 0.7482(4) 0.6918(3) 1.07098(18) 0.071(2) Uani 1 1 d . . . . .
H26S H 0.718337 0.661903 1.076133 0.085 Uiso 1 1 calc R U . . .
H26T H 0.739432 0.686429 1.047400 0.085 Uiso 1 1 calc R U . . .
N31J N 0.3879(3) 0.9481(3) 1.11925(16) 0.0705(16) Uani 1 1 d . . . . .
C32J C 0.3334(4) 0.9506(4) 1.1302(2) 0.085(2) Uani 1 1 d . . . . .
H32J H 0.331662 0.944194 1.150835 0.102 Uiso 1 1 calc R U . . .
C33J C 0.2800(4) 0.9620(4) 1.1125(2) 0.093(3) Uani 1 1 d . . . . .
H33J H 0.242705 0.965241 1.121232 0.112 Uiso 1 1 calc R U . . .
C34J C 0.2815(5) 0.9688(4) 1.0812(3) 0.102(3) Uani 1 1 d . . . . .
H34J H 0.244946 0.974845 1.068217 0.122 Uiso 1 1 calc R U . . .
C35J C 0.3351(5) 0.9664(4) 1.0704(2) 0.088(3) Uani 1 1 d . . . . .
H35J H 0.337366 0.971918 1.049624 0.106 Uiso 1 1 calc R U . . .
C36J C 0.3883(4) 0.9559(3) 1.0894(2) 0.074(2) Uani 1 1 d . . . . .
N41J N 0.4952(3) 0.9396(3) 1.09821(15) 0.0699(16) Uani 1 1 d . . . . .
N42J N 0.5459(3) 0.9464(3) 1.08424(16) 0.0797(18) Uani 1 1 d . . . . .
C43J C 0.5307(6) 0.9630(5) 1.0560(2) 0.108(3) Uani 1 1 d . . . . .
H43J H 0.558047 0.968883 1.041663 0.130 Uiso 1 1 calc R U . . .
C44J C 0.4703(6) 0.9693(4) 1.0527(2) 0.100(3) Uani 1 1 d . . . . .
H44J H 0.446498 0.982090 1.035878 0.120 Uiso 1 1 calc R U . . .
C45J C 0.4483(4) 0.9534(3) 1.07877(19) 0.075(2) Uani 1 1 d . . . . .
C46J C 0.6057(4) 0.9310(4) 1.0966(2) 0.082(2) Uani 1 1 d . . . . .
H46S H 0.610259 0.939553 1.120353 0.098 Uiso 1 1 calc R U . . .
H46T H 0.638653 0.958055 1.091697 0.098 Uiso 1 1 calc R U . . .
C51J C 0.7372(4) 0.7566(3) 1.08772(18) 0.071(2) Uani 1 1 d . . . . .
C52J C 0.7817(4) 0.7947(4) 1.11153(18) 0.078(2) Uani 1 1 d . . . . .
H52J H 0.819794 0.779630 1.117682 0.094 Uiso 1 1 calc R U . . .
C53J C 0.7717(4) 0.8561(4) 1.12708(19) 0.081(2) Uani 1 1 d . . . . .
H53J H 0.802253 0.881496 1.143970 0.098 Uiso 1 1 calc R U . . .
C54J C 0.7180(4) 0.8783(4) 1.11761(19) 0.077(2) Uani 1 1 d . . . . .
H54J H 0.712117 0.919943 1.127472 0.092 Uiso 1 1 calc R U . . .
C55J C 0.6710(4) 0.8408(3) 1.09345(17) 0.0667(19) Uani 1 1 d . . . . .
C56J C 0.6792(4) 0.7787(4) 1.07881(17) 0.0685(19) Uani 1 1 d . . . . .
C61J C 0.6150(4) 0.8621(4) 1.08232(18) 0.072(2) Uani 1 1 d . . . . .
C62J C 0.5719(4) 0.8245(4) 1.0583(2) 0.088(2) Uani 1 1 d . . . . .
H62J H 0.535874 0.840786 1.050323 0.105 Uiso 1 1 calc R U . . .
C63J C 0.5793(4) 0.7630(4) 1.0451(2) 0.088(2) Uani 1 1 d . . . . .
H63J H 0.547736 0.737200 1.028937 0.105 Uiso 1 1 calc R U . . .
C64J C 0.6323(4) 0.7390(4) 1.05532(18) 0.080(2) Uani 1 1 d . . . . .
H64J H 0.637294 0.696603 1.046706 0.096 Uiso 1 1 calc R U . . .
N11K N 0.5557(3) 0.9028(3) 1.16142(14) 0.0682(16) Uani 1 1 d . . . . .
C12K C 0.6031(4) 0.9393(4) 1.1810(2) 0.081(2) Uani 1 1 d . . . . .
H12K H 0.600033 0.982613 1.187705 0.097 Uiso 1 1 calc R U . . .
C13K C 0.6579(4) 0.9173(6) 1.1924(2) 0.098(3) Uani 1 1 d . . . . .
H13K H 0.691663 0.944954 1.205991 0.117 Uiso 1 1 calc R U . . .
C14K C 0.6610(5) 0.8549(6) 1.1832(3) 0.105(3) Uani 1 1 d . . . . .
H14K H 0.697133 0.838375 1.190790 0.126 Uiso 1 1 calc R U . . .
C15K C 0.6126(5) 0.8160(5) 1.1632(2) 0.093(3) Uani 1 1 d . . . . .
H15K H 0.614643 0.772513 1.156482 0.111 Uiso 1 1 calc R U . . .
C16K C 0.5604(4) 0.8415(4) 1.15278(18) 0.072(2) Uani 1 1 d . . . . .
N21K N 0.4544(3) 0.8307(3) 1.12485(14) 0.0687(16) Uani 1 1 d . . . . .
N22K N 0.4104(4) 0.7823(3) 1.10783(15) 0.0795(19) Uani 1 1 d . . . . .
C23K C 0.4341(6) 0.7281(4) 1.1051(2) 0.097(3) Uani 1 1 d . . . . .
H23K H 0.412211 0.688570 1.094017 0.117 Uiso 1 1 calc R U . . .
C24K C 0.4938(5) 0.7379(4) 1.1206(2) 0.090(3) Uani 1 1 d . . . . .
H24K H 0.521522 0.707948 1.122743 0.108 Uiso 1 1 calc R U . . .
C25K C 0.5050(4) 0.8036(3) 1.13268(18) 0.073(2) Uani 1 1 d . . . . .
C26K C 0.3531(4) 0.7908(4) 1.09003(17) 0.082(2) Uani 1 1 d . . . . .
H26U H 0.337071 0.827892 1.102554 0.098 Uiso 1 1 calc R U . . .
H26V H 0.322489 0.754446 1.087651 0.098 Uiso 1 1 calc R U . . .
N31K N 0.1036(5) 0.7114(4) 0.8651(3) 0.170(2) Uani 1 1 d . . . . .
C32K C 0.0650(5) 0.6685(5) 0.8423(3) 0.170(2) Uani 1 1 d . . . . .
H32K H 0.078389 0.628619 0.835299 0.204 Uiso 1 1 calc R U . . .
C33K C 0.0073(6) 0.6775(5) 0.8283(3) 0.170(2) Uani 1 1 d . . . . .
H33K H -0.017289 0.645668 0.811429 0.204 Uiso 1 1 calc R U . . .
C34K C -0.0150(6) 0.7374(5) 0.8402(3) 0.170(2) Uani 1 1 d . . . . .
H34K H -0.055826 0.744804 0.832522 0.204 Uiso 1 1 calc R U . . .
C35K C 0.0255(6) 0.7830(5) 0.8629(3) 0.170(2) Uani 1 1 d . . . . .
H35K H 0.013994 0.823367 0.870884 0.204 Uiso 1 1 calc R U . . .
C36K C 0.0849(6) 0.7672(6) 0.8738(3) 0.170(2) Uani 1 1 d . . . . .
N41K N 0.1801(3) 0.7933(3) 0.91158(17) 0.090(2) Uani 1 1 d . . . . .
N42K N 0.2140(4) 0.8448(3) 0.93313(17) 0.088(2) Uani 1 1 d . . . . .
C43K C 0.1843(5) 0.8949(4) 0.9343(2) 0.098(3) Uani 1 1 d . . . . .
H43K H 0.199083 0.935617 0.947467 0.117 Uiso 1 1 calc R U . . .
C44K C 0.1291(5) 0.8781(4) 0.9135(3) 0.109(3) Uani 1 1 d . . . . .
H44K H 0.097761 0.903650 0.909512 0.131 Uiso 1 1 calc R U . . .
C45K C 0.1291(5) 0.8131(5) 0.8991(3) 0.110(3) Uani 1 1 d . . . . .
C46K C 0.2705(4) 0.8387(4) 0.95300(19) 0.088(3) Uani 1 1 d . . . . .
H46U H 0.299633 0.876930 0.957094 0.105 Uiso 1 1 calc R U . . .
H46V H 0.290175 0.803570 0.941147 0.105 Uiso 1 1 calc R U . . .
C51K C 0.3579(5) 0.7988(4) 1.05672(18) 0.077(2) Uani 1 1 d . . . . .
C52K C 0.4127(5) 0.7939(4) 1.0463(2) 0.086(2) Uani 1 1 d . . . . .
H52K H 0.446797 0.784237 1.059635 0.103 Uiso 1 1 calc R U . . .
C53K C 0.4213(5) 0.8029(4) 1.0155(2) 0.090(3) Uani 1 1 d . . . . .
H53K H 0.460519 0.799622 1.008730 0.108 Uiso 1 1 calc R U . . .
C54K C 0.3727(5) 0.8161(4) 0.9963(2) 0.087(3) Uani 1 1 d . . . . .
H54K H 0.378251 0.823425 0.976212 0.105 Uiso 1 1 calc R U . . .
C55K C 0.3132(5) 0.8192(4) 1.0060(2) 0.083(2) Uani 1 1 d . . . . .
C56K C 0.3050(5) 0.8089(3) 1.0366(2) 0.082(2) Uani 1 1 d . . . . .
C61K C 0.2603(5) 0.8278(4) 0.9855(2) 0.089(3) Uani 1 1 d . . . . .
C62K C 0.2023(5) 0.8275(4) 0.9948(2) 0.092(3) Uani 1 1 d . . . . .
H62K H 0.166991 0.832108 0.980462 0.110 Uiso 1 1 calc R U . . .
C63K C 0.1958(5) 0.8203(4) 1.0252(2) 0.098(3) Uani 1 1 d . . . . .
H63K H 0.156501 0.822554 1.031989 0.118 Uiso 1 1 calc R U . . .
C64K C 0.2463(5) 0.8100(4) 1.0453(2) 0.097(3) Uani 1 1 d . . . . .
H64K H 0.240878 0.803526 1.065582 0.117 Uiso 1 1 calc R U . . .
N11L N 0.2355(4) 0.7185(3) 0.85613(17) 0.092(2) Uani 1 1 d . . . . .
C12L C 0.2556(5) 0.7770(4) 0.8555(2) 0.112(4) Uani 1 1 d . . . . .
H12L H 0.249928 0.811977 0.872040 0.135 Uiso 1 1 calc R U . . .
C13L C 0.2853(5) 0.7845(5) 0.8297(3) 0.106(3) Uani 1 1 d . . . . .
H13L H 0.300267 0.824944 0.829011 0.127 Uiso 1 1 calc R U . . .
C14L C 0.2928(4) 0.7341(5) 0.8058(3) 0.101(3) Uani 1 1 d . . . . .
H14L H 0.312639 0.739698 0.788543 0.122 Uiso 1 1 calc R U . . .
C15L C 0.2710(4) 0.6734(4) 0.8066(2) 0.089(3) Uani 1 1 d . . . . .
H15L H 0.275124 0.637900 0.789997 0.107 Uiso 1 1 calc R U . . .
C16L C 0.2433(4) 0.6683(4) 0.8327(2) 0.082(2) Uani 1 1 d . . . . .
N21L N 0.1842(3) 0.6093(3) 0.85966(15) 0.0769(18) Uani 1 1 d . . . . .
N22L N 0.1595(3) 0.5497(3) 0.85457(16) 0.082(2) Uani 1 1 d . . . . .
C23L C 0.1774(4) 0.5132(4) 0.8290(2) 0.092(3) Uani 1 1 d . . . . .
H23L H 0.166096 0.469597 0.821122 0.110 Uiso 1 1 calc R U . . .
C24L C 0.2152(4) 0.5485(4) 0.8156(2) 0.089(3) Uani 1 1 d . . . . .
H24L H 0.234985 0.535328 0.797377 0.107 Uiso 1 1 calc R U . . .
C25L C 0.2167(4) 0.6093(4) 0.8359(2) 0.086(3) Uani 1 1 d . . . . .
C26L C 0.1228(4) 0.5315(4) 0.87674(18) 0.078(2) Uani 1 1 d . . . . .
H26W H 0.090866 0.496727 0.864599 0.093 Uiso 1 1 calc R U . . .
H26X H 0.101082 0.566870 0.886620 0.093 Uiso 1 1 calc R U . . .
N31L N 0.0905(3) 0.2274(3) 1.00757(19) 0.086(2) Uani 1 1 d . . . . .
C32L C 0.0727(5) 0.1671(4) 1.0054(3) 0.123(4) Uani 1 1 d . . . . .
H32L H 0.074110 0.136148 0.986076 0.148 Uiso 1 1 calc R U . . .
C33L C 0.0518(6) 0.1499(6) 1.0315(4) 0.148(5) Uani 1 1 d . . . . .
H33L H 0.039761 0.107335 1.029626 0.178 Uiso 1 1 calc R U . . .
C34L C 0.0488(6) 0.1926(6) 1.0590(3) 0.122(4) Uani 1 1 d . . . . .
H34L H 0.033115 0.180678 1.076068 0.146 Uiso 1 1 calc R U . . .
C35L C 0.0690(5) 0.2544(5) 1.0622(2) 0.101(3) Uani 1 1 d . . . . .
H35L H 0.068794 0.285543 1.081557 0.121 Uiso 1 1 calc R U . . .
C36L C 0.0894(4) 0.2691(4) 1.0357(2) 0.080(2) Uani 1 1 d . . . . .
N41L N 0.1347(3) 0.3432(3) 1.01188(14) 0.0668(15) Uani 1 1 d . . . . .
N42L N 0.1543(3) 0.4049(3) 1.02094(14) 0.0696(16) Uani 1 1 d . . . . .
C43L C 0.1439(4) 0.4326(4) 1.05055(19) 0.073(2) Uani 1 1 d . . . . .
H43L H 0.154293 0.475238 1.061693 0.088 Uiso 1 1 calc R U . . .
C44L C 0.1160(4) 0.3884(4) 1.06146(19) 0.078(2) Uani 1 1 d . . . . .
H44L H 0.101912 0.393635 1.081539 0.094 Uiso 1 1 calc R U . . .
C45L C 0.1119(3) 0.3332(4) 1.03705(19) 0.071(2) Uani 1 1 d . . . . .
C46L C 0.1862(3) 0.4348(3) 1.00098(17) 0.0677(19) Uani 1 1 d . . . . .
H46W H 0.212375 0.405366 0.989659 0.081 Uiso 1 1 calc R U . . .
H46X H 0.214272 0.470968 1.015183 0.081 Uiso 1 1 calc R U . . .
C51L C 0.1630(4) 0.5116(3) 0.90342(19) 0.074(2) Uani 1 1 d . . . . .
C52L C 0.2254(4) 0.5094(4) 0.9038(2) 0.083(2) Uani 1 1 d . . . . .
H52L H 0.243781 0.518322 0.886682 0.100 Uiso 1 1 calc R U . . .
C53L C 0.2622(4) 0.4942(4) 0.9292(2) 0.079(2) Uani 1 1 d . . . . .
H53L H 0.305826 0.495603 0.929860 0.095 Uiso 1 1 calc R U . . .
C54L C 0.2369(4) 0.4777(4) 0.95266(19) 0.074(2) Uani 1 1 d . . . . .
H54L H 0.262457 0.466000 0.969261 0.088 Uiso 1 1 calc R U . . .
C55L C 0.1723(4) 0.4776(3) 0.95264(18) 0.0677(19) Uani 1 1 d . . . . .
C56L C 0.1338(4) 0.4953(3) 0.92776(18) 0.0660(19) Uani 1 1 d . . . . .
C61L C 0.1448(4) 0.4568(3) 0.97618(18) 0.068(2) Uani 1 1 d . . . . .
C62L C 0.0810(4) 0.4561(3) 0.9761(2) 0.075(2) Uani 1 1 d . . . . .
H62L H 0.062620 0.443092 0.992199 0.090 Uiso 1 1 calc R U . . .
C63L C 0.0444(4) 0.4751(3) 0.95155(19) 0.075(2) Uani 1 1 d . . . . .
H63L H 0.001067 0.475362 0.951498 0.089 Uiso 1 1 calc R U . . .
C64L C 0.0693(4) 0.4931(3) 0.9281(2) 0.075(2) Uani 1 1 d . . . . .
H64L H 0.042930 0.504276 0.911580 0.090 Uiso 1 1 calc R U . . .
Br1M Br 0.88833(6) -0.19410(5) 0.78364(3) 0.0801(3) Uani 0.7 1 d . . P . .
Br2M Br 1.06251(6) -0.06467(7) 0.79592(3) 0.0965(4) Uani 0.7 1 d . . P . .
Br3M Br 1.06644(6) 0.19904(7) 0.83530(4) 0.1054(5) Uani 0.7 1 d . . P . .
Br4M Br 0.66222(6) -0.10835(5) 0.81635(3) 0.0801(3) Uani 0.7 1 d . . P . .
C11M C 0.7794(6) -0.1433(5) 0.8041(2) 0.070(3) Uani 0.7 1 d . . P . .
C12M C 0.8419(5) -0.1286(5) 0.7975(2) 0.065(3) Uani 0.7 1 d . . P . .
C13M C 0.8667(5) -0.0686(5) 0.8028(2) 0.064(3) Uani 0.7 1 d . . P . .
O14M O 0.9286(3) -0.0583(3) 0.80001(16) 0.0735(19) Uani 0.7 1 d . . P . .
C15M C 0.9591(5) 0.0022(6) 0.8074(3) 0.073(3) Uani 0.7 1 d . . P . .
C16M C 1.0194(5) 0.0056(5) 0.8064(2) 0.071(3) Uani 0.7 1 d . . P . .
C17M C 1.0586(7) 0.0642(7) 0.8121(3) 0.094(4) Uani 0.7 1 d . . P . .
C18M C 1.0215(6) 0.1186(6) 0.8228(3) 0.091(4) Uani 0.7 1 d . . P . .
C19M C 0.9610(6) 0.1133(6) 0.8250(3) 0.081(4) Uani 0.7 1 d . . P . .
H19M H 0.941417 0.149798 0.831552 0.098 Uiso 0.7 1 calc R U P . .
C20M C 0.9254(5) 0.0539(5) 0.8176(3) 0.072(3) Uani 0.7 1 d . . P . .
C21M C 0.8652(5) 0.0428(5) 0.8219(2) 0.066(3) Uani 0.7 1 d . . P . .
C22M C 0.8346(5) -0.0167(4) 0.8132(2) 0.056(2) Uani 0.7 1 d . . P . .
C23M C 0.7724(5) -0.0316(4) 0.8165(2) 0.060(3) Uani 0.7 1 d . . P . .
H23M H 0.747840 0.001506 0.822060 0.072 Uiso 0.7 1 calc R U P . .
C24M C 0.7460(5) -0.0899(5) 0.8123(2) 0.068(3) Uani 0.7 1 d . . P . .
O25M O 0.7581(4) -0.1984(3) 0.80120(18) 0.080(2) Uani 0.7 1 d . . P . .
O28M O 1.1139(4) 0.0719(4) 0.8112(2) 0.113(3) Uani 0.7 1 d . . P . .
C31M C 0.8342(5) 0.1001(5) 0.8352(3) 0.070(3) Uani 0.7 1 d . . P . .
C32M C 0.8431(5) 0.1304(5) 0.8689(3) 0.065(3) Uani 0.7 1 d . . P . .
C33M C 0.8192(5) 0.1859(5) 0.8792(3) 0.068(3) Uani 0.7 1 d . . P . .
H33M H 0.825405 0.205278 0.901646 0.082 Uiso 0.7 1 calc R U P . .
C34M C 0.7871(4) 0.2145(5) 0.8587(2) 0.061(3) Uani 0.7 1 d . . P . .
H34M H 0.771413 0.252860 0.866503 0.074 Uiso 0.7 1 calc R U P . .
C35M C 0.7784(6) 0.1837(6) 0.8251(3) 0.083(3) Uani 0.7 1 d . . P . .
H35M H 0.757448 0.202737 0.810063 0.100 Uiso 0.7 1 calc R U P . .
C36M C 0.7996(5) 0.1270(5) 0.8140(2) 0.073(3) Uani 0.7 1 d . . P . .
H36M H 0.790571 0.106149 0.791622 0.088 Uiso 0.7 1 calc R U P . .
C37M C 0.8778(5) 0.1034(5) 0.8937(3) 0.062(3) Uani 0.7 1 d . . P . .
O38M O 0.9005(4) 0.1375(4) 0.91967(19) 0.082(2) Uani 0.7 1 d . . P . .
O39M O 0.8812(4) 0.0463(4) 0.88576(18) 0.083(2) Uani 0.7 1 d . . P . .
Br1N Br 0.64712(3) 0.57108(3) 0.51725(2) 0.05783(18) Uani 1 1 d . . . . .
Br2N Br 0.72523(3) 0.48265(4) 0.59508(2) 0.0641(2) Uani 1 1 d . . . . .
Br3N Br 0.57073(4) 0.37522(3) 0.66593(2) 0.0672(2) Uani 1 1 d . . . . .
Br4N Br 0.39482(3) 0.61586(3) 0.49707(2) 0.05887(19) Uani 1 1 d . . . . .
C11N C 0.5209(3) 0.5931(3) 0.51101(15) 0.0501(15) Uani 1 1 d . . . . .
C12N C 0.5679(3) 0.5678(3) 0.52870(14) 0.0476(15) Uani 1 1 d . . . . .
C13N C 0.5552(3) 0.5388(3) 0.55202(14) 0.0475(15) Uani 1 1 d . . . . .
O14N O 0.60420(18) 0.51764(18) 0.56794(9) 0.0505(10) Uani 1 1 d . . . . .
C15N C 0.5946(3) 0.4847(3) 0.58949(14) 0.0504(15) Uani 1 1 d . . . . .
C16N C 0.6452(3) 0.4628(3) 0.60312(15) 0.0563(17) Uani 1 1 d . . . . .
C17N C 0.6403(3) 0.4239(3) 0.62535(15) 0.0584(17) Uani 1 1 d . . . . .
C18N C 0.5793(3) 0.4185(3) 0.63396(14) 0.0516(16) Uani 1 1 d . . . . .
C19N C 0.5292(3) 0.4416(3) 0.62123(14) 0.0499(15) Uani 1 1 d . . . . .
H19N H 0.490386 0.435710 0.628053 0.060 Uiso 1 1 calc R U . . .
C20N C 0.5345(3) 0.4751(3) 0.59751(14) 0.0485(15) Uani 1 1 d . . . . .
C21N C 0.4842(3) 0.4995(3) 0.58312(14) 0.0484(15) Uani 1 1 d . . . . .
C22N C 0.4951(3) 0.5315(3) 0.55992(14) 0.0475(15) Uani 1 1 d . . . . .
C23N C 0.4470(3) 0.5552(3) 0.54213(14) 0.0476(15) Uani 1 1 d . . . . .
H23N H 0.405672 0.550417 0.546159 0.057 Uiso 1 1 calc R U . . .
C24N C 0.4596(3) 0.5842(3) 0.51964(15) 0.0493(15) Uani 1 1 d . . . . .
O25N O 0.5314(2) 0.6203(2) 0.49021(11) 0.0604(12) Uani 1 1 d . . . . .
O28N O 0.6857(2) 0.3998(2) 0.63631(11) 0.0752(14) Uani 1 1 d . . . . .
C31N C 0.4198(3) 0.4883(3) 0.58876(15) 0.0517(16) Uani 1 1 d . . . . .
C32N C 0.3918(3) 0.5288(3) 0.61127(15) 0.0517(16) Uani 1 1 d . . . . .
C33N C 0.3297(3) 0.5132(3) 0.61287(18) 0.0636(19) Uani 1 1 d . . . . .
H33N H 0.310415 0.539882 0.628298 0.076 Uiso 1 1 calc R U . . .
C34N C 0.2958(3) 0.4602(3) 0.59257(17) 0.0591(18) Uani 1 1 d . . . . .
H34N H 0.253525 0.450819 0.594170 0.071 Uiso 1 1 calc R U . . .
C35N C 0.3229(3) 0.4198(3) 0.56960(16) 0.0566(17) Uani 1 1 d . . . . .
H35N H 0.299087 0.383705 0.555320 0.068 Uiso 1 1 calc R U . . .
C36N C 0.3854(3) 0.4336(3) 0.56802(16) 0.0541(16) Uani 1 1 d . . . . .
H36N H 0.404825 0.406121 0.553001 0.065 Uiso 1 1 calc R U . . .
C37N C 0.4271(4) 0.5870(3) 0.63379(16) 0.0593(18) Uani 1 1 d . . . . .
O38N O 0.3951(2) 0.6240(2) 0.64973(12) 0.0742(14) Uani 1 1 d . . . . .
O39N O 0.4839(2) 0.5943(2) 0.63544(11) 0.0619(12) Uani 1 1 d . . . . .
B11X B 0.8729(5) 0.6784(6) 0.4782(3) 0.1406(15) Uani 0.75 1 d D U P . .
F12X F 0.8253(4) 0.6493(4) 0.45752(19) 0.1406(15) Uani 0.75 1 d D U P . .
F13X F 0.8717(4) 0.6630(4) 0.50569(19) 0.1406(15) Uani 0.75 1 d D U P . .
F14X F 0.8590(4) 0.7384(4) 0.47849(19) 0.1406(15) Uani 0.75 1 d D U P . .
F15X F 0.9316(4) 0.6824(4) 0.47313(19) 0.1406(15) Uani 0.75 1 d D U P . .
B16X B 0.4658(4) 0.0039(4) 0.3318(2) 0.089(3) Uani 0.9 1 d D U P . .
F17X F 0.5082(3) 0.0552(3) 0.33635(16) 0.138(2) Uani 0.9 1 d D U P . .
F18X F 0.4074(3) 0.0104(3) 0.31753(14) 0.125(2) Uani 0.9 1 d D U P . .
F19X F 0.4629(2) -0.0078(3) 0.36192(11) 0.0884(14) Uani 0.9 1 d D U P . .
F20X F 0.4879(3) -0.0456(3) 0.31271(13) 0.1101(18) Uani 0.9 1 d D U P . .
B21X B 0.2539(4) 0.5552(5) 0.7209(2) 0.100(3) Uani 0.9 1 d D U P . .
F22X F 0.2686(2) 0.5315(3) 0.74662(12) 0.1026(17) Uani 0.9 1 d D U P . .
F23X F 0.2743(4) 0.5246(3) 0.69384(16) 0.146(3) Uani 0.9 1 d D U P . .
F24X F 0.2824(4) 0.6140(3) 0.72841(14) 0.142(3) Uani 0.9 1 d D U P . .
F25X F 0.1921(3) 0.5496(5) 0.7117(2) 0.200(4) Uani 0.9 1 d D U P . .
B26X B 0.6750(5) 0.1188(4) 0.5516(2) 0.101(3) Uani 0.9 1 d D U P . .
F27X F 0.6638(4) 0.0820(3) 0.57096(17) 0.166(3) Uani 0.9 1 d D U P . .
F28X F 0.7048(2) 0.1755(3) 0.56918(12) 0.1035(17) Uani 0.9 1 d D U P . .
F29X F 0.7096(3) 0.0926(3) 0.52902(13) 0.126(2) Uani 0.9 1 d D U P . .
F30X F 0.6177(3) 0.1272(4) 0.53682(17) 0.154(3) Uani 0.9 1 d D U P . .
B31X B 0.7019(4) 0.1729(3) 0.73997(17) 0.070(2) Uani 1 1 d D U . . .
F32X F 0.7160(2) 0.1637(2) 0.70884(10) 0.0927(13) Uani 1 1 d D U . . .
F33X F 0.6378(2) 0.1695(2) 0.73782(10) 0.0883(12) Uani 1 1 d D U . . .
F34X F 0.7223(3) 0.1260(2) 0.75231(12) 0.127(2) Uani 1 1 d D U . . .
F35X F 0.7293(2) 0.2298(2) 0.75897(12) 0.0942(14) Uani 1 1 d D U . . .
B36X B 0.6658(4) 0.9936(3) 1.01695(19) 0.084(3) Uani 1 1 d D U . . .
F37X F 0.6919(3) 0.9945(2) 1.04777(11) 0.1029(15) Uani 1 1 d D U . . .
F38X F 0.7130(3) 1.0101(3) 1.00154(14) 0.155(2) Uani 1 1 d D U . . .
F39X F 0.6223(3) 1.0347(2) 1.01683(14) 0.1254(19) Uani 1 1 d D U . . .
F40X F 0.6362(4) 0.9338(3) 1.00016(19) 0.173(3) Uani 1 1 d D U . . .
B41X B 0.8972(5) -0.0225(5) 0.3521(3) 0.141(5) Uani 0.9 1 d D U P . .
F42X F 0.9350(6) -0.0390(5) 0.3741(3) 0.303(8) Uani 0.9 1 d D U P . .
F43X F 0.9162(6) 0.0293(5) 0.3483(5) 0.432(12) Uani 0.9 1 d D U P . .
F44X F 0.8935(6) -0.0707(5) 0.3264(2) 0.249(6) Uani 0.9 1 d D U P . .
F45X F 0.8427(3) -0.0136(3) 0.3597(2) 0.173(4) Uani 0.9 1 d D U P . .
B46X B 0.7613(4) 0.3756(4) 0.9348(2) 0.092(3) Uani 0.9 1 d D U P . .
F47X F 0.7843(4) 0.3984(4) 0.9121(3) 0.204(4) Uani 0.9 1 d D U P . .
F48X F 0.6991(3) 0.3714(3) 0.92573(16) 0.124(2) Uani 0.9 1 d D U P . .
F49X F 0.7788(6) 0.4192(3) 0.9618(2) 0.262(6) Uani 0.9 1 d D U P . .
F50X F 0.7811(3) 0.3217(2) 0.93745(17) 0.118(2) Uani 0.9 1 d D U P . .
B51X B 0.5370(7) 0.6917(7) 0.9530(3) 0.195(6) Uani 0.6 1 d D U P . .
F52X F 0.5661(6) 0.6531(7) 0.9645(4) 0.252(7) Uani 0.6 1 d D U P . .
F53X F 0.5002(6) 0.6654(7) 0.9271(3) 0.210(4) Uani 0.6 1 d D U P . .
F54X F 0.5629(6) 0.7272(7) 0.9404(3) 0.210(4) Uani 0.6 1 d D U P . .
F55X F 0.5045(6) 0.7292(7) 0.9672(3) 0.210(4) Uani 0.6 1 d D U P . .
B61X B 0.9075(12) 0.5829(10) 0.6375(6) 0.125(10) Uani 0.25 1 d D U P B 2
F62X F 0.9683(13) 0.6052(13) 0.6533(7) 0.164(12) Uani 0.25 1 d D U P B 2
F63X F 0.8863(12) 0.5278(10) 0.6444(9) 0.128(10) Uani 0.25 1 d D U P B 2
F64X F 0.8666(16) 0.6251(11) 0.6496(9) 0.142(13) Uani 0.25 1 d D U P B 2
F65X F 0.913(2) 0.5741(12) 0.6048(6) 0.191(13) Uani 0.25 1 d D U P B 2
B66X B 0.9446(8) 0.5418(8) 0.8568(4) 0.178(4) Uani 0.5 1 d D U P C 2
F67X F 0.9150(6) 0.4901(7) 0.8621(4) 0.178(4) Uani 0.5 1 d D U P C 2
F68X F 0.8999(8) 0.5737(10) 0.8442(5) 0.178(4) Uani 0.5 1 d D U P C 2
F69X F 0.9768(8) 0.5823(10) 0.8848(4) 0.178(4) Uani 0.5 1 d D U P C 2
F70X F 0.9887(9) 0.5336(11) 0.8368(5) 0.178(4) Uani 0.5 1 d D U P C 2
B56Y B 0.3254(4) 0.3507(4) 0.7609(2) 0.067(2) Uani 0.75 1 d D U P D 1
F57Y F 0.3254(6) 0.3739(4) 0.79139(19) 0.194(5) Uani 0.75 1 d D U P D 1
F58Y F 0.3197(4) 0.2891(3) 0.75021(18) 0.131(3) Uani 0.75 1 d D U P D 1
F59Y F 0.2835(3) 0.3670(5) 0.7411(2) 0.175(4) Uani 0.75 1 d D U P D 1
F60Y F 0.3806(2) 0.3733(3) 0.75613(15) 0.0890(17) Uani 0.75 1 d D U P D 1
B61Y B 0.8973(8) 0.5739(8) 0.6329(5) 0.112(4) Uani 0.35 1 d D U P E 1
F62Y F 0.8620(10) 0.6140(10) 0.6522(7) 0.112(4) Uani 0.35 1 d D U P E 1
F63Y F 0.9005(10) 0.5195(8) 0.6440(7) 0.112(4) Uani 0.35 1 d D U P E 1
F64Y F 0.8695(7) 0.5553(8) 0.5998(5) 0.112(4) Uani 0.35 1 d D U P E 1
F65Y F 0.9565(6) 0.6017(7) 0.6317(6) 0.112(4) Uani 0.35 1 d D U P E 1
B66Y B 0.9506(6) 0.5689(6) 0.8575(3) 0.084(5) Uani 0.4 1 d D U P F 1
F67Y F 0.9453(8) 0.6301(6) 0.8736(3) 0.134(5) Uani 0.4 1 d D U P F 1
F68Y F 0.8952(6) 0.5497(7) 0.8365(5) 0.142(7) Uani 0.4 1 d D U P F 1
F69Y F 0.9610(9) 0.5415(10) 0.8822(4) 0.153(7) Uani 0.4 1 d D U P F 1
F70Y F 0.9992(6) 0.5564(7) 0.8404(3) 0.091(5) Uani 0.4 1 d D U P F 1
B61Z B 0.8745(9) 0.5644(9) 0.6605(5) 0.116(9) Uani 0.25 1 d D U P G 3
F62Z F 0.8715(10) 0.5495(10) 0.6271(5) 0.113(7) Uani 0.25 1 d D U P G 3
F63Z F 0.8538(13) 0.5104(10) 0.6683(6) 0.138(8) Uani 0.25 1 d D U P G 3
F64Z F 0.8345(9) 0.6092(8) 0.6685(5) 0.102(7) Uani 0.25 1 d D U P G 3
F65Z F 0.9349(9) 0.5827(12) 0.6776(6) 0.178(12) Uani 0.25 1 d D U P G 3

loop_
_atom_site_aniso_label
_atom_site_aniso_U_11
_atom_site_aniso_U_22
_atom_site_aniso_U_33
_atom_site_aniso_U_23
_atom_site_aniso_U_13
_atom_site_aniso_U_12
Ni1 0.0559(6) 0.0559(6) 0.0514(6) 0.0195(5) -0.0003(5) 0.0168(5)
Ni2 0.0586(7) 0.0721(8) 0.0495(6) 0.0144(6) -0.0031(5) 0.0155(6)
Cl3 0.078(10) 0.137(14) 0.089(11) 0.012(10) 0.017(8) 0.030(10)
Ni3 0.0525(7) 0.0671(7) 0.0682(7) 0.0221(6) 0.0047(6) 0.0034(5)
Ni4 0.0490(6) 0.0468(6) 0.0488(6) 0.0158(5) 0.0039(5) 0.0091(5)
Ni5 0.0667(7) 0.0465(6) 0.0531(6) 0.0192(5) -0.0032(5) 0.0023(5)
Ni6 0.0800(8) 0.0590(7) 0.0718(8) 0.0171(6) 0.0131(7) 0.0015(6)
Ni7 0.0781(8) 0.0495(7) 0.0599(7) 0.0189(6) 0.0035(6) 0.0031(6)
Ni8 0.0930(10) 0.0747(9) 0.0734(8) 0.0305(7) -0.0165(7) -0.0073(7)
N11A 0.054(3) 0.054(3) 0.056(3) 0.021(3) 0.002(3) 0.009(3)
C12A 0.065(4) 0.064(4) 0.053(4) 0.015(4) -0.001(3) 0.009(3)
C13A 0.071(5) 0.079(5) 0.062(5) 0.029(4) 0.002(4) 0.015(4)
C14A 0.080(6) 0.084(5) 0.073(5) 0.041(4) 0.007(4) 0.012(4)
C15A 0.071(5) 0.070(5) 0.082(5) 0.030(4) 0.012(4) 0.005(4)
C16A 0.064(5) 0.057(4) 0.056(4) 0.021(3) 0.006(3) 0.007(3)
N21A 0.061(3) 0.064(4) 0.058(3) 0.021(3) -0.003(3) 0.017(3)
N22A 0.058(4) 0.068(4) 0.071(4) 0.023(3) -0.008(3) 0.018(3)
C23A 0.063(5) 0.081(5) 0.088(6) 0.023(5) -0.004(4) 0.022(4)
C24A 0.063(5) 0.075(5) 0.092(6) 0.031(5) 0.010(4) 0.018(4)
C25A 0.055(4) 0.067(5) 0.065(4) 0.023(4) 0.007(4) 0.019(3)
C26A 0.068(5) 0.073(5) 0.071(5) 0.028(4) -0.014(4) 0.016(4)
N31A 0.063(4) 0.084(4) 0.061(4) 0.027(3) -0.005(3) 0.017(3)
C32A 0.069(5) 0.108(6) 0.056(4) 0.032(5) 0.006(4) 0.018(4)
C33A 0.078(6) 0.136(8) 0.076(6) 0.047(6) -0.007(5) 0.033(6)
C34A 0.094(7) 0.125(8) 0.091(6) 0.059(6) 0.021(5) 0.032(6)
C35A 0.059(5) 0.117(7) 0.089(6) 0.056(5) 0.010(4) 0.029(4)
C36A 0.053(4) 0.091(5) 0.063(4) 0.036(4) -0.004(4) 0.011(4)
N41A 0.061(4) 0.082(4) 0.060(4) 0.028(3) -0.006(3) 0.021(3)
N42A 0.065(4) 0.076(4) 0.066(4) 0.029(3) -0.019(3) 0.014(3)
C43A 0.052(5) 0.094(6) 0.094(6) 0.038(5) -0.012(4) 0.019(4)
C44A 0.060(5) 0.091(6) 0.084(5) 0.032(5) -0.004(4) 0.020(4)
C45A 0.057(4) 0.077(5) 0.069(5) 0.027(4) -0.002(4) 0.011(4)
C46A 0.080(5) 0.068(5) 0.069(5) 0.029(4) -0.016(4) 0.006(4)
C51A 0.056(4) 0.074(5) 0.069(5) 0.028(4) -0.019(4) 0.012(4)
C52A 0.065(5) 0.066(5) 0.080(5) 0.033(4) -0.016(4) 0.006(4)
C53A 0.076(5) 0.053(4) 0.073(5) 0.016(4) -0.020(4) 0.008(4)
C54A 0.070(5) 0.067(5) 0.072(5) 0.026(4) -0.011(4) 0.014(4)
C55A 0.056(4) 0.066(5) 0.063(5) 0.024(4) -0.023(4) 0.003(3)
C56A 0.062(4) 0.063(5) 0.075(5) 0.030(4) -0.020(4) 0.009(4)
C61A 0.073(5) 0.067(5) 0.065(5) 0.020(4) -0.026(4) 0.014(4)
C62A 0.073(5) 0.072(5) 0.060(5) 0.017(4) -0.023(4) 0.013(4)
C63A 0.089(6) 0.054(4) 0.073(5) 0.023(4) -0.022(4) 0.007(4)
C64A 0.069(5) 0.072(5) 0.067(5) 0.024(4) -0.017(4) 0.008(4)
N11B 0.059(3) 0.055(3) 0.060(4) 0.026(3) 0.009(3) 0.015(3)
C12B 0.074(5) 0.060(5) 0.060(4) 0.016(4) 0.002(4) 0.021(4)
C13B 0.083(5) 0.062(5) 0.071(5) 0.027(4) 0.009(4) 0.026(4)
C14B 0.082(5) 0.053(4) 0.074(5) 0.014(4) -0.005(4) 0.023(4)
C15B 0.063(4) 0.058(4) 0.057(4) 0.009(4) -0.002(3) 0.026(3)
C16B 0.044(4) 0.065(4) 0.057(4) 0.020(4) 0.000(3) 0.017(3)
N21B 0.055(3) 0.057(3) 0.056(3) 0.021(3) -0.002(3) 0.015(3)
N22B 0.052(3) 0.052(3) 0.059(3) 0.017(3) -0.007(3) 0.009(3)
C23B 0.061(4) 0.061(4) 0.045(4) 0.017(3) -0.001(3) 0.012(3)
C24B 0.052(4) 0.067(5) 0.059(4) 0.021(4) -0.002(3) 0.019(3)
C25B 0.058(4) 0.049(4) 0.053(4) 0.018(3) 0.002(3) 0.019(3)
C26B 0.063(4) 0.051(4) 0.056(4) 0.017(3) -0.007(3) 0.013(3)
N31B 0.050(3) 0.046(3) 0.056(3) 0.022(3) 0.003(3) 0.007(2)
C32B 0.056(4) 0.061(4) 0.054(4) 0.018(3) 0.007(3) 0.017(3)
C33B 0.061(4) 0.054(4) 0.058(4) 0.019(3) 0.006(3) 0.009(3)
C34B 0.052(4) 0.050(4) 0.054(4) 0.000(3) 0.006(3) 0.017(3)
C35B 0.048(4) 0.056(4) 0.056(4) 0.014(3) 0.006(3) 0.004(3)
C36B 0.046(4) 0.056(4) 0.045(4) 0.011(3) -0.002(3) 0.007(3)
N41B 0.054(3) 0.045(3) 0.059(3) 0.021(3) 0.004(3) 0.006(2)
N42B 0.055(3) 0.049(3) 0.057(3) 0.014(3) 0.005(3) 0.001(3)
C43B 0.077(5) 0.063(5) 0.066(5) 0.023(4) 0.010(4) 0.008(4)
C44B 0.078(5) 0.064(5) 0.051(4) 0.017(4) 0.018(4) 0.004(4)
C45B 0.041(3) 0.055(4) 0.049(4) 0.009(3) -0.001(3) 0.005(3)
C46B 0.066(4) 0.042(4) 0.062(4) 0.021(3) 0.013(3) 0.013(3)
C51B 0.060(4) 0.048(4) 0.047(4) 0.018(3) 0.000(3) 0.010(3)
C52B 0.062(4) 0.056(4) 0.053(4) 0.022(3) 0.010(3) 0.026(3)
C53B 0.051(4) 0.053(4) 0.058(4) 0.025(3) 0.006(3) 0.015(3)
C54B 0.048(4) 0.052(4) 0.063(4) 0.023(3) 0.002(3) 0.007(3)
C55B 0.055(4) 0.049(4) 0.055(4) 0.022(3) 0.006(3) 0.009(3)
C56B 0.047(4) 0.046(4) 0.067(4) 0.027(3) 0.006(3) 0.007(3)
C61B 0.049(4) 0.052(4) 0.062(4) 0.023(3) 0.002(3) 0.002(3)
C62B 0.068(5) 0.046(4) 0.067(4) 0.014(3) 0.006(4) 0.012(3)
C63B 0.055(4) 0.044(4) 0.085(5) 0.016(4) 0.001(4) 0.008(3)
C64B 0.045(4) 0.056(4) 0.070(4) 0.019(4) -0.009(3) 0.003(3)
N11C 0.066(4) 0.082(4) 0.072(4) 0.006(4) -0.015(3) 0.018(3)
C12C 0.062(5) 0.118(7) 0.086(6) -0.006(6) -0.015(4) 0.030(5)
C13C 0.086(7) 0.186(12) 0.100(7) -0.036(8) -0.026(6) 0.066(8)
C14C 0.116(10) 0.219(15) 0.144(11) -0.045(10) -0.022(9) 0.091(10)
C15C 0.091(7) 0.174(11) 0.139(10) -0.069(9) -0.026(7) 0.053(8)
C16C 0.082(6) 0.121(8) 0.074(6) -0.017(6) -0.003(5) 0.034(6)
N21C 0.054(4) 0.083(4) 0.052(3) 0.012(3) 0.000(3) 0.018(3)
N22C 0.054(4) 0.080(4) 0.060(4) 0.013(3) 0.007(3) 0.013(3)
C23C 0.060(5) 0.101(6) 0.064(5) -0.008(5) -0.003(4) 0.003(5)
C24C 0.083(6) 0.106(7) 0.083(6) -0.022(5) 0.002(5) 0.014(5)
C25C 0.060(5) 0.094(6) 0.060(5) -0.015(4) -0.011(4) 0.016(4)
C26C 0.052(4) 0.074(5) 0.064(5) 0.012(4) 0.002(3) 0.004(4)
N31C 0.046(3) 0.058(3) 0.053(3) 0.020(3) 0.000(3) 0.003(3)
C32C 0.047(4) 0.046(4) 0.066(4) 0.017(3) 0.003(3) 0.009(3)
C33C 0.061(4) 0.050(4) 0.070(5) 0.020(4) 0.005(4) 0.011(3)
C34C 0.076(5) 0.043(4) 0.056(4) 0.012(3) 0.010(4) 0.009(3)
C35C 0.056(4) 0.049(4) 0.053(4) 0.018(3) 0.002(3) -0.002(3)
C36C 0.057(4) 0.045(4) 0.050(4) 0.020(3) 0.011(3) 0.006(3)
N41C 0.052(3) 0.052(3) 0.056(3) 0.018(3) -0.002(3) 0.006(3)
N42C 0.050(3) 0.074(4) 0.058(3) 0.015(3) -0.002(3) 0.019(3)
C43C 0.056(4) 0.090(6) 0.061(5) 0.012(4) -0.007(4) 0.019(4)
C44C 0.054(4) 0.071(5) 0.058(4) 0.006(4) 0.007(3) 0.006(4)
C45C 0.048(4) 0.052(4) 0.050(4) 0.010(3) 0.009(3) 0.001(3)
C46C 0.046(4) 0.070(5) 0.064(4) 0.025(4) 0.004(3) 0.017(3)
C51C 0.051(4) 0.066(5) 0.050(4) 0.015(3) 0.009(3) 0.010(3)
C52C 0.062(4) 0.059(4) 0.068(5) 0.017(4) 0.011(4) 0.005(3)
C53C 0.061(4) 0.058(4) 0.075(5) 0.019(4) 0.008(4) 0.010(3)
C54C 0.055(4) 0.059(4) 0.070(5) 0.028(4) 0.007(3) 0.011(3)
C55C 0.040(3) 0.056(4) 0.068(4) 0.017(4) 0.002(3) 0.006(3)
C56C 0.043(3) 0.059(4) 0.051(4) 0.017(3) 0.000(3) 0.006(3)
C61C 0.040(3) 0.056(4) 0.061(4) 0.016(3) 0.004(3) 0.009(3)
C62C 0.046(4) 0.050(4) 0.080(5) 0.009(4) 0.007(4) 0.009(3)
C63C 0.054(4) 0.061(5) 0.087(5) 0.041(4) 0.022(4) 0.009(3)
C64C 0.042(4) 0.073(5) 0.079(5) 0.031(4) 0.014(3) 0.016(3)
N11D 0.062(4) 0.070(4) 0.069(4) 0.021(3) -0.005(3) 0.005(3)
C12D 0.072(5) 0.080(6) 0.087(6) 0.024(5) -0.009(4) 0.000(4)
C13D 0.084(7) 0.105(8) 0.133(9) 0.069(8) -0.016(6) -0.008(6)
C14D 0.066(6) 0.157(11) 0.112(8) 0.086(8) -0.007(6) -0.008(6)
C15D 0.069(5) 0.133(9) 0.085(6) 0.056(6) 0.003(4) 0.012(5)
C16D 0.056(4) 0.098(6) 0.053(4) 0.031(4) 0.000(4) 0.007(4)
N21D 0.066(4) 0.058(4) 0.061(4) 0.005(3) -0.014(3) 0.014(3)
N22D 0.068(4) 0.070(4) 0.083(5) 0.013(4) -0.008(3) 0.017(3)
C23D 0.072(5) 0.088(6) 0.079(6) -0.009(5) 0.002(5) 0.025(5)
C24D 0.072(5) 0.111(7) 0.061(5) 0.004(5) 0.010(4) 0.028(5)
C25D 0.053(4) 0.102(6) 0.052(4) 0.029(5) -0.005(3) 0.006(4)
C26D 0.070(5) 0.061(5) 0.105(6) 0.029(5) -0.006(4) 0.024(4)
N31D 0.051(3) 0.068(4) 0.090(5) 0.034(4) 0.003(3) 0.004(3)
C32D 0.065(5) 0.061(5) 0.109(7) 0.020(5) 0.000(5) -0.011(4)
C33D 0.082(7) 0.090(7) 0.147(9) 0.071(7) -0.004(6) -0.020(5)
C34D 0.097(8) 0.124(9) 0.187(12) 0.104(9) 0.038(8) 0.005(7)
C35D 0.099(7) 0.118(8) 0.120(8) 0.070(7) 0.035(6) 0.014(6)
C36D 0.053(4) 0.088(6) 0.089(6) 0.040(5) 0.008(4) 0.005(4)
N41D 0.070(4) 0.072(4) 0.058(4) 0.025(3) 0.004(3) 0.013(3)
N42D 0.075(4) 0.075(4) 0.063(4) 0.018(3) 0.004(3) 0.018(3)
C43D 0.098(6) 0.106(7) 0.070(6) 0.028(5) 0.017(5) 0.041(5)
C44D 0.108(7) 0.110(7) 0.089(6) 0.045(6) 0.032(5) 0.038(6)
C45D 0.064(5) 0.105(7) 0.080(5) 0.051(5) 0.012(4) 0.023(4)
C46D 0.088(6) 0.063(5) 0.060(4) 0.021(4) -0.003(4) 0.015(4)
C51D 0.076(5) 0.057(4) 0.080(5) 0.017(4) -0.010(4) 0.009(4)
C52D 0.082(6) 0.074(5) 0.079(5) 0.036(4) -0.010(4) 0.017(4)
C53D 0.065(5) 0.079(5) 0.079(5) 0.040(5) -0.007(4) 0.009(4)
C54D 0.073(5) 0.069(5) 0.074(5) 0.021(4) -0.017(4) 0.011(4)
C55D 0.074(5) 0.049(4) 0.062(4) 0.012(4) -0.014(4) 0.012(4)
C56D 0.081(5) 0.058(4) 0.063(5) 0.008(4) -0.018(4) 0.015(4)
C61D 0.089(6) 0.057(4) 0.058(4) 0.015(4) -0.003(4) 0.013(4)
C62D 0.095(6) 0.071(5) 0.066(5) 0.026(4) -0.018(4) 0.006(4)
C63D 0.094(7) 0.070(5) 0.088(6) 0.030(5) -0.031(5) 0.007(5)
C64D 0.095(6) 0.065(5) 0.079(5) 0.025(4) -0.026(5) 0.017(4)
N11E 0.050(3) 0.079(4) 0.071(4) 0.027(4) 0.004(3) 0.001(3)
C12E 0.058(5) 0.089(6) 0.079(5) 0.040(5) 0.010(4) 0.005(4)
C13E 0.047(4) 0.132(8) 0.080(6) 0.055(6) 0.006(4) 0.005(5)
C14E 0.065(5) 0.105(7) 0.081(6) 0.037(6) 0.000(5) -0.012(5)
C15E 0.074(6) 0.085(6) 0.079(6) 0.027(5) 0.010(5) -0.004(5)
C16E 0.057(5) 0.079(6) 0.069(5) 0.014(4) -0.004(4) -0.020(4)
N21E 0.052(4) 0.070(4) 0.081(4) 0.017(3) 0.009(3) -0.001(3)
N22E 0.066(4) 0.078(5) 0.115(6) 0.004(4) 0.008(4) 0.007(4)
C23E 0.078(7) 0.088(7) 0.162(10) -0.023(7) 0.001(7) 0.011(5)
C24E 0.063(6) 0.106(8) 0.129(8) -0.011(6) -0.004(5) 0.001(5)
C25E 0.054(5) 0.062(5) 0.080(5) -0.003(4) 0.013(4) -0.004(4)
C26E 0.050(4) 0.088(6) 0.107(7) 0.012(5) 0.005(4) -0.007(4)
N31E 0.054(3) 0.055(3) 0.044(3) 0.016(3) 0.007(2) 0.019(3)
C32E 0.063(4) 0.063(4) 0.049(4) 0.019(3) 0.006(3) 0.021(3)
C33E 0.057(4) 0.067(5) 0.060(4) 0.025(4) 0.000(3) 0.011(4)
C34E 0.052(4) 0.072(5) 0.063(4) 0.030(4) 0.006(3) 0.014(4)
C35E 0.070(5) 0.051(4) 0.050(4) 0.018(3) 0.001(3) 0.008(3)
C36E 0.046(4) 0.064(4) 0.055(4) 0.031(4) 0.007(3) 0.021(3)
N41E 0.057(3) 0.058(3) 0.052(3) 0.020(3) 0.001(3) 0.019(3)
N42E 0.058(3) 0.054(3) 0.074(4) 0.022(3) 0.009(3) 0.023(3)
C43E 0.067(5) 0.047(4) 0.067(5) 0.009(4) 0.016(4) 0.012(4)
C44E 0.058(4) 0.051(4) 0.055(4) 0.013(3) 0.004(3) 0.012(3)
C45E 0.070(5) 0.051(4) 0.042(3) 0.014(3) 0.003(3) 0.007(3)
C46E 0.057(4) 0.071(5) 0.073(5) 0.020(4) -0.002(4) 0.024(4)
C51E 0.054(5) 0.097(6) 0.086(6) 0.017(5) 0.006(4) 0.023(4)
C52E 0.062(5) 0.120(7) 0.073(6) 0.016(5) -0.002(4) 0.028(5)
C53E 0.075(6) 0.130(8) 0.061(5) 0.019(5) 0.000(5) 0.045(5)
C54E 0.062(5) 0.090(6) 0.073(5) 0.029(4) -0.001(4) 0.030(4)
C55E 0.058(4) 0.079(5) 0.061(4) 0.021(4) 0.009(4) 0.028(4)
C56E 0.058(4) 0.083(5) 0.069(5) 0.014(4) 0.004(4) 0.028(4)
C61E 0.043(4) 0.073(5) 0.068(5) 0.019(4) 0.003(3) 0.017(3)
C62E 0.059(4) 0.071(5) 0.072(5) 0.022(4) 0.001(4) 0.020(4)
C63E 0.074(5) 0.069(5) 0.066(5) 0.021(4) -0.004(4) 0.013(4)
C64E 0.062(5) 0.091(6) 0.082(5) 0.028(5) 0.016(4) 0.017(4)
N11F 0.059(4) 0.062(4) 0.066(4) 0.024(3) -0.002(3) -0.001(3)
C12F 0.060(5) 0.078(5) 0.067(5) 0.024(4) -0.006(4) -0.001(4)
C13F 0.076(5) 0.079(5) 0.080(5) 0.028(5) -0.009(4) 0.010(4)
C14F 0.053(4) 0.095(6) 0.087(6) 0.039(5) -0.006(4) -0.001(4)
C15F 0.067(5) 0.069(5) 0.085(6) 0.024(4) 0.007(4) -0.002(4)
C16F 0.047(4) 0.065(4) 0.062(4) 0.014(4) -0.004(3) -0.008(3)
N21F 0.064(4) 0.064(4) 0.059(3) 0.021(3) 0.006(3) -0.004(3)
N22F 0.058(4) 0.075(4) 0.054(3) 0.022(3) 0.003(3) 0.007(3)
C23F 0.077(6) 0.087(6) 0.075(5) 0.033(5) 0.014(4) -0.004(4)
C24F 0.057(4) 0.087(6) 0.079(5) 0.033(5) 0.009(4) -0.008(4)
C25F 0.056(4) 0.074(5) 0.059(4) 0.011(4) 0.005(4) 0.005(4)
C26F 0.058(4) 0.076(5) 0.059(4) 0.019(4) 0.007(3) 0.010(4)
N31F 0.053(3) 0.043(3) 0.054(3) 0.014(3) 0.001(3) 0.008(2)
C32F 0.050(4) 0.056(4) 0.046(4) 0.018(3) 0.001(3) 0.010(3)
C33F 0.062(4) 0.062(4) 0.059(4) 0.020(4) 0.010(4) 0.013(3)
C34F 0.053(4) 0.076(5) 0.058(4) 0.021(4) 0.001(3) 0.017(4)
C35F 0.051(4) 0.061(4) 0.072(5) 0.026(4) 0.010(3) 0.012(3)
C36F 0.054(4) 0.037(3) 0.059(4) 0.011(3) 0.004(3) 0.004(3)
N41F 0.050(3) 0.047(3) 0.050(3) 0.013(2) 0.004(2) 0.013(2)
N42F 0.055(3) 0.048(3) 0.050(3) 0.018(3) 0.005(3) 0.012(3)
C43F 0.064(4) 0.054(4) 0.056(4) 0.023(3) 0.017(3) 0.012(3)
C44F 0.056(4) 0.057(4) 0.053(4) 0.019(3) 0.007(3) 0.014(3)
C45F 0.056(4) 0.047(4) 0.054(4) 0.018(3) 0.007(3) 0.015(3)
C46F 0.049(4) 0.056(4) 0.061(4) 0.028(3) 0.005(3) 0.011(3)
C51F 0.054(4) 0.065(4) 0.044(4) 0.009(3) 0.003(3) 0.011(3)
C52F 0.058(4) 0.094(6) 0.064(5) 0.017(4) 0.006(4) 0.029(4)
C53F 0.075(5) 0.101(6) 0.057(4) 0.013(4) 0.009(4) 0.046(5)
C54F 0.066(5) 0.068(5) 0.061(4) 0.012(4) 0.004(4) 0.026(4)
C55F 0.048(4) 0.056(4) 0.050(4) 0.018(3) 0.005(3) 0.011(3)
C56F 0.068(4) 0.053(4) 0.052(4) 0.020(3) 0.010(3) 0.015(3)
C61F 0.053(4) 0.047(4) 0.048(4) 0.017(3) 0.007(3) 0.011(3)
C62F 0.060(4) 0.053(4) 0.045(4) 0.016(3) 0.005(3) 0.014(3)
C63F 0.058(4) 0.062(4) 0.062(4) 0.020(4) 0.011(4) 0.020(3)
C64F 0.065(4) 0.048(4) 0.052(4) 0.012(3) 0.014(3) 0.015(3)
N11G 0.078(4) 0.060(4) 0.053(4) 0.021(3) 0.000(3) 0.003(3)
C12G 0.113(7) 0.051(5) 0.077(5) 0.031(4) 0.010(5) 0.001(4)
C13G 0.148(9) 0.049(5) 0.074(6) 0.020(4) 0.003(6) -0.009(5)
C14G 0.124(8) 0.053(5) 0.101(7) 0.017(5) -0.007(6) -0.018(5)
C15G 0.106(7) 0.066(5) 0.077(6) 0.018(5) 0.000(5) 0.001(5)
C16G 0.077(5) 0.047(4) 0.071(5) 0.012(4) -0.012(4) 0.006(4)
N21G 0.064(3) 0.048(3) 0.055(3) 0.016(3) -0.002(3) 0.003(3)
N22G 0.057(3) 0.053(3) 0.058(4) 0.019(3) 0.001(3) 0.001(3)
C23G 0.079(5) 0.075(5) 0.055(5) 0.017(4) 0.016(4) 0.016(4)
C24G 0.091(6) 0.050(4) 0.060(5) 0.010(4) 0.003(4) 0.005(4)
C25G 0.078(5) 0.049(4) 0.051(4) 0.013(4) 0.001(4) 0.010(4)
C26G 0.064(4) 0.057(4) 0.063(4) 0.023(4) 0.000(3) 0.003(3)
N31G 0.079(4) 0.045(3) 0.075(4) 0.015(3) 0.004(3) 0.001(3)
C32G 0.104(6) 0.057(5) 0.089(6) 0.028(5) 0.010(5) -0.007(4)
C33G 0.128(8) 0.054(5) 0.086(6) 0.017(5) 0.030(6) -0.006(5)
C34G 0.141(9) 0.044(5) 0.115(8) 0.019(5) 0.015(7) -0.008(5)
C35G 0.102(6) 0.046(4) 0.082(6) 0.004(4) 0.013(5) -0.011(4)
C36G 0.087(6) 0.059(5) 0.066(5) 0.019(4) 0.003(4) 0.005(4)
N41G 0.073(4) 0.052(4) 0.067(4) 0.025(3) 0.007(3) 0.008(3)
N42G 0.065(4) 0.055(4) 0.069(4) 0.034(3) 0.005(3) 0.007(3)
C43G 0.081(5) 0.062(5) 0.059(5) 0.011(4) 0.012(4) 0.014(4)
C44G 0.087(5) 0.055(5) 0.063(5) 0.015(4) 0.017(4) 0.018(4)
C45G 0.072(5) 0.046(4) 0.070(5) 0.014(4) -0.001(4) 0.006(3)
C46G 0.078(5) 0.048(4) 0.059(4) 0.018(3) 0.002(4) 0.000(3)
C51G 0.055(4) 0.049(4) 0.047(4) 0.020(3) -0.004(3) -0.006(3)
C52G 0.070(5) 0.048(4) 0.062(4) 0.025(3) -0.005(4) -0.001(3)
C53G 0.058(4) 0.071(5) 0.076(5) 0.038(4) -0.016(4) -0.009(4)
C54G 0.065(5) 0.060(5) 0.074(5) 0.035(4) -0.003(4) 0.000(4)
C55G 0.053(4) 0.054(4) 0.057(4) 0.027(3) -0.001(3) 0.001(3)
C56G 0.053(4) 0.057(4) 0.048(4) 0.021(3) 0.003(3) -0.006(3)
C61G 0.059(4) 0.054(4) 0.055(4) 0.019(3) -0.001(3) -0.001(3)
C62G 0.067(5) 0.056(4) 0.053(4) 0.022(3) 0.001(3) 0.003(3)
C63G 0.053(4) 0.062(5) 0.065(4) 0.027(4) -0.003(3) -0.011(3)
C64G 0.048(4) 0.063(5) 0.058(4) 0.027(4) -0.002(3) -0.009(3)
N11H 0.060(3) 0.050(3) 0.048(3) 0.016(3) 0.002(3) 0.002(3)
C12H 0.050(4) 0.062(4) 0.050(4) 0.021(3) -0.002(3) 0.006(3)
C13H 0.054(4) 0.057(4) 0.047(4) 0.012(3) -0.009(3) -0.004(3)
C14H 0.065(4) 0.043(4) 0.055(4) 0.006(3) 0.002(3) 0.001(3)
C15H 0.078(5) 0.049(4) 0.050(4) 0.015(3) 0.002(4) 0.017(4)
C16H 0.048(4) 0.052(4) 0.051(4) 0.015(3) -0.008(3) 0.001(3)
N21H 0.057(3) 0.052(3) 0.054(3) 0.019(3) -0.004(3) -0.002(3)
N22H 0.063(4) 0.056(4) 0.061(4) 0.016(3) -0.006(3) 0.001(3)
C23H 0.057(5) 0.087(6) 0.080(5) 0.022(5) -0.009(4) 0.001(4)
C24H 0.064(5) 0.068(5) 0.079(5) 0.021(4) -0.005(4) 0.008(4)
C25H 0.061(4) 0.048(4) 0.054(4) 0.019(3) 0.000(3) -0.001(3)
C26H 0.078(5) 0.052(4) 0.060(4) 0.019(4) -0.012(4) -0.010(4)
N31H 0.084(5) 0.057(4) 0.083(5) 0.008(3) 0.011(4) 0.014(3)
C32H 0.091(7) 0.080(6) 0.103(7) 0.023(6) -0.002(6) 0.010(5)
C33H 0.120(8) 0.059(5) 0.092(6) 0.001(5) -0.012(6) -0.005(5)
C34H 0.122(8) 0.056(5) 0.094(7) -0.001(5) 0.017(6) 0.012(5)
C35H 0.107(7) 0.062(5) 0.066(5) 0.010(4) 0.006(5) 0.002(5)
C36H 0.081(5) 0.068(5) 0.058(5) 0.013(4) 0.011(4) 0.003(4)
N41H 0.078(4) 0.055(4) 0.064(4) 0.017(3) 0.005(3) 0.002(3)
N42H 0.089(5) 0.076(5) 0.062(4) 0.022(4) 0.003(4) 0.010(4)
C43H 0.110(7) 0.075(6) 0.068(5) 0.030(5) 0.013(5) 0.014(5)
C44H 0.100(6) 0.082(6) 0.067(5) 0.036(5) 0.017(5) 0.018(5)
C45H 0.082(5) 0.059(5) 0.057(4) 0.018(4) 0.012(4) 0.008(4)
C46H 0.087(6) 0.073(5) 0.066(5) 0.019(4) -0.002(4) 0.003(4)
C51H 0.068(5) 0.062(5) 0.054(4) 0.021(4) -0.015(3) -0.010(4)
C52H 0.076(5) 0.069(5) 0.060(5) 0.026(4) -0.018(4) -0.017(4)
C53H 0.080(5) 0.065(5) 0.070(5) 0.026(4) -0.012(4) -0.018(4)
C54H 0.075(5) 0.074(5) 0.064(5) 0.024(4) -0.004(4) -0.008(4)
C55H 0.065(5) 0.060(5) 0.064(5) 0.017(4) -0.004(4) -0.011(4)
C56H 0.070(5) 0.067(5) 0.054(4) 0.019(4) -0.009(4) -0.008(4)
C61H 0.086(5) 0.076(5) 0.053(4) 0.021(4) -0.006(4) -0.001(4)
C62H 0.105(6) 0.060(5) 0.075(6) 0.022(4) 0.004(5) -0.006(4)
C63H 0.117(7) 0.062(5) 0.071(5) 0.021(5) 0.003(5) -0.020(5)
C64H 0.103(6) 0.060(5) 0.053(4) 0.018(4) 0.001(4) -0.013(4)
N11I 0.080(4) 0.052(3) 0.055(3) 0.020(3) -0.003(3) -0.002(3)
C12I 0.093(6) 0.070(5) 0.060(5) 0.027(4) -0.003(4) -0.021(4)
C13I 0.097(6) 0.091(6) 0.081(6) 0.035(5) 0.001(5) -0.029(5)
C14I 0.140(9) 0.068(5) 0.060(5) 0.023(4) 0.011(6) -0.025(6)
C15I 0.139(9) 0.064(5) 0.054(5) 0.031(4) -0.007(5) -0.011(5)
C16I 0.105(6) 0.049(4) 0.043(4) 0.015(3) -0.001(4) -0.003(4)
N21I 0.076(4) 0.050(3) 0.066(4) 0.019(3) -0.002(3) 0.011(3)
N22I 0.085(5) 0.078(4) 0.068(4) 0.025(3) -0.010(4) 0.030(4)
C23I 0.117(8) 0.111(7) 0.069(6) 0.021(5) -0.020(6) 0.044(6)
C24I 0.124(8) 0.130(8) 0.076(6) 0.056(6) -0.017(6) 0.036(7)
C25I 0.115(7) 0.059(5) 0.053(4) 0.023(4) -0.004(5) 0.015(4)
C26I 0.071(5) 0.057(5) 0.084(6) 0.014(4) -0.010(4) 0.004(4)
N31I 0.079(5) 0.069(4) 0.087(5) 0.021(4) -0.005(4) -0.001(3)
C32I 0.086(7) 0.074(6) 0.138(9) 0.030(6) -0.003(6) -0.006(5)
C33I 0.085(7) 0.069(6) 0.172(12) 0.006(7) 0.037(8) 0.000(5)
C34I 0.128(10) 0.076(6) 0.120(9) 0.015(6) 0.043(8) 0.008(6)
C35I 0.116(8) 0.073(5) 0.074(6) 0.027(5) 0.023(5) 0.015(5)
C36I 0.100(7) 0.057(5) 0.080(6) 0.021(4) 0.009(5) 0.014(4)
N41I 0.076(4) 0.071(4) 0.062(4) 0.014(3) -0.003(3) 0.001(3)
N42I 0.070(4) 0.087(5) 0.067(4) 0.010(4) 0.001(4) 0.001(3)
C43I 0.080(6) 0.094(6) 0.072(6) 0.009(5) -0.016(5) 0.012(5)
C44I 0.107(7) 0.087(6) 0.062(5) 0.021(5) -0.012(5) 0.013(5)
C45I 0.070(5) 0.081(5) 0.066(5) 0.025(4) 0.004(4) 0.001(4)
C46I 0.085(6) 0.086(6) 0.085(6) 0.016(5) 0.012(5) -0.009(5)
C51I 0.076(5) 0.061(5) 0.075(5) 0.013(4) -0.012(4) 0.019(4)
C52I 0.104(6) 0.048(5) 0.088(6) 0.026(4) 0.020(5) 0.019(4)
C53I 0.096(6) 0.060(5) 0.101(7) 0.036(5) 0.031(5) 0.014(4)
C54I 0.081(5) 0.063(5) 0.087(6) 0.020(4) 0.014(5) -0.002(4)
C55I 0.079(5) 0.055(5) 0.085(6) 0.014(4) 0.002(5) -0.006(4)
C56I 0.078(5) 0.053(5) 0.076(5) 0.021(4) -0.010(4) 0.006(4)
C61I 0.077(5) 0.058(5) 0.075(5) 0.010(4) 0.002(4) -0.009(4)
C62I 0.086(6) 0.071(6) 0.095(6) 0.023(5) 0.001(5) -0.010(5)
C63I 0.072(5) 0.074(6) 0.094(7) 0.010(5) 0.003(5) -0.005(4)
C64I 0.071(5) 0.047(4) 0.100(7) 0.004(4) 0.005(5) -0.002(4)
N11J 0.083(5) 0.060(4) 0.083(5) 0.013(4) 0.011(4) 0.005(3)
C12J 0.074(6) 0.082(6) 0.111(7) 0.029(5) 0.030(5) 0.007(5)
C13J 0.082(6) 0.065(5) 0.107(7) 0.006(5) 0.026(5) 0.005(4)
C14J 0.075(6) 0.066(5) 0.120(8) 0.008(5) -0.003(6) 0.007(4)
C15J 0.094(7) 0.069(5) 0.089(6) 0.010(5) 0.005(5) 0.010(5)
C16J 0.079(6) 0.060(5) 0.080(6) 0.011(4) -0.001(5) 0.007(4)
N21J 0.070(4) 0.057(4) 0.060(4) 0.008(3) 0.005(3) 0.001(3)
N22J 0.079(4) 0.062(4) 0.065(4) 0.018(3) 0.011(3) 0.008(3)
C23J 0.091(6) 0.067(5) 0.066(5) 0.014(4) 0.013(4) 0.009(4)
C24J 0.122(8) 0.069(5) 0.062(5) 0.025(4) 0.011(5) 0.020(5)
C25J 0.075(5) 0.052(4) 0.066(5) 0.000(4) 0.001(4) -0.007(4)
C26J 0.084(6) 0.056(5) 0.065(5) 0.004(4) 0.011(4) 0.001(4)
N31J 0.075(4) 0.059(4) 0.077(4) 0.029(3) -0.002(3) -0.004(3)
C32J 0.090(6) 0.072(5) 0.101(6) 0.047(5) 0.008(5) 0.003(5)
C33J 0.084(6) 0.085(6) 0.114(7) 0.045(6) -0.004(5) 0.007(5)
C34J 0.089(7) 0.085(6) 0.125(9) 0.048(6) -0.032(6) -0.005(5)
C35J 0.093(7) 0.067(5) 0.096(6) 0.034(5) -0.025(6) -0.010(5)
C36J 0.087(6) 0.050(4) 0.078(5) 0.024(4) -0.011(5) -0.003(4)
N41J 0.084(4) 0.056(4) 0.072(4) 0.025(3) 0.008(4) 0.006(3)
N42J 0.094(5) 0.068(4) 0.084(5) 0.033(4) 0.015(4) 0.003(4)
C43J 0.135(9) 0.114(8) 0.107(8) 0.072(7) 0.038(7) 0.030(7)
C44J 0.147(10) 0.079(6) 0.082(6) 0.043(5) 0.007(6) 0.011(6)
C45J 0.103(7) 0.053(4) 0.075(5) 0.030(4) 0.010(5) 0.004(4)
C46J 0.089(6) 0.081(6) 0.082(6) 0.028(5) 0.029(5) 0.002(5)
C51J 0.082(5) 0.063(5) 0.060(5) 0.008(4) 0.014(4) -0.012(4)
C52J 0.091(6) 0.078(6) 0.059(5) 0.005(4) 0.020(4) -0.001(5)
C53J 0.084(6) 0.080(6) 0.066(5) -0.004(4) 0.016(4) -0.006(5)
C54J 0.089(6) 0.066(5) 0.075(5) 0.018(4) 0.022(5) -0.002(5)
C55J 0.080(5) 0.059(5) 0.054(4) 0.006(4) 0.010(4) -0.007(4)
C56J 0.073(5) 0.078(5) 0.054(4) 0.021(4) 0.008(4) 0.002(4)
C61J 0.094(6) 0.073(5) 0.051(4) 0.018(4) 0.018(4) 0.005(5)
C62J 0.103(7) 0.086(6) 0.065(5) 0.011(5) -0.001(5) 0.014(5)
C63J 0.102(7) 0.089(7) 0.064(5) 0.011(5) 0.002(5) 0.012(5)
C64J 0.099(6) 0.068(5) 0.056(5) -0.001(4) -0.006(4) -0.009(5)
N11K 0.075(4) 0.066(4) 0.062(4) 0.022(3) 0.000(3) 0.000(3)
C12K 0.085(6) 0.091(6) 0.076(5) 0.032(5) 0.020(5) 0.021(5)
C13K 0.069(6) 0.144(10) 0.086(6) 0.045(7) 0.011(5) 0.010(6)
C14K 0.108(8) 0.131(9) 0.099(8) 0.059(7) 0.026(6) 0.046(7)
C15K 0.107(7) 0.119(8) 0.080(6) 0.060(6) 0.031(6) 0.044(6)
C16K 0.096(6) 0.067(5) 0.065(5) 0.029(4) 0.022(4) 0.028(5)
N21K 0.086(4) 0.061(4) 0.063(4) 0.027(3) 0.011(3) 0.001(4)
N22K 0.120(6) 0.044(4) 0.067(4) 0.015(3) 0.004(4) -0.019(4)
C23K 0.191(11) 0.038(5) 0.063(5) 0.014(4) 0.028(6) 0.002(6)
C24K 0.148(9) 0.061(6) 0.072(6) 0.032(5) 0.025(6) 0.014(6)
C25K 0.113(7) 0.055(5) 0.056(5) 0.013(4) 0.031(5) 0.013(5)
C26K 0.108(7) 0.078(5) 0.050(4) 0.018(4) -0.001(4) -0.024(5)
N31K 0.177(5) 0.100(3) 0.185(5) 0.026(4) -0.105(4) 0.012(3)
C32K 0.177(5) 0.100(3) 0.185(5) 0.026(4) -0.105(4) 0.012(3)
C33K 0.177(5) 0.100(3) 0.185(5) 0.026(4) -0.105(4) 0.012(3)
C34K 0.177(5) 0.100(3) 0.185(5) 0.026(4) -0.105(4) 0.012(3)
C35K 0.177(5) 0.100(3) 0.185(5) 0.026(4) -0.105(4) 0.012(3)
C36K 0.177(5) 0.100(3) 0.185(5) 0.026(4) -0.105(4) 0.012(3)
N41K 0.094(5) 0.092(5) 0.081(5) 0.033(4) -0.016(4) 0.004(4)
N42K 0.106(6) 0.077(5) 0.074(5) 0.026(4) -0.005(4) -0.007(4)
C43K 0.118(8) 0.069(6) 0.105(7) 0.034(5) 0.002(6) 0.003(6)
C44K 0.127(9) 0.078(7) 0.117(8) 0.036(6) -0.007(7) 0.007(6)
C45K 0.132(9) 0.083(7) 0.115(8) 0.048(6) -0.011(7) 0.005(6)
C46K 0.113(7) 0.071(5) 0.074(5) 0.026(5) -0.001(5) -0.018(5)
C51K 0.099(7) 0.069(5) 0.049(4) 0.006(4) 0.002(5) -0.024(5)
C52K 0.111(7) 0.072(5) 0.062(5) 0.013(4) -0.008(5) -0.005(5)
C53K 0.103(7) 0.096(6) 0.063(5) 0.016(5) 0.004(5) 0.002(5)
C54K 0.109(7) 0.069(5) 0.069(5) 0.011(4) -0.005(5) -0.016(5)
C55K 0.114(8) 0.058(5) 0.071(6) 0.019(4) 0.010(5) -0.013(5)
C56K 0.109(7) 0.059(5) 0.066(5) 0.013(4) 0.005(5) -0.023(5)
C61K 0.123(8) 0.058(5) 0.075(6) 0.015(4) -0.003(6) -0.014(5)
C62K 0.091(7) 0.077(6) 0.097(7) 0.017(5) 0.010(6) -0.017(5)
C63K 0.109(8) 0.089(7) 0.085(7) 0.016(5) 0.010(6) -0.029(5)
C64K 0.120(8) 0.089(6) 0.072(6) 0.022(5) 0.007(6) -0.041(6)
N11L 0.122(6) 0.081(5) 0.066(4) 0.031(4) -0.012(4) -0.021(4)
C12L 0.157(9) 0.081(6) 0.097(7) 0.051(6) -0.008(6) -0.037(6)
C13L 0.142(9) 0.067(6) 0.106(8) 0.044(6) -0.010(7) -0.024(6)
C14L 0.101(7) 0.090(7) 0.112(8) 0.049(7) -0.010(6) -0.022(6)
C15L 0.107(7) 0.085(6) 0.064(5) 0.026(5) -0.021(5) -0.016(5)
C16L 0.095(6) 0.085(6) 0.060(5) 0.030(5) -0.013(5) -0.011(5)
N21L 0.096(5) 0.065(4) 0.063(4) 0.028(3) -0.012(4) -0.015(4)
N22L 0.107(5) 0.070(5) 0.060(4) 0.027(4) -0.016(4) -0.022(4)
C23L 0.120(8) 0.079(6) 0.068(6) 0.025(5) -0.010(5) -0.014(5)
C24L 0.117(7) 0.079(6) 0.057(5) 0.019(5) -0.016(5) -0.024(5)
C25L 0.096(6) 0.082(6) 0.076(6) 0.040(5) -0.023(5) -0.019(5)
C26L 0.087(6) 0.073(5) 0.070(5) 0.030(4) -0.004(4) -0.015(4)
N31L 0.097(5) 0.064(4) 0.104(6) 0.031(4) 0.026(4) 0.009(4)
C32L 0.176(11) 0.060(6) 0.151(10) 0.036(6) 0.075(9) 0.005(6)
C33L 0.178(12) 0.105(9) 0.221(15) 0.104(10) 0.110(12) 0.029(8)
C34L 0.144(10) 0.122(10) 0.130(10) 0.059(8) 0.063(8) 0.044(8)
C35L 0.122(8) 0.093(7) 0.110(7) 0.052(6) 0.044(6) 0.019(6)
C36L 0.090(6) 0.076(6) 0.085(6) 0.031(5) 0.027(5) 0.012(5)
N41L 0.080(4) 0.057(4) 0.068(4) 0.025(3) 0.013(3) 0.004(3)
N42L 0.080(4) 0.078(5) 0.049(4) 0.016(3) 0.005(3) 0.008(3)
C43L 0.074(5) 0.070(5) 0.063(5) 0.007(4) 0.001(4) -0.010(4)
C44L 0.085(6) 0.097(6) 0.053(5) 0.017(5) 0.014(4) 0.017(5)
C45L 0.068(5) 0.086(6) 0.065(5) 0.032(5) 0.010(4) 0.007(4)
C46L 0.076(5) 0.071(5) 0.059(4) 0.023(4) 0.012(4) 0.005(4)
C51L 0.079(6) 0.061(5) 0.074(5) 0.024(4) -0.013(4) -0.017(4)
C52L 0.088(6) 0.092(6) 0.072(5) 0.038(5) 0.002(5) -0.014(5)
C53L 0.080(5) 0.074(5) 0.087(6) 0.035(5) 0.002(5) -0.003(4)
C54L 0.068(5) 0.077(5) 0.077(5) 0.032(4) 0.001(4) -0.005(4)
C55L 0.076(5) 0.054(4) 0.067(5) 0.011(4) 0.008(4) -0.007(4)
C56L 0.069(5) 0.053(4) 0.067(5) 0.014(4) -0.007(4) -0.009(4)
C61L 0.075(5) 0.051(4) 0.072(5) 0.014(4) -0.002(4) 0.000(4)
C62L 0.081(6) 0.058(5) 0.084(5) 0.020(4) 0.004(4) 0.009(4)
C63L 0.078(5) 0.069(5) 0.073(5) 0.023(4) -0.002(4) 0.000(4)
C64L 0.081(6) 0.061(5) 0.079(5) 0.023(4) 0.000(4) 0.000(4)
Br1M 0.0914(9) 0.0671(7) 0.0854(8) 0.0265(6) 0.0127(7) 0.0141(6)
Br2M 0.0669(8) 0.1070(10) 0.0944(9) 0.0081(8) -0.0167(7) -0.0008(7)
Br3M 0.0867(9) 0.0970(10) 0.1234(11) 0.0592(9) -0.0442(8) -0.0309(7)
Br4M 0.0786(8) 0.0543(6) 0.1058(9) 0.0234(6) 0.0102(7) -0.0007(6)
C11M 0.094(9) 0.055(7) 0.054(6) 0.006(5) 0.006(6) 0.000(6)
C12M 0.060(6) 0.058(6) 0.075(7) 0.030(6) -0.007(5) -0.003(5)
C13M 0.060(7) 0.066(7) 0.065(7) 0.021(5) -0.001(5) 0.001(5)
O14M 0.067(5) 0.081(5) 0.066(4) 0.023(4) -0.010(4) -0.004(4)
C15M 0.060(7) 0.084(8) 0.063(7) 0.018(6) -0.013(5) -0.019(6)
C16M 0.064(7) 0.080(8) 0.056(6) 0.013(6) -0.017(5) -0.006(6)
C17M 0.085(10) 0.120(12) 0.071(8) 0.042(8) -0.029(7) -0.001(9)
C18M 0.092(10) 0.088(9) 0.072(8) 0.030(7) -0.049(7) -0.035(8)
C19M 0.074(8) 0.089(8) 0.071(7) 0.039(6) -0.033(6) -0.034(7)
C20M 0.065(7) 0.074(8) 0.068(7) 0.027(6) -0.027(6) -0.007(6)
C21M 0.070(7) 0.066(7) 0.062(6) 0.031(6) -0.013(5) 0.002(6)
C22M 0.059(6) 0.051(6) 0.050(5) 0.017(5) -0.011(5) -0.010(5)
C23M 0.077(7) 0.041(6) 0.054(6) 0.008(5) -0.010(5) 0.006(5)
C24M 0.087(8) 0.055(7) 0.056(6) 0.012(5) -0.001(5) 0.010(6)
O25M 0.092(5) 0.053(5) 0.093(6) 0.019(4) 0.018(4) -0.001(4)
O28M 0.053(5) 0.122(7) 0.151(9) 0.044(6) -0.020(5) -0.026(5)
C31M 0.066(7) 0.061(7) 0.080(8) 0.033(6) -0.016(6) -0.013(5)
C32M 0.063(6) 0.056(6) 0.070(7) 0.020(6) -0.005(5) -0.015(5)
C33M 0.076(7) 0.059(7) 0.064(7) 0.022(5) -0.004(5) -0.012(5)
C34M 0.053(6) 0.071(7) 0.052(6) 0.013(5) -0.012(5) 0.014(5)
C35M 0.090(8) 0.080(8) 0.080(8) 0.037(7) -0.010(7) 0.000(7)
C36M 0.099(8) 0.068(7) 0.050(6) 0.027(5) -0.013(6) 0.008(6)
C37M 0.059(6) 0.053(7) 0.068(7) 0.018(6) -0.003(5) -0.008(5)
O38M 0.093(6) 0.078(5) 0.071(5) 0.028(4) -0.009(4) 0.006(4)
O39M 0.092(5) 0.075(5) 0.079(5) 0.039(4) -0.023(4) 0.003(4)
Br1N 0.0497(4) 0.0630(4) 0.0654(4) 0.0259(4) 0.0086(3) 0.0075(3)
Br2N 0.0539(4) 0.0793(5) 0.0604(4) 0.0204(4) 0.0029(3) 0.0226(4)
Br3N 0.0882(5) 0.0632(5) 0.0562(4) 0.0275(4) 0.0037(4) 0.0221(4)
Br4N 0.0548(4) 0.0679(5) 0.0641(4) 0.0349(4) 0.0071(3) 0.0182(3)
C11N 0.052(4) 0.044(4) 0.055(4) 0.011(3) 0.011(3) 0.010(3)
C12N 0.041(3) 0.054(4) 0.051(4) 0.019(3) 0.007(3) 0.010(3)
C13N 0.050(4) 0.047(4) 0.046(3) 0.014(3) 0.002(3) 0.011(3)
O14N 0.049(2) 0.056(3) 0.051(2) 0.023(2) 0.0032(19) 0.010(2)
C15N 0.057(4) 0.052(4) 0.045(3) 0.020(3) 0.004(3) 0.011(3)
C16N 0.056(4) 0.063(4) 0.049(4) 0.013(3) 0.000(3) 0.024(3)
C17N 0.069(5) 0.057(4) 0.042(4) 0.005(3) -0.002(3) 0.016(3)
C18N 0.069(4) 0.044(4) 0.043(3) 0.013(3) 0.005(3) 0.014(3)
C19N 0.057(4) 0.049(4) 0.046(3) 0.014(3) 0.007(3) 0.015(3)
C20N 0.052(4) 0.053(4) 0.048(4) 0.024(3) 0.006(3) 0.016(3)
C21N 0.057(4) 0.039(3) 0.047(4) 0.009(3) 0.003(3) 0.009(3)
C22N 0.055(4) 0.045(4) 0.042(3) 0.015(3) 0.000(3) 0.009(3)
C23N 0.048(4) 0.040(3) 0.056(4) 0.013(3) 0.008(3) 0.009(3)
C24N 0.048(4) 0.040(3) 0.063(4) 0.022(3) 0.001(3) 0.015(3)
O25N 0.065(3) 0.067(3) 0.067(3) 0.042(3) 0.018(2) 0.019(2)
O28N 0.079(3) 0.097(4) 0.063(3) 0.037(3) 0.010(3) 0.045(3)
C31N 0.050(4) 0.055(4) 0.058(4) 0.030(3) 0.004(3) 0.014(3)
C32N 0.055(4) 0.053(4) 0.056(4) 0.028(3) 0.011(3) 0.016(3)
C33N 0.064(5) 0.068(5) 0.071(5) 0.036(4) 0.015(4) 0.018(4)
C34N 0.053(4) 0.064(5) 0.072(5) 0.037(4) 0.010(4) 0.012(4)
C35N 0.059(4) 0.054(4) 0.065(4) 0.032(4) 0.012(3) 0.004(3)
C36N 0.050(4) 0.057(4) 0.062(4) 0.031(4) 0.003(3) 0.011(3)
C37N 0.071(5) 0.062(5) 0.056(4) 0.025(4) 0.021(4) 0.027(4)
O38N 0.078(3) 0.073(3) 0.077(3) 0.019(3) 0.021(3) 0.025(3)
O39N 0.060(3) 0.060(3) 0.068(3) 0.021(2) 0.010(2) 0.010(2)
B11X 0.121(3) 0.175(4) 0.132(3) 0.089(3) -0.030(2) -0.009(3)
F12X 0.121(3) 0.175(4) 0.132(3) 0.089(3) -0.030(2) -0.009(3)
F13X 0.121(3) 0.175(4) 0.132(3) 0.089(3) -0.030(2) -0.009(3)
F14X 0.121(3) 0.175(4) 0.132(3) 0.089(3) -0.030(2) -0.009(3)
F15X 0.121(3) 0.175(4) 0.132(3) 0.089(3) -0.030(2) -0.009(3)
B16X 0.090(7) 0.101(7) 0.072(6) 0.026(6) -0.009(5) 0.022(5)
F17X 0.166(6) 0.118(5) 0.130(5) 0.058(4) -0.005(5) -0.009(4)
F18X 0.100(4) 0.175(6) 0.105(4) 0.049(4) -0.010(3) 0.049(4)
F19X 0.060(3) 0.134(4) 0.065(3) 0.022(3) 0.002(2) 0.013(3)
F20X 0.107(4) 0.141(5) 0.081(3) 0.023(3) 0.008(3) 0.041(4)
B21X 0.094(7) 0.113(8) 0.103(7) 0.068(7) -0.012(6) -0.006(6)
F22X 0.095(4) 0.126(4) 0.090(4) 0.062(3) -0.020(3) -0.009(3)
F23X 0.174(6) 0.145(6) 0.091(4) 0.018(4) -0.015(4) -0.044(5)
F24X 0.230(8) 0.102(4) 0.090(4) 0.042(4) 0.007(4) -0.026(4)
F25X 0.100(4) 0.316(11) 0.256(9) 0.232(9) -0.009(5) 0.015(5)
B26X 0.116(8) 0.114(8) 0.065(7) 0.025(5) 0.002(5) -0.010(6)
F27X 0.275(10) 0.123(5) 0.129(6) 0.059(4) 0.089(6) 0.013(6)
F28X 0.096(4) 0.123(4) 0.077(3) 0.012(3) 0.016(3) -0.029(3)
F29X 0.151(5) 0.138(5) 0.077(4) 0.009(3) 0.033(4) -0.026(4)
F30X 0.122(5) 0.173(7) 0.120(5) -0.007(5) -0.032(4) -0.010(5)
B31X 0.090(5) 0.076(5) 0.057(4) 0.035(4) 0.013(4) 0.035(4)
F32X 0.082(3) 0.132(4) 0.074(3) 0.041(3) 0.016(2) 0.017(3)
F33X 0.095(3) 0.099(3) 0.080(3) 0.032(3) 0.026(2) 0.014(3)
F34X 0.189(6) 0.118(4) 0.099(4) 0.054(3) 0.024(4) 0.087(4)
F35X 0.078(3) 0.087(3) 0.109(3) 0.019(3) -0.009(3) 0.030(2)
B36X 0.129(8) 0.051(5) 0.080(6) 0.033(5) 0.014(5) 0.010(5)
F37X 0.142(4) 0.098(3) 0.082(3) 0.042(3) 0.027(3) 0.025(3)
F38X 0.188(6) 0.187(6) 0.097(4) 0.062(4) 0.024(4) -0.011(5)
F39X 0.161(5) 0.085(3) 0.132(5) 0.048(3) -0.003(4) 0.015(3)
F40X 0.186(7) 0.090(4) 0.213(7) 0.021(4) -0.029(5) 0.012(4)
B41X 0.100(9) 0.061(6) 0.288(14) 0.060(8) 0.077(9) 0.037(7)
F42X 0.260(12) 0.207(10) 0.331(12) -0.077(9) -0.101(10) 0.138(9)
F43X 0.259(12) 0.164(8) 1.03(4) 0.265(14) 0.387(18) 0.091(8)
F44X 0.303(13) 0.271(10) 0.192(8) 0.037(7) 0.065(8) 0.201(10)
F45X 0.146(6) 0.088(4) 0.346(11) 0.097(6) 0.144(7) 0.063(4)
B46X 0.084(6) 0.072(6) 0.112(8) 0.038(5) -0.020(6) -0.009(5)
F47X 0.146(7) 0.226(9) 0.329(11) 0.203(9) 0.087(7) 0.043(6)
F48X 0.092(4) 0.117(5) 0.158(6) 0.050(4) -0.007(4) -0.002(3)
F49X 0.420(15) 0.078(4) 0.193(7) -0.001(5) -0.176(9) 0.003(7)
F50X 0.098(4) 0.083(4) 0.180(6) 0.054(4) 0.011(4) 0.010(3)
B51X 0.103(14) 0.248(19) 0.139(15) -0.096(10) -0.045(8) 0.070(11)
F52X 0.113(9) 0.230(13) 0.320(17) -0.043(10) -0.085(10) 0.067(9)
F53X 0.177(7) 0.279(9) 0.113(5) -0.052(5) -0.024(4) 0.108(6)
F54X 0.177(7) 0.279(9) 0.113(5) -0.052(5) -0.024(4) 0.108(6)
F55X 0.177(7) 0.279(9) 0.113(5) -0.052(5) -0.024(4) 0.108(6)
B61X 0.18(2) 0.058(16) 0.113(17) -0.030(16) 0.013(16) 0.069(14)
F62X 0.18(2) 0.118(19) 0.14(2) -0.049(19) 0.018(17) 0.023(15)
F63X 0.11(2) 0.054(11) 0.19(3) -0.016(13) -0.017(18) 0.066(11)
F64X 0.20(2) 0.033(13) 0.21(3) 0.020(15) 0.09(2) 0.056(15)
F65X 0.37(4) 0.092(19) 0.098(14) -0.027(13) 0.022(18) 0.13(2)
B66X 0.099(5) 0.255(11) 0.154(7) 0.052(7) -0.018(5) -0.053(6)
F67X 0.099(5) 0.255(11) 0.154(7) 0.052(7) -0.018(5) -0.053(6)
F68X 0.099(5) 0.255(11) 0.154(7) 0.052(7) -0.018(5) -0.053(6)
F69X 0.099(5) 0.255(11) 0.154(7) 0.052(7) -0.018(5) -0.053(6)
F70X 0.099(5) 0.255(11) 0.154(7) 0.052(7) -0.018(5) -0.053(6)
B56Y 0.062(6) 0.065(6) 0.066(6) 0.008(5) -0.001(5) 0.010(5)
F57Y 0.314(13) 0.134(7) 0.091(5) -0.032(5) 0.057(6) -0.081(8)
F58Y 0.179(7) 0.066(4) 0.133(6) -0.009(4) 0.065(5) -0.041(4)
F59Y 0.076(5) 0.318(12) 0.147(7) 0.082(8) 0.000(5) 0.095(6)
F60Y 0.051(3) 0.079(4) 0.118(5) 0.018(3) -0.022(3) -0.009(3)
B61Y 0.080(5) 0.061(6) 0.203(12) 0.048(7) 0.020(6) 0.017(4)
F62Y 0.080(5) 0.061(6) 0.203(12) 0.048(7) 0.020(6) 0.017(4)
F63Y 0.080(5) 0.061(6) 0.203(12) 0.048(7) 0.020(6) 0.017(4)
F64Y 0.080(5) 0.061(6) 0.203(12) 0.048(7) 0.020(6) 0.017(4)
F65Y 0.080(5) 0.061(6) 0.203(12) 0.048(7) 0.020(6) 0.017(4)
B66Y 0.078(9) 0.123(12) 0.027(8) -0.022(7) 0.016(7) 0.000(11)
F67Y 0.233(17) 0.110(9) 0.067(8) 0.003(7) 0.082(9) 0.031(10)
F68Y 0.051(7) 0.094(10) 0.250(18) 0.035(11) -0.053(9) 0.000(7)
F69Y 0.116(13) 0.240(19) 0.146(13) 0.103(14) 0.046(10) 0.068(15)
F70Y 0.054(7) 0.137(12) 0.075(8) 0.007(8) 0.015(6) 0.030(8)
B61Z 0.099(15) 0.115(19) 0.115(15) -0.005(17) -0.012(13) 0.076(14)
F62Z 0.120(17) 0.085(16) 0.119(14) -0.006(12) 0.001(12) 0.075(13)
F63Z 0.17(2) 0.125(15) 0.114(17) 0.017(14) 0.003(16) 0.091(14)
F64Z 0.100(14) 0.089(13) 0.112(15) 0.007(11) 0.011(12) 0.063(12)
F65Z 0.101(13) 0.18(2) 0.17(2) -0.093(19) -0.023(14) 0.080(13)

loop_
_atom_type_symbol
_atom_type_description
_atom_type_scat_dispersion_real
_atom_type_scat_dispersion_imag
_atom_type_scat_source
C C 0.0181 0.0091 'International Tables Vol C Tables 4.2.6.8 and 6.1.1.4'
H H 0.0000 0.0000 'International Tables Vol C Tables 4.2.6.8 and 6.1.1.4'
B B 0.0090 0.0039 'International Tables Vol C Tables 4.2.6.8 and 6.1.1.4'
Br Br -0.6763 1.2805 'International Tables Vol C Tables 4.2.6.8 and 6.1.1.4'
Cl Cl 0.3639 0.7018 'International Tables Vol C Tables 4.2.6.8 and 6.1.1.4'
F F 0.0727 0.0534 'International Tables Vol C Tables 4.2.6.8 and 6.1.1.4'
N N 0.0311 0.0180 'International Tables Vol C Tables 4.2.6.8 and 6.1.1.4'
Ni Ni -3.0029 0.5091 'International Tables Vol C Tables 4.2.6.8 and 6.1.1.4'
O O 0.0492 0.0322 'International Tables Vol C Tables 4.2.6.8 and 6.1.1.4'

loop_
_exptl_crystal_face_index_h
_exptl_crystal_face_index_k
_exptl_crystal_face_index_l
_exptl_crystal_face_perp_dist
-14 0 4 0.0231
14 0 -4 0.0230
-1 -14 3 0.1022
1 14 -3 0.0831
0 3 25 0.0176
0 -1 -26 0.0168
0 1 26 0.0131

loop_
_geom_angle_atom_site_label_1
_geom_angle_atom_site_label_2
_geom_angle_atom_site_label_3
_geom_angle
_geom_angle_site_symmetry_1
_geom_angle_site_symmetry_3
_geom_angle_publ_flag
N11A Ni1 N21A 77.9(2) . . ?
N11A Ni1 N11B 89.9(2) . . ?
N11A Ni1 N21B 167.1(2) . . ?
N11A Ni1 N41E 90.3(2) . 2_756 ?
N21A Ni1 N11B 87.8(2) . . ?
N21B Ni1 N21A 99.5(2) . . ?
N21B Ni1 N11B 77.3(2) . . ?
N31E Ni1 N11A 91.8(2) 2_756 . ?
N31E Ni1 N21A 169.4(2) 2_756 . ?
N31E Ni1 N11B 94.8(2) 2_756 . ?
N31E Ni1 N21B 91.09(19) 2_756 . ?
N31E Ni1 N41E 77.7(2) 2_756 2_756 ?
N41E Ni1 N21A 99.6(2) 2_756 . ?
N41E Ni1 N11B 172.5(2) 2_756 . ?
N41E Ni1 N21B 102.6(2) 2_756 . ?
N31A Ni2 N41A 78.2(2) . . ?
N31A Ni2 N11C 90.6(3) . . ?
N31A Ni2 N21C 93.4(2) . . ?
N31A Ni2 N11D 174.7(3) . . ?
N31A Ni2 N21D 97.1(2) . . ?
N41A Ni2 N11C 86.8(2) . . ?
N41A Ni2 N21C 162.6(2) . . ?
N41A Ni2 N21D 95.9(2) . . ?
N11C Ni2 N21D 172.2(3) . . ?
N21C Ni2 N11C 78.0(2) . . ?
N21C Ni2 N21D 100.3(2) . . ?
N11D Ni2 N41A 100.9(2) . . ?
N11D Ni2 N11C 94.6(3) . . ?
N11D Ni2 N21C 88.8(2) . . ?
N11D Ni2 N21D 77.8(3) . . ?
N31D Ni3 N21E 87.5(3) . . ?
N31D Ni3 N21F 170.5(2) . . ?
N41D Ni3 N31D 78.0(2) . . ?
N41D Ni3 N11E 91.2(2) . . ?
N41D Ni3 N21E 162.1(2) . . ?
N41D Ni3 N11F 91.8(2) . . ?
N41D Ni3 N21F 102.8(2) . . ?
N11E Ni3 N31D 91.5(2) . . ?
N11E Ni3 N21E 78.6(2) . . ?
N11E Ni3 N21F 97.9(2) . . ?
N11F Ni3 N31D 92.2(2) . . ?
N11F Ni3 N11E 175.6(2) . . ?
N11F Ni3 N21E 99.3(2) . . ?
N11F Ni3 N21F 78.4(2) . . ?
N21F Ni3 N21E 93.2(2) . . ?
N31B Ni4 N41B 78.19(19) . . ?
N31B Ni4 N31C 174.1(2) . 2_756 ?
N31B Ni4 N41C 96.81(19) . 2_756 ?
N31B Ni4 N31F 95.82(19) . . ?
N31B Ni4 N41F 92.68(19) . . ?
N41B Ni4 N41C 94.40(19) . 2_756 ?
N31C Ni4 N41B 100.2(2) 2_756 . ?
N31C Ni4 N41C 77.60(19) 2_756 2_756 ?
N31F Ni4 N41B 88.9(2) . . ?
N31F Ni4 N31C 89.80(19) . 2_756 ?
N31F Ni4 N41C 167.3(2) . 2_756 ?
N41F Ni4 N41B 163.4(2) . . ?
N41F Ni4 N31C 90.18(19) . 2_756 ?
N41F Ni4 N41C 100.45(19) . 2_756 ?
N41F Ni4 N31F 78.15(19) . . ?
N11G Ni5 N21G 78.3(2) . . ?
N11G Ni5 N21H 98.8(2) . . ?
N11G Ni5 N11I 92.7(2) . . ?
N11G Ni5 N21I 91.9(2) . . ?
N11H Ni5 N11G 175.2(2) . . ?
N11H Ni5 N21G 98.0(2) . . ?
N11H Ni5 N21H 78.3(2) . . ?
N11H Ni5 N11I 91.1(2) . . ?
N11H Ni5 N21I 91.8(2) . . ?
N21H Ni5 N21G 94.1(2) . . ?
N11I Ni5 N21G 170.8(2) . . ?
N11I Ni5 N21H 89.1(2) . . ?
N21I Ni5 N21G 100.9(2) . . ?
N21I Ni5 N21H 163.2(2) . . ?
N21I Ni5 N11I 77.3(2) . . ?
N31H Ni6 N11J 92.3(3) . . ?
N31H Ni6 N21J 91.1(2) . . ?
N31H Ni6 N31L 92.3(3) . 2_667 ?
N31H Ni6 N41L 169.3(2) . 2_667 ?
N41H Ni6 N31H 77.5(3) . . ?
N41H Ni6 N11J 169.4(3) . . ?
N41H Ni6 N21J 99.1(2) . . ?
N41H Ni6 N31L 90.0(2) . 2_667 ?
N41H Ni6 N41L 100.4(2) . 2_667 ?
N11J Ni6 N21J 77.7(3) . . ?
N11J Ni6 N31L 93.6(3) . 2_667 ?
N11J Ni6 N41L 90.2(2) . 2_667 ?
N21J Ni6 N41L 99.6(2) . 2_667 ?
N31L Ni6 N21J 170.8(3) 2_667 . ?
N31L Ni6 N41L 77.1(3) 2_667 2_667 ?
N31G Ni7 N21K 171.7(2) 2_667 . ?
N41G Ni7 N31G 77.3(2) 2_667 2_667 ?
N41G Ni7 N21K 101.4(2) 2_667 . ?
N31J Ni7 N31G 92.4(2) . 2_667 ?
N31J Ni7 N41G 94.6(2) . 2_667 ?
N31J Ni7 N41J 78.2(3) . . ?
N31J Ni7 N11K 173.4(3) . . ?
N31J Ni7 N21K 95.8(2) . . ?
N41J Ni7 N31G 89.7(2) . 2_667 ?
N41J Ni7 N41G 165.0(2) . 2_667 ?
N41J Ni7 N21K 92.5(2) . . ?
N11K Ni7 N31G 93.5(2) . 2_667 ?
N11K Ni7 N41G 89.5(2) . 2_667 ?
N11K Ni7 N41J 99.0(2) . . ?
N11K Ni7 N21K 78.3(2) . . ?
N31I Ni8 N41I 78.1(3) . . ?
N31I Ni8 N31K 94.5(4) . . ?
N31I Ni8 N41K 90.5(3) . . ?
N31I Ni8 N11L 174.9(3) . . ?
N31I Ni8 N21L 99.1(3) . . ?
N31K Ni8 N41I 172.6(4) . . ?
N31K Ni8 N41K 77.5(3) . . ?
N31K Ni8 N21L 89.6(3) . . ?
N41K Ni8 N41I 101.2(3) . . ?
N41K Ni8 N21L 164.5(2) . . ?
N11L Ni8 N41I 97.3(3) . . ?
N11L Ni8 N31K 90.1(4) . . ?
N11L Ni8 N41K 92.6(3) . . ?
N11L Ni8 N21L 78.7(3) . . ?
N21L Ni8 N41I 92.7(2) . . ?
C12A N11A Ni1 125.8(5) . . ?
C16A N11A Ni1 115.2(4) . . ?
C16A N11A C12A 118.3(6) . . ?
N11A C12A H12A 119.0 . . ?
N11A C12A C13A 122.0(7) . . ?
C13A C12A H12A 119.0 . . ?
C12A C13A H13A 119.9 . . ?
C12A C13A C14A 120.2(7) . . ?
C14A C13A H13A 119.9 . . ?
C13A C14A H14A 121.1 . . ?
C13A C14A C15A 117.8(7) . . ?
C15A C14A H14A 121.1 . . ?
C14A C15A H15A 120.6 . . ?
C16A C15A C14A 118.9(7) . . ?
C16A C15A H15A 120.6 . . ?
N11A C16A C15A 122.9(6) . . ?
N11A C16A C25A 115.0(6) . . ?
C15A C16A C25A 122.0(7) . . ?
N22A N21A Ni1 140.7(5) . . ?
C25A N21A Ni1 112.5(4) . . ?
C25A N21A N22A 106.1(6) . . ?
N21A N22A C26A 123.1(6) . . ?
C23A N22A N21A 110.5(6) . . ?
C23A N22A C26A 126.4(6) . . ?
N22A C23A H23A 125.9 . . ?
N22A C23A C24A 108.2(7) . . ?
C24A C23A H23A 125.9 . . ?
C23A C24A H24A 127.8 . . ?
C23A C24A C25A 104.4(7) . . ?
C25A C24A H24A 127.8 . . ?
N21A C25A C16A 118.7(6) . . ?
N21A C25A C24A 110.8(6) . . ?
C24A C25A C16A 130.4(7) . . ?
N22A C26A H26A 108.4 . . ?
N22A C26A H26B 108.4 . . ?
N22A C26A C51A 115.5(6) . . ?
H26A C26A H26B 107.5 . . ?
C51A C26A H26A 108.4 . . ?
C51A C26A H26B 108.4 . . ?
C32A N31A Ni2 125.3(5) . . ?
C32A N31A C36A 118.3(6) . . ?
C36A N31A Ni2 116.4(4) . . ?
N31A C32A H32A 119.0 . . ?
N31A C32A C33A 121.9(8) . . ?
C33A C32A H32A 119.0 . . ?
C32A C33A H33A 120.7 . . ?
C34A C33A C32A 118.7(7) . . ?
C34A C33A H33A 120.7 . . ?
C33A C34A H34A 119.7 . . ?
C33A C34A C35A 120.6(8) . . ?
C35A C34A H34A 119.7 . . ?
C34A C35A H35A 121.2 . . ?
C36A C35A C34A 117.6(8) . . ?
C36A C35A H35A 121.2 . . ?
N31A C36A C35A 122.9(6) . . ?
N31A C36A C45A 112.6(6) . . ?
C35A C36A C45A 124.6(7) . . ?
N42A N41A Ni2 139.1(5) . . ?
C45A N41A Ni2 111.9(4) . . ?
C45A N41A N42A 104.8(6) . . ?
N41A N42A C46A 121.1(6) . . ?
C43A N42A N41A 112.0(6) . . ?
C43A N42A C46A 126.9(6) . . ?
N42A C43A H43A 126.6 . . ?
N42A C43A C44A 106.8(6) . . ?
C44A C43A H43A 126.6 . . ?
C43A C44A H44A 127.1 . . ?
C43A C44A C45A 105.7(7) . . ?
C45A C44A H44A 127.1 . . ?
N41A C45A C36A 119.9(6) . . ?
N41A C45A C44A 110.7(6) . . ?
C44A C45A C36A 129.0(7) . . ?
N42A C46A H46A 109.1 . . ?
N42A C46A H46B 109.1 . . ?
N42A C46A C61A 112.6(6) . . ?
H46A C46A H46B 107.8 . . ?
C61A C46A H46A 109.1 . . ?
C61A C46A H46B 109.1 . . ?
C52A C51A C26A 123.0(7) . . ?
C52A C51A C56A 118.7(7) . . ?
C56A C51A C26A 118.3(7) . . ?
C51A C52A H52A 119.6 . . ?
C51A C52A C53A 120.8(7) . . ?
C53A C52A H52A 119.6 . . ?
C52A C53A H53A 119.5 . . ?
C54A C53A C52A 121.0(7) . . ?
C54A C53A H53A 119.5 . . ?
C53A C54A H54A 120.1 . . ?
C53A C54A C55A 119.7(7) . . ?
C55A C54A H54A 120.1 . . ?
C54A C55A C56A 120.0(7) . . ?
C54A C55A C61A 122.4(7) . . ?
C56A C55A C61A 117.5(7) . . ?
C55A C56A C51A 119.7(7) . . ?
C55A C56A C64A 118.9(7) . . ?
C64A C56A C51A 121.4(7) . . ?
C55A C61A C46A 118.2(7) . . ?
C62A C61A C46A 120.8(7) . . ?
C62A C61A C55A 121.0(8) . . ?
C61A C62A H62A 119.2 . . ?
C61A C62A C63A 121.7(8) . . ?
C63A C62A H62A 119.2 . . ?
C62A C63A H63A 120.1 . . ?
C64A C63A C62A 119.8(7) . . ?
C64A C63A H63A 120.1 . . ?
C56A C64A H64A 119.5 . . ?
C63A C64A C56A 121.0(8) . . ?
C63A C64A H64A 119.5 . . ?
C12B N11B Ni1 126.9(5) . . ?
C12B N11B C16B 117.8(6) . . ?
C16B N11B Ni1 115.1(4) . . ?
N11B C12B H12B 118.6 . . ?
N11B C12B C13B 122.7(7) . . ?
C13B C12B H12B 118.6 . . ?
C12B C13B H13B 120.0 . . ?
C14B C13B C12B 119.9(7) . . ?
C14B C13B H13B 120.0 . . ?
C13B C14B H14B 121.1 . . ?
C13B C14B C15B 117.8(7) . . ?
C15B C14B H14B 121.1 . . ?
C14B C15B H15B 120.1 . . ?
C16B C15B C14B 119.7(7) . . ?
C16B C15B H15B 120.1 . . ?
N11B C16B C15B 122.0(6) . . ?
N11B C16B C25B 115.4(6) . . ?
C15B C16B C25B 122.5(6) . . ?
N22B N21B Ni1 140.7(4) . . ?
C25B N21B Ni1 114.2(4) . . ?
C25B N21B N22B 104.4(5) . . ?
N21B N22B C26B 121.7(5) . . ?
C23B N22B N21B 111.7(5) . . ?
C23B N22B C26B 126.6(6) . . ?
N22B C23B H23B 126.2 . . ?
N22B C23B C24B 107.6(6) . . ?
C24B C23B H23B 126.2 . . ?
C23B C24B H24B 127.4 . . ?
C23B C24B C25B 105.2(6) . . ?
C25B C24B H24B 127.4 . . ?
N21B C25B C16B 117.1(6) . . ?
N21B C25B C24B 111.2(6) . . ?
C24B C25B C16B 131.6(6) . . ?
N22B C26B H26C 108.7 . . ?
N22B C26B H26D 108.7 . . ?
N22B C26B C51B 114.2(5) . . ?
H26C C26B H26D 107.6 . . ?
C51B C26B H26C 108.7 . . ?
C51B C26B H26D 108.7 . . ?
C32B N31B Ni4 128.0(4) . . ?
C32B N31B C36B 116.7(5) . . ?
C36B N31B Ni4 115.3(4) . . ?
N31B C32B H32B 117.9 . . ?
N31B C32B C33B 124.1(6) . . ?
C33B C32B H32B 117.9 . . ?
C32B C33B H33B 120.7 . . ?
C34B C33B C32B 118.5(6) . . ?
C34B C33B H33B 120.7 . . ?
C33B C34B H34B 120.3 . . ?
C33B C34B C35B 119.5(6) . . ?
C35B C34B H34B 120.3 . . ?
C34B C35B H35B 120.1 . . ?
C36B C35B C34B 119.9(6) . . ?
C36B C35B H35B 120.1 . . ?
N31B C36B C45B 114.7(5) . . ?
C35B C36B N31B 121.2(6) . . ?
C35B C36B C45B 124.0(6) . . ?
N42B N41B Ni4 139.7(4) . . ?
C45B N41B Ni4 113.3(4) . . ?
C45B N41B N42B 105.3(5) . . ?
N41B N42B C46B 122.5(5) . . ?
C43B N42B N41B 110.0(5) . . ?
C43B N42B C46B 127.4(5) . . ?
N42B C43B H43B 125.7 . . ?
N42B C43B C44B 108.6(6) . . ?
C44B C43B H43B 125.7 . . ?
C43B C44B H44B 127.4 . . ?
C43B C44B C45B 105.3(6) . . ?
C45B C44B H44B 127.4 . . ?
N41B C45B C36B 118.1(6) . . ?
N41B C45B C44B 110.8(6) . . ?
C44B C45B C36B 131.0(6) . . ?
N42B C46B H46C 108.9 . . ?
N42B C46B H46D 108.9 . . ?
N42B C46B C61B 113.4(5) . . ?
H46C C46B H46D 107.7 . . ?
C61B C46B H46C 108.9 . . ?
C61B C46B H46D 108.9 . . ?
C52B C51B C26B 122.5(6) . . ?
C52B C51B C56B 120.1(6) . . ?
C56B C51B C26B 117.4(5) . . ?
C51B C52B H52B 120.0 . . ?
C51B C52B C53B 120.0(6) . . ?
C53B C52B H52B 120.0 . . ?
C52B C53B H53B 119.0 . . ?
C54B C53B C52B 121.9(6) . . ?
C54B C53B H53B 119.0 . . ?
C53B C54B H54B 119.9 . . ?
C53B C54B C55B 120.2(6) . . ?
C55B C54B H54B 119.9 . . ?
C54B C55B C56B 118.8(6) . . ?
C54B C55B C61B 122.8(6) . . ?
C61B C55B C56B 118.4(5) . . ?
C55B C56B C51B 118.9(5) . . ?
C64B C56B C51B 121.8(6) . . ?
C64B C56B C55B 119.3(6) . . ?
C55B C61B C46B 119.1(5) . . ?
C62B C61B C46B 120.3(6) . . ?
C62B C61B C55B 120.5(6) . . ?
C61B C62B H62B 119.7 . . ?
C61B C62B C63B 120.6(6) . . ?
C63B C62B H62B 119.7 . . ?
C62B C63B H63B 120.3 . . ?
C64B C63B C62B 119.3(6) . . ?
C64B C63B H63B 120.3 . . ?
C56B C64B H64B 119.2 . . ?
C63B C64B C56B 121.7(6) . . ?
C63B C64B H64B 119.2 . . ?
C12C N11C Ni2 128.7(6) . . ?
C16C N11C Ni2 115.1(5) . . ?
C16C N11C C12C 116.0(7) . . ?
N11C C12C H12C 117.8 . . ?
N11C C12C C13C 124.4(8) . . ?
C13C C12C H12C 117.8 . . ?
C12C C13C H13C 120.3 . . ?
C14C C13C C12C 119.4(9) . . ?
C14C C13C H13C 120.3 . . ?
C13C C14C H14C 121.2 . . ?
C13C C14C C15C 117.5(11) . . ?
C15C C14C H14C 121.2 . . ?
C14C C15C H15C 120.1 . . ?
C16C C15C C14C 119.8(10) . . ?
C16C C15C H15C 120.1 . . ?
N11C C16C C15C 122.5(8) . . ?
N11C C16C C25C 114.5(7) . . ?
C15C C16C C25C 122.7(9) . . ?
N22C N21C Ni2 141.4(5) . . ?
C25C N21C Ni2 112.8(4) . . ?
C25C N21C N22C 105.2(6) . . ?
N21C N22C C26C 121.5(6) . . ?
C23C N22C N21C 111.3(6) . . ?
C23C N22C C26C 126.7(6) . . ?
N22C C23C H23C 126.4 . . ?
N22C C23C C24C 107.3(7) . . ?
C24C C23C H23C 126.4 . . ?
C23C C24C H24C 127.3 . . ?
C23C C24C C25C 105.5(8) . . ?
C25C C24C H24C 127.3 . . ?
N21C C25C C16C 118.9(7) . . ?
N21C C25C C24C 110.6(7) . . ?
C24C C25C C16C 130.6(8) . . ?
N22C C26C H26E 108.8 . . ?
N22C C26C H26F 108.8 . . ?
N22C C26C C51C 113.6(6) . . ?
H26E C26C H26F 107.7 . . ?
C51C C26C H26E 108.8 . . ?
C51C C26C H26F 108.8 . . ?
C32C N31C Ni4 128.3(4) . 2_756 ?
C36C N31C Ni4 115.0(4) . 2_756 ?
C36C N31C C32C 116.7(5) . . ?
N31C C32C H32C 117.7 . . ?
N31C C32C C33C 124.5(6) . . ?
C33C C32C H32C 117.7 . . ?
C32C C33C H33C 120.7 . . ?
C32C C33C C34C 118.7(6) . . ?
C34C C33C H33C 120.7 . . ?
C33C C34C H34C 120.8 . . ?
C35C C34C C33C 118.5(6) . . ?
C35C C34C H34C 120.8 . . ?
C34C C35C H35C 120.5 . . ?
C34C C35C C36C 119.0(6) . . ?
C36C C35C H35C 120.5 . . ?
N31C C36C C35C 122.5(6) . . ?
N31C C36C C45C 116.3(5) . . ?
C35C C36C C45C 121.2(6) . . ?
N42C N41C Ni4 142.5(4) . 2_756 ?
C45C N41C Ni4 112.5(4) . 2_756 ?
C45C N41C N42C 105.1(5) . . ?
N41C N42C C46C 123.2(5) . . ?
C43C N42C N41C 110.0(5) . . ?
C43C N42C C46C 126.3(5) . . ?
N42C C43C H43C 125.2 . . ?
C44C C43C N42C 109.6(6) . . ?
C44C C43C H43C 125.2 . . ?
C43C C44C H44C 128.0 . . ?
C43C C44C C45C 103.9(6) . . ?
C45C C44C H44C 128.0 . . ?
N41C C45C C36C 118.3(5) . . ?
N41C C45C C44C 111.4(6) . . ?
C44C C45C C36C 130.1(6) . . ?
N42C C46C H46E 109.1 . . ?
N42C C46C H46F 109.1 . . ?
N42C C46C C61C 112.7(5) . . ?
H46E C46C H46F 107.8 . . ?
C61C C46C H46E 109.1 . . ?
C61C C46C H46F 109.1 . . ?
C52C C51C C26C 120.9(6) . . ?
C52C C51C C56C 121.5(6) . . ?
C56C C51C C26C 117.6(6) . . ?
C51C C52C H52C 119.7 . . ?
C51C C52C C53C 120.7(7) . . ?
C53C C52C H52C 119.7 . . ?
C52C C53C H53C 120.0 . . ?
C54C C53C C52C 119.9(7) . . ?
C54C C53C H53C 120.0 . . ?
C53C C54C H54C 119.3 . . ?
C53C C54C C55C 121.3(7) . . ?
C55C C54C H54C 119.3 . . ?
C54C C55C C56C 119.2(6) . . ?
C54C C55C C61C 122.7(6) . . ?
C61C C55C C56C 118.1(6) . . ?
C51C C56C C55C 117.4(6) . . ?
C64C C56C C51C 123.7(6) . . ?
C64C C56C C55C 118.9(6) . . ?
C55C C61C C46C 118.3(6) . . ?
C62C C61C C46C 122.0(6) . . ?
C62C C61C C55C 119.6(6) . . ?
C61C C62C H62C 119.5 . . ?
C61C C62C C63C 121.0(6) . . ?
C63C C62C H62C 119.5 . . ?
C62C C63C H63C 119.6 . . ?
C64C C63C C62C 120.7(6) . . ?
C64C C63C H63C 119.6 . . ?
C56C C64C H64C 119.2 . . ?
C63C C64C C56C 121.6(7) . . ?
C63C C64C H64C 119.2 . . ?
C12D N11D Ni2 124.9(6) . . ?
C12D N11D C16D 119.4(7) . . ?
C16D N11D Ni2 115.4(5) . . ?
N11D C12D H12D 119.8 . . ?
N11D C12D C13D 120.5(9) . . ?
C13D C12D H12D 119.8 . . ?
C12D C13D H13D 119.6 . . ?
C14D C13D C12D 120.9(10) . . ?
C14D C13D H13D 119.6 . . ?
C13D C14D H14D 120.4 . . ?
C13D C14D C15D 119.2(10) . . ?
C15D C14D H14D 120.4 . . ?
C14D C15D H15D 121.0 . . ?
C14D C15D C16D 118.1(9) . . ?
C16D C15D H15D 121.0 . . ?
N11D C16D C15D 121.9(8) . . ?
N11D C16D C25D 115.8(7) . . ?
C15D C16D C25D 122.3(8) . . ?
N22D N21D Ni2 142.2(5) . . ?
C25D N21D Ni2 112.0(5) . . ?
C25D N21D N22D 105.8(6) . . ?
N21D N22D C26D 122.5(7) . . ?
C23D N22D N21D 109.8(7) . . ?
C23D N22D C26D 127.4(7) . . ?
N22D C23D H23D 125.0 . . ?
N22D C23D C24D 110.0(8) . . ?
C24D C23D H23D 125.0 . . ?
C23D C24D H24D 128.4 . . ?
C23D C24D C25D 103.3(8) . . ?
C25D C24D H24D 128.4 . . ?
N21D C25D C16D 118.9(7) . . ?
N21D C25D C24D 111.1(7) . . ?
C24D C25D C16D 129.9(8) . . ?
N22D C26D H26G 109.2 . . ?
N22D C26D H26H 109.2 . . ?
N22D C26D C51D 112.0(6) . . ?
H26G C26D H26H 107.9 . . ?
C51D C26D H26G 109.2 . . ?
C51D C26D H26H 109.2 . . ?
C32D N31D Ni3 127.2(6) . . ?
C36D N31D Ni3 114.8(5) . . ?
C36D N31D C32D 117.9(7) . . ?
N31D C32D H32D 119.0 . . ?
N31D C32D C33D 121.9(9) . . ?
C33D C32D H32D 119.0 . . ?
C32D C33D H33D 120.2 . . ?
C34D C33D C32D 119.6(10) . . ?
C34D C33D H33D 120.2 . . ?
C33D C34D H34D 120.6 . . ?
C33D C34D C35D 118.7(10) . . ?
C35D C34D H34D 120.6 . . ?
C34D C35D H35D 120.4 . . ?
C34D C35D C36D 119.1(10) . . ?
C36D C35D H35D 120.4 . . ?
N31D C36D C35D 122.4(8) . . ?
N31D C36D C45D 115.8(7) . . ?
C35D C36D C45D 121.7(8) . . ?
N42D N41D Ni3 141.0(5) . . ?
C45D N41D Ni3 115.3(5) . . ?
C45D N41D N42D 103.7(6) . . ?
N41D N42D C46D 121.5(6) . . ?
C43D N42D N41D 111.8(7) . . ?
C43D N42D C46D 126.7(7) . . ?
N42D C43D H43D 126.0 . . ?
N42D C43D C44D 107.9(8) . . ?
C44D C43D H43D 126.0 . . ?
C43D C44D H44D 127.4 . . ?
C43D C44D C45D 105.1(8) . . ?
C45D C44D H44D 127.4 . . ?
N41D C45D C36D 115.9(7) . . ?
N41D C45D C44D 111.4(8) . . ?
C44D C45D C36D 132.5(8) . . ?
N42D C46D H46G 109.0 . . ?
N42D C46D H46H 109.0 . . ?
N42D C46D C61D 112.9(6) . . ?
H46G C46D H46H 107.8 . . ?
C61D C46D H46G 109.0 . . ?
C61D C46D H46H 109.0 . . ?
C52D C51D C26D 122.8(8) . . ?
C52D C51D C56D 118.8(7) . . ?
C56D C51D C26D 118.4(6) . . ?
C51D C52D H52D 118.1 . . ?
C51D C52D C53D 123.8(8) . . ?
C53D C52D H52D 118.1 . . ?
C52D C53D H53D 120.2 . . ?
C54D C53D C52D 119.5(7) . . ?
C54D C53D H53D 120.2 . . ?
C53D C54D H54D 119.8 . . ?
C53D C54D C55D 120.4(7) . . ?
C55D C54D H54D 119.8 . . ?
C56D C55D C54D 118.7(7) . . ?
C56D C55D C61D 119.5(6) . . ?
C61D C55D C54D 121.8(7) . . ?
C55D C56D C51D 118.8(6) . . ?
C55D C56D C64D 119.6(8) . . ?
C64D C56D C51D 121.6(8) . . ?
C55D C61D C46D 116.9(6) . . ?
C62D C61D C46D 122.9(7) . . ?
C62D C61D C55D 120.2(7) . . ?
C61D C62D H62D 120.1 . . ?
C61D C62D C63D 119.8(8) . . ?
C63D C62D H62D 120.1 . . ?
C62D C63D H63D 119.1 . . ?
C64D C63D C62D 121.9(7) . . ?
C64D C63D H63D 119.1 . . ?
C56D C64D H64D 120.5 . . ?
C63D C64D C56D 119.0(8) . . ?
C63D C64D H64D 120.5 . . ?
C12E N11E Ni3 127.3(5) . . ?
C16E N11E Ni3 114.8(5) . . ?
C16E N11E C12E 118.0(6) . . ?
N11E C12E H12E 118.9 . . ?
N11E C12E C13E 122.3(8) . . ?
C13E C12E H12E 118.9 . . ?
C12E C13E H13E 120.3 . . ?
C14E C13E C12E 119.5(8) . . ?
C14E C13E H13E 120.3 . . ?
C13E C14E H14E 120.1 . . ?
C13E C14E C15E 119.8(8) . . ?
C15E C14E H14E 120.1 . . ?
C14E C15E H15E 120.5 . . ?
C14E C15E C16E 119.1(8) . . ?
C16E C15E H15E 120.5 . . ?
N11E C16E C15E 121.4(8) . . ?
N11E C16E C25E 115.3(6) . . ?
C15E C16E C25E 123.3(8) . . ?
N22E N21E Ni3 139.6(5) . . ?
C25E N21E Ni3 112.0(5) . . ?
C25E N21E N22E 104.2(6) . . ?
N21E N22E C23E 111.4(7) . . ?
N21E N22E C26E 121.9(7) . . ?
C23E N22E C26E 126.5(7) . . ?
N22E C23E H23E 126.7 . . ?
C24E C23E N22E 106.5(8) . . ?
C24E C23E H23E 126.7 . . ?
C23E C24E H24E 126.3 . . ?
C23E C24E C25E 107.5(8) . . ?
C25E C24E H24E 126.3 . . ?
N21E C25E C16E 117.9(7) . . ?
N21E C25E C24E 110.3(7) . . ?
C24E C25E C16E 131.5(7) . . ?
N22E C26E H26I 109.4 . . ?
N22E C26E H26J 109.4 . . ?
N22E C26E C51E 111.0(7) . . ?
H26I C26E H26J 108.0 . . ?
C51E C26E H26I 109.4 . . ?
C51E C26E H26J 109.4 . . ?
C32E N31E Ni1 127.0(5) . 2_756 ?
C32E N31E C36E 116.7(5) . . ?
C36E N31E Ni1 116.0(4) . 2_756 ?
N31E C32E H32E 118.8 . . ?
N31E C32E C33E 122.5(7) . . ?
C33E C32E H32E 118.8 . . ?
C32E C33E H33E 119.7 . . ?
C34E C33E C32E 120.7(6) . . ?
C34E C33E H33E 119.7 . . ?
C33E C34E H34E 120.9 . . ?
C33E C34E C35E 118.1(6) . . ?
C35E C34E H34E 120.9 . . ?
C34E C35E H35E 120.6 . . ?
C36E C35E C34E 118.7(6) . . ?
C36E C35E H35E 120.6 . . ?
N31E C36E C35E 123.2(5) . . ?
N31E C36E C45E 114.6(5) . . ?
C35E C36E C45E 122.1(6) . . ?
N42E N41E Ni1 142.5(4) . 2_756 ?
N42E N41E C45E 103.8(5) . . ?
C45E N41E Ni1 113.1(4) . 2_756 ?
N41E N42E C46E 120.5(6) . . ?
C43E N42E N41E 111.7(5) . . ?
C43E N42E C46E 127.3(6) . . ?
N42E C43E H43E 125.8 . . ?
N42E C43E C44E 108.3(6) . . ?
C44E C43E H43E 125.8 . . ?
C43E C44E H44E 127.5 . . ?
C43E C44E C45E 104.9(6) . . ?
C45E C44E H44E 127.5 . . ?
N41E C45E C36E 117.4(6) . . ?
N41E C45E C44E 111.2(6) . . ?
C44E C45E C36E 131.3(6) . . ?
N42E C46E H46I 109.3 . . ?
N42E C46E H46J 109.3 . . ?
N42E C46E C61E 111.7(5) . . ?
H46I C46E H46J 107.9 . . ?
C61E C46E H46I 109.3 . . ?
C61E C46E H46J 109.3 . . ?
C52E C51E C26E 123.2(7) . . ?
C52E C51E C56E 118.5(8) . . ?
C56E C51E C26E 118.2(7) . . ?
C51E C52E H52E 119.6 . . ?
C53E C52E C51E 120.7(8) . . ?
C53E C52E H52E 119.6 . . ?
C52E C53E H53E 118.6 . . ?
C54E C53E C52E 122.8(8) . . ?
C54E C53E H53E 118.6 . . ?
C53E C54E H54E 120.1 . . ?
C53E C54E C55E 119.7(8) . . ?
C55E C54E H54E 120.1 . . ?
C54E C55E C56E 119.4(7) . . ?
C54E C55E C61E 123.3(7) . . ?
C56E C55E C61E 117.3(6) . . ?
C55E C56E C51E 118.8(7) . . ?
C64E C56E C51E 121.3(8) . . ?
C64E C56E C55E 119.8(7) . . ?
C55E C61E C46E 116.4(6) . . ?
C62E C61E C46E 122.4(6) . . ?
C62E C61E C55E 121.2(7) . . ?
C61E C62E H62E 120.1 . . ?
C61E C62E C63E 119.9(7) . . ?
C63E C62E H62E 120.1 . . ?
C62E C63E H63E 119.4 . . ?
C64E C63E C62E 121.1(7) . . ?
C64E C63E H63E 119.4 . . ?
C56E C64E H64E 119.7 . . ?
C63E C64E C56E 120.6(8) . . ?
C63E C64E H64E 119.7 . . ?
C12F N11F Ni3 126.9(5) . . ?
C16F N11F Ni3 115.0(4) . . ?
C16F N11F C12F 118.0(6) . . ?
N11F C12F H12F 118.5 . . ?
N11F C12F C13F 123.0(7) . . ?
C13F C12F H12F 118.5 . . ?
C12F C13F H13F 120.7 . . ?
C12F C13F C14F 118.7(7) . . ?
C14F C13F H13F 120.7 . . ?
C13F C14F H14F 120.8 . . ?
C15F C14F C13F 118.3(7) . . ?
C15F C14F H14F 120.8 . . ?
C14F C15F H15F 119.7 . . ?
C14F C15F C16F 120.6(7) . . ?
C16F C15F H15F 119.7 . . ?
N11F C16F C15F 121.4(6) . . ?
N11F C16F C25F 115.5(6) . . ?
C15F C16F C25F 123.1(7) . . ?
N22F N21F Ni3 143.5(4) . . ?
C25F N21F Ni3 112.2(5) . . ?
C25F N21F N22F 104.1(5) . . ?
N21F N22F C26F 123.0(6) . . ?
C23F N22F N21F 111.7(6) . . ?
C23F N22F C26F 125.0(6) . . ?
N22F C23F H23F 126.0 . . ?
N22F C23F C24F 108.0(7) . . ?
C24F C23F H23F 126.0 . . ?
C23F C24F H24F 127.5 . . ?
C23F C24F C25F 105.1(7) . . ?
C25F C24F H24F 127.5 . . ?
N21F C25F C16F 117.9(6) . . ?
N21F C25F C24F 111.0(6) . . ?
C24F C25F C16F 131.1(7) . . ?
N22F C26F H26K 108.9 . . ?
N22F C26F H26L 108.9 . . ?
N22F C26F C51F 113.5(6) . . ?
H26K C26F H26L 107.7 . . ?
C51F C26F H26K 108.9 . . ?
C51F C26F H26L 108.9 . . ?
C32F N31F Ni4 125.9(4) . . ?
C36F N31F Ni4 114.5(4) . . ?
C36F N31F C32F 117.8(5) . . ?
N31F C32F H32F 119.0 . . ?
N31F C32F C33F 121.9(6) . . ?
C33F C32F H32F 119.0 . . ?
C32F C33F H33F 120.2 . . ?
C34F C33F C32F 119.7(6) . . ?
C34F C33F H33F 120.2 . . ?
C33F C34F H34F 120.3 . . ?
C35F C34F C33F 119.4(6) . . ?
C35F C34F H34F 120.3 . . ?
C34F C35F H35F 121.1 . . ?
C34F C35F C36F 117.8(6) . . ?
C36F C35F H35F 121.1 . . ?
N31F C36F C35F 123.4(6) . . ?
N31F C36F C45F 114.3(5) . . ?
C35F C36F C45F 122.2(6) . . ?
N42F N41F Ni4 140.4(4) . . ?
C45F N41F Ni4 114.1(4) . . ?
C45F N41F N42F 105.3(5) . . ?
N41F N42F C43F 110.6(5) . . ?
N41F N42F C46F 121.5(5) . . ?
C43F N42F C46F 126.8(5) . . ?
N42F C43F H43F 125.9 . . ?
N42F C43F C44F 108.1(6) . . ?
C44F C43F H43F 125.9 . . ?
C43F C44F H44F 128.0 . . ?
C43F C44F C45F 103.9(6) . . ?
C45F C44F H44F 128.0 . . ?
N41F C45F C36F 117.7(6) . . ?
N41F C45F C44F 112.0(5) . . ?
C44F C45F C36F 130.2(6) . . ?
N42F C46F H46K 108.9 . . ?
N42F C46F H46L 108.9 . . ?
N42F C46F C61F 113.3(5) . . ?
H46K C46F H46L 107.7 . . ?
C61F C46F H46K 108.9 . . ?
C61F C46F H46L 108.9 . . ?
C52F C51F C26F 120.5(6) . . ?
C52F C51F C56F 120.4(6) . . ?
C56F C51F C26F 119.0(6) . . ?
C51F C52F H52F 119.6 . . ?
C51F C52F C53F 120.8(7) . . ?
C53F C52F H52F 119.6 . . ?
C52F C53F H53F 119.8 . . ?
C54F C53F C52F 120.4(6) . . ?
C54F C53F H53F 119.8 . . ?
C53F C54F H54F 120.0 . . ?
C53F C54F C55F 119.9(7) . . ?
C55F C54F H54F 120.0 . . ?
C56F C55F C54F 119.3(6) . . ?
C56F C55F C61F 119.6(5) . . ?
C61F C55F C54F 121.0(6) . . ?
C55F C56F C51F 119.2(6) . . ?
C55F C56F C64F 119.2(6) . . ?
C64F C56F C51F 121.6(6) . . ?
C55F C61F C46F 118.5(5) . . ?
C62F C61F C46F 122.4(6) . . ?
C62F C61F C55F 119.2(6) . . ?
C61F C62F H62F 119.4 . . ?
C61F C62F C63F 121.3(6) . . ?
C63F C62F H62F 119.4 . . ?
C62F C63F H63F 119.2 . . ?
C64F C63F C62F 121.5(6) . . ?
C64F C63F H63F 119.2 . . ?
C56F C64F H64F 120.5 . . ?
C63F C64F C56F 119.0(6) . . ?
C63F C64F H64F 120.5 . . ?
C12G N11G Ni5 127.9(5) . . ?
C12G N11G C16G 117.1(6) . . ?
C16G N11G Ni5 115.0(5) . . ?
N11G C12G H12G 118.0 . . ?
N11G C12G C13G 124.1(8) . . ?
C13G C12G H12G 118.0 . . ?
C12G C13G H13G 121.1 . . ?
C14G C13G C12G 117.8(8) . . ?
C14G C13G H13G 121.1 . . ?
C13G C14G H14G 119.7 . . ?
C13G C14G C15G 120.7(8) . . ?
C15G C14G H14G 119.7 . . ?
C14G C15G H15G 120.5 . . ?
C14G C15G C16G 119.0(9) . . ?
C16G C15G H15G 120.5 . . ?
N11G C16G C15G 121.3(7) . . ?
N11G C16G C25G 115.8(6) . . ?
C15G C16G C25G 122.9(8) . . ?
N22G N21G Ni5 142.5(4) . . ?
C25G N21G Ni5 112.9(5) . . ?
C25G N21G N22G 104.3(5) . . ?
N21G N22G C26G 122.1(5) . . ?
C23G N22G N21G 110.8(6) . . ?
C23G N22G C26G 127.0(6) . . ?
N22G C23G H23G 125.9 . . ?
N22G C23G C24G 108.3(7) . . ?
C24G C23G H23G 125.9 . . ?
C23G C24G H24G 127.8 . . ?
C23G C24G C25G 104.3(7) . . ?
C25G C24G H24G 127.8 . . ?
N21G C25G C16G 117.3(6) . . ?
N21G C25G C24G 112.3(6) . . ?
C24G C25G C16G 130.4(7) . . ?
N22G C26G H26M 108.7 . . ?
N22G C26G H26N 108.7 . . ?
N22G C26G C51G 114.1(5) . . ?
H26M C26G H26N 107.6 . . ?
C51G C26G H26M 108.7 . . ?
C51G C26G H26N 108.7 . . ?
C32G N31G Ni7 126.1(6) . 2_667 ?
C36G N31G Ni7 116.1(5) . 2_667 ?
C36G N31G C32G 117.6(7) . . ?
N31G C32G H32G 118.9 . . ?
N31G C32G C33G 122.2(8) . . ?
C33G C32G H32G 118.9 . . ?
C32G C33G H33G 120.4 . . ?
C32G C33G C34G 119.1(8) . . ?
C34G C33G H33G 120.4 . . ?
C33G C34G H34G 120.2 . . ?
C35G C34G C33G 119.7(8) . . ?
C35G C34G H34G 120.2 . . ?
C34G C35G H35G 121.6 . . ?
C34G C35G C36G 116.8(8) . . ?
C36G C35G H35G 121.6 . . ?
N31G C36G C35G 124.5(7) . . ?
N31G C36G C45G 114.9(7) . . ?
C35G C36G C45G 120.6(7) . . ?
N42G N41G Ni7 140.7(5) . 2_667 ?
C45G N41G Ni7 114.1(5) . 2_667 ?
C45G N41G N42G 104.9(6) . . ?
N41G N42G C46G 121.5(6) . . ?
C43G N42G N41G 110.2(6) . . ?
C43G N42G C46G 127.9(6) . . ?
N42G C43G H43G 125.3 . . ?
C44G C43G N42G 109.4(7) . . ?
C44G C43G H43G 125.3 . . ?
C43G C44G H44G 127.9 . . ?
C43G C44G C45G 104.2(7) . . ?
C45G C44G H44G 127.9 . . ?
N41G C45G C36G 117.1(7) . . ?
N41G C45G C44G 111.2(6) . . ?
C44G C45G C36G 131.8(7) . . ?
N42G C46G H46M 109.0 . . ?
N42G C46G H46N 109.0 . . ?
N42G C46G C61G 112.7(6) . . ?
H46M C46G H46N 107.8 . . ?
C61G C46G H46M 109.0 . . ?
C61G C46G H46N 109.0 . . ?
C52G C51G C26G 121.1(6) . . ?
C52G C51G C56G 120.3(6) . . ?
C56G C51G C26G 118.6(6) . . ?
C51G C52G H52G 118.9 . . ?
C51G C52G C53G 122.1(6) . . ?
C53G C52G H52G 118.9 . . ?
C52G C53G H53G 120.8 . . ?
C54G C53G C52G 118.4(6) . . ?
C54G C53G H53G 120.8 . . ?
C53G C54G H54G 118.8 . . ?
C53G C54G C55G 122.4(6) . . ?
C55G C54G H54G 118.8 . . ?
C54G C55G C56G 118.1(6) . . ?
C54G C55G C61G 123.0(6) . . ?
C61G C55G C56G 119.0(6) . . ?
C51G C56G C55G 118.6(6) . . ?
C64G C56G C51G 123.2(6) . . ?
C64G C56G C55G 118.2(6) . . ?
C55G C61G C46G 117.4(6) . . ?
C62G C61G C46G 122.6(6) . . ?
C62G C61G C55G 120.0(6) . . ?
C61G C62G H62G 119.9 . . ?
C61G C62G C63G 120.1(6) . . ?
C63G C62G H62G 119.9 . . ?
C62G C63G H63G 119.1 . . ?
C64G C63G C62G 121.7(6) . . ?
C64G C63G H63G 119.1 . . ?
C56G C64G H64G 119.5 . . ?
C63G C64G C56G 121.0(6) . . ?
C63G C64G H64G 119.5 . . ?
C12H N11H Ni5 127.3(4) . . ?
C16H N11H Ni5 115.6(4) . . ?
C16H N11H C12H 117.1(5) . . ?
N11H C12H H12H 118.6 . . ?
N11H C12H C13H 122.8(6) . . ?
C13H C12H H12H 118.6 . . ?
C12H C13H H13H 120.4 . . ?
C14H C13H C12H 119.2(6) . . ?
C14H C13H H13H 120.4 . . ?
C13H C14H H14H 120.4 . . ?
C13H C14H C15H 119.3(6) . . ?
C15H C14H H14H 120.4 . . ?
C14H C15H H15H 120.2 . . ?
C14H C15H C16H 119.6(6) . . ?
C16H C15H H15H 120.2 . . ?
N11H C16H C15H 121.9(6) . . ?
N11H C16H C25H 114.9(6) . . ?
C15H C16H C25H 123.2(6) . . ?
N22H N21H Ni5 139.6(4) . . ?
C25H N21H Ni5 112.2(4) . . ?
C25H N21H N22H 105.2(5) . . ?
N21H N22H C26H 122.8(6) . . ?
C23H N22H N21H 110.8(6) . . ?
C23H N22H C26H 125.9(6) . . ?
N22H C23H H23H 125.5 . . ?
N22H C23H C24H 108.9(7) . . ?
C24H C23H H23H 125.5 . . ?
C23H C24H H24H 127.9 . . ?
C23H C24H C25H 104.1(7) . . ?
C25H C24H H24H 127.9 . . ?
N21H C25H C16H 117.8(6) . . ?
N21H C25H C24H 111.0(6) . . ?
C24H C25H C16H 131.1(6) . . ?
N22H C26H H26O 108.8 . . ?
N22H C26H H26P 108.8 . . ?
N22H C26H C51H 113.8(6) . . ?
H26O C26H H26P 107.7 . . ?
C51H C26H H26O 108.8 . . ?
C51H C26H H26P 108.8 . . ?
C32H N31H Ni6 126.9(6) . . ?
C32H N31H C36H 117.2(7) . . ?
C36H N31H Ni6 115.7(5) . . ?
N31H C32H H32H 119.3 . . ?
N31H C32H C33H 121.4(8) . . ?
C33H C32H H32H 119.3 . . ?
C32H C33H H33H 119.8 . . ?
C34H C33H C32H 120.4(9) . . ?
C34H C33H H33H 119.8 . . ?
C33H C34H H34H 121.1 . . ?
C33H C34H C35H 117.8(8) . . ?
C35H C34H H34H 121.1 . . ?
C34H C35H H35H 119.8 . . ?
C34H C35H C36H 120.4(8) . . ?
C36H C35H H35H 119.8 . . ?
N31H C36H C35H 122.8(8) . . ?
N31H C36H C45H 114.0(7) . . ?
C35H C36H C45H 123.1(8) . . ?
N42H N41H Ni6 140.1(5) . . ?
C45H N41H Ni6 114.7(5) . . ?
C45H N41H N42H 104.9(6) . . ?
N41H N42H C46H 123.1(6) . . ?
C43H N42H N41H 110.4(7) . . ?
C43H N42H C46H 126.4(7) . . ?
N42H C43H H43H 125.8 . . ?
N42H C43H C44H 108.5(8) . . ?
C44H C43H H43H 125.8 . . ?
C43H C44H H44H 128.1 . . ?
C43H C44H C45H 103.7(8) . . ?
C45H C44H H44H 128.1 . . ?
N41H C45H C36H 117.6(7) . . ?
N41H C45H C44H 112.5(7) . . ?
C44H C45H C36H 130.0(8) . . ?
N42H C46H H46O 108.7 . . ?
N42H C46H H46P 108.7 . . ?
N42H C46H C61H 114.4(7) . . ?
H46O C46H H46P 107.6 . . ?
C61H C46H H46O 108.7 . . ?
C61H C46H H46P 108.7 . . ?
C52H C51H C26H 120.4(7) . . ?
C52H C51H C56H 120.1(7) . . ?
C56H C51H C26H 119.5(6) . . ?
C51H C52H H52H 119.4 . . ?
C51H C52H C53H 121.3(7) . . ?
C53H C52H H52H 119.4 . . ?
C52H C53H H53H 120.0 . . ?
C54H C53H C52H 119.9(7) . . ?
C54H C53H H53H 120.0 . . ?
C53H C54H H54H 119.5 . . ?
C53H C54H C55H 121.0(7) . . ?
C55H C54H H54H 119.5 . . ?
C54H C55H C56H 118.1(7) . . ?
C54H C55H C61H 122.3(7) . . ?
C61H C55H C56H 119.6(6) . . ?
C51H C56H C55H 119.5(6) . . ?
C51H C56H C64H 122.2(7) . . ?
C55H C56H C64H 118.3(7) . . ?
C55H C61H C46H 117.9(7) . . ?
C62H C61H C46H 122.5(8) . . ?
C62H C61H C55H 119.5(7) . . ?
C61H C62H H62H 119.6 . . ?
C61H C62H C63H 120.7(8) . . ?
C63H C62H H62H 119.6 . . ?
C62H C63H H63H 119.2 . . ?
C64H C63H C62H 121.5(7) . . ?
C64H C63H H63H 119.2 . . ?
C56H C64H H64H 119.8 . . ?
C63H C64H C56H 120.3(7) . . ?
C63H C64H H64H 119.8 . . ?
C12I N11I Ni5 128.5(5) . . ?
C12I N11I C16I 116.4(7) . . ?
C16I N11I Ni5 115.1(5) . . ?
N11I C12I H12I 117.5 . . ?
N11I C12I C13I 125.0(8) . . ?
C13I C12I H12I 117.5 . . ?
C12I C13I H13I 121.5 . . ?
C14I C13I C12I 117.0(9) . . ?
C14I C13I H13I 121.5 . . ?
C13I C14I H14I 119.8 . . ?
C15I C14I C13I 120.3(8) . . ?
C15I C14I H14I 119.8 . . ?
C14I C15I H15I 120.3 . . ?
C14I C15I C16I 119.5(8) . . ?
C16I C15I H15I 120.3 . . ?
N11I C16I C15I 121.8(9) . . ?
N11I C16I C25I 114.6(6) . . ?
C15I C16I C25I 123.5(8) . . ?
N22I N21I Ni5 140.3(5) . . ?
C25I N21I Ni5 114.4(5) . . ?
C25I N21I N22I 105.0(6) . . ?
N21I N22I C26I 121.9(6) . . ?
C23I N22I N21I 112.7(8) . . ?
C23I N22I C26I 125.1(8) . . ?
N22I C23I H23I 126.7 . . ?
N22I C23I C24I 106.5(9) . . ?
C24I C23I H23I 126.7 . . ?
C23I C24I H24I 127.2 . . ?
C23I C24I C25I 105.6(8) . . ?
C25I C24I H24I 127.2 . . ?
N21I C25I C16I 118.4(7) . . ?
N21I C25I C24I 110.1(9) . . ?
C24I C25I C16I 131.4(8) . . ?
N22I C26I H26Q 109.2 . . ?
N22I C26I H26R 109.2 . . ?
N22I C26I C51I 112.0(7) . . ?
H26Q C26I H26R 107.9 . . ?
C51I C26I H26Q 109.2 . . ?
C51I C26I H26R 109.2 . . ?
C32I N31I Ni8 126.9(7) . . ?
C36I N31I Ni8 116.0(6) . . ?
C36I N31I C32I 117.1(8) . . ?
N31I C32I H32I 118.8 . . ?
N31I C32I C33I 122.5(10) . . ?
C33I C32I H32I 118.8 . . ?
C32I C33I H33I 119.4 . . ?
C32I C33I C34I 121.1(10) . . ?
C34I C33I H33I 119.4 . . ?
C33I C34I H34I 121.2 . . ?
C33I C34I C35I 117.6(10) . . ?
C35I C34I H34I 121.2 . . ?
C34I C35I H35I 120.2 . . ?
C34I C35I C36I 119.6(9) . . ?
C36I C35I H35I 120.2 . . ?
N31I C36I C35I 122.2(9) . . ?
N31I C36I C45I 115.0(8) . . ?
C35I C36I C45I 122.8(8) . . ?
N42I N41I Ni8 143.1(5) . . ?
C45I N41I Ni8 112.7(5) . . ?
C45I N41I N42I 104.3(6) . . ?
N41I N42I C46I 123.3(7) . . ?
C43I N42I N41I 110.6(7) . . ?
C43I N42I C46I 125.3(8) . . ?
N42I C43I H43I 126.4 . . ?
C44I C43I N42I 107.3(8) . . ?
C44I C43I H43I 126.4 . . ?
C43I C44I H44I 127.2 . . ?
C43I C44I C45I 105.6(8) . . ?
C45I C44I H44I 127.2 . . ?
N41I C45I C36I 118.1(7) . . ?
N41I C45I C44I 112.2(8) . . ?
C44I C45I C36I 129.7(8) . . ?
N42I C46I H46Q 108.9 . . ?
N42I C46I H46R 108.9 . . ?
N42I C46I C61I 113.3(7) . . ?
H46Q C46I H46R 107.7 . . ?
C61I C46I H46Q 108.9 . . ?
C61I C46I H46R 108.9 . . ?
C52I C51I C26I 123.8(8) . . ?
C52I C51I C56I 119.9(7) . . ?
C56I C51I C26I 116.3(7) . . ?
C51I C52I H52I 120.2 . . ?
C51I C52I C53I 119.7(8) . . ?
C53I C52I H52I 120.2 . . ?
C52I C53I H53I 118.7 . . ?
C54I C53I C52I 122.7(8) . . ?
C54I C53I H53I 118.7 . . ?
C53I C54I H54I 120.0 . . ?
C53I C54I C55I 119.9(8) . . ?
C55I C54I H54I 120.0 . . ?
C56I C55I C54I 118.5(8) . . ?
C56I C55I C61I 119.6(7) . . ?
C61I C55I C54I 122.0(8) . . ?
C55I C56I C51I 119.3(7) . . ?
C55I C56I C64I 119.4(8) . . ?
C64I C56I C51I 121.4(7) . . ?
C55I C61I C46I 120.1(7) . . ?
C62I C61I C46I 120.2(8) . . ?
C62I C61I C55I 119.7(8) . . ?
C61I C62I H62I 120.0 . . ?
C61I C62I C63I 120.1(9) . . ?
C63I C62I H62I 120.0 . . ?
C64I C63I C62I 120.7(8) . . ?
C56I C64I H64I 119.9 . . ?
C63I C64I C56I 120.2(8) . . ?
C63I C64I H64I 119.9 . . ?
C12J N11J Ni6 126.8(6) . . ?
C12J N11J C16J 117.9(7) . . ?
C16J N11J Ni6 115.1(6) . . ?
N11J C12J H12J 118.7 . . ?
N11J C12J C13J 122.7(9) . . ?
C13J C12J H12J 118.7 . . ?
C12J C13J H13J 119.7 . . ?
C12J C13J C14J 120.5(9) . . ?
C14J C13J H13J 119.7 . . ?
C13J C14J H14J 121.7 . . ?
C15J C14J C13J 116.6(9) . . ?
C15J C14J H14J 121.7 . . ?
C14J C15J H15J 119.4 . . ?
C14J C15J C16J 121.2(9) . . ?
C16J C15J H15J 119.4 . . ?
N11J C16J C15J 121.0(8) . . ?
N11J C16J C25J 115.2(7) . . ?
C15J C16J C25J 123.8(8) . . ?
N22J N21J Ni6 141.6(5) . . ?
C25J N21J Ni6 112.9(5) . . ?
C25J N21J N22J 105.2(6) . . ?
N21J N22J C26J 121.7(6) . . ?
C23J N22J N21J 110.4(6) . . ?
C23J N22J C26J 127.1(7) . . ?
N22J C23J H23J 125.4 . . ?
C24J C23J N22J 109.1(8) . . ?
C24J C23J H23J 125.4 . . ?
C23J C24J H24J 127.8 . . ?
C23J C24J C25J 104.4(7) . . ?
C25J C24J H24J 127.8 . . ?
N21J C25J C16J 118.7(7) . . ?
N21J C25J C24J 110.8(7) . . ?
C24J C25J C16J 130.5(8) . . ?
N22J C26J H26S 108.6 . . ?
N22J C26J H26T 108.6 . . ?
N22J C26J C51J 114.5(6) . . ?
H26S C26J H26T 107.6 . . ?
C51J C26J H26S 108.6 . . ?
C51J C26J H26T 108.6 . . ?
C32J N31J Ni7 127.4(5) . . ?
C32J N31J C36J 117.1(7) . . ?
C36J N31J Ni7 115.4(6) . . ?
N31J C32J H32J 118.8 . . ?
N31J C32J C33J 122.4(8) . . ?
C33J C32J H32J 118.8 . . ?
C32J C33J H33J 120.4 . . ?
C32J C33J C34J 119.2(9) . . ?
C34J C33J H33J 120.4 . . ?
C33J C34J H34J 120.8 . . ?
C35J C34J C33J 118.4(9) . . ?
C35J C34J H34J 120.8 . . ?
C34J C35J H35J 119.8 . . ?
C34J C35J C36J 120.4(9) . . ?
C36J C35J H35J 119.8 . . ?
N31J C36J C35J 122.3(9) . . ?
N31J C36J C45J 115.1(7) . . ?
C35J C36J C45J 122.6(8) . . ?
N42J N41J Ni7 140.1(5) . . ?
C45J N41J Ni7 113.9(6) . . ?
C45J N41J N42J 104.9(6) . . ?
N41J N42J C43J 111.4(8) . . ?
N41J N42J C46J 122.2(6) . . ?
C43J N42J C46J 126.1(8) . . ?
N42J C43J H43J 126.7 . . ?
C44J C43J N42J 106.7(9) . . ?
C44J C43J H43J 126.7 . . ?
C43J C44J H44J 126.6 . . ?
C43J C44J C45J 106.9(8) . . ?
C45J C44J H44J 126.6 . . ?
N41J C45J C36J 117.3(7) . . ?
N41J C45J C44J 110.1(9) . . ?
C44J C45J C36J 132.2(8) . . ?
N42J C46J H46S 109.0 . . ?
N42J C46J H46T 109.0 . . ?
N42J C46J C61J 113.1(7) . . ?
H46S C46J H46T 107.8 . . ?
C61J C46J H46S 109.0 . . ?
C61J C46J H46T 109.0 . . ?
C52J C51J C26J 121.0(8) . . ?
C52J C51J C56J 119.6(7) . . ?
C56J C51J C26J 119.4(7) . . ?
C51J C52J H52J 119.5 . . ?
C51J C52J C53J 121.1(8) . . ?
C53J C52J H52J 119.5 . . ?
C52J C53J H53J 120.2 . . ?
C54J C53J C52J 119.5(8) . . ?
C54J C53J H53J 120.2 . . ?
C53J C54J H54J 119.4 . . ?
C53J C54J C55J 121.3(8) . . ?
C55J C54J H54J 119.4 . . ?
C54J C55J C56J 119.8(7) . . ?
C54J C55J C61J 123.4(7) . . ?
C56J C55J C61J 116.8(7) . . ?
C55J C56J C51J 118.6(7) . . ?
C64J C56J C51J 119.9(7) . . ?
C64J C56J C55J 121.5(7) . . ?
C55J C61J C46J 118.4(7) . . ?
C62J C61J C46J 120.4(8) . . ?
C62J C61J C55J 121.1(7) . . ?
C61J C62J H62J 119.3 . . ?
C61J C62J C63J 121.4(8) . . ?
C63J C62J H62J 119.3 . . ?
C62J C63J H63J 119.9 . . ?
C64J C63J C62J 120.3(8) . . ?
C64J C63J H63J 119.9 . . ?
C56J C64J H64J 120.6 . . ?
C63J C64J C56J 118.7(8) . . ?
C63J C64J H64J 120.6 . . ?
C12K N11K Ni7 126.6(5) . . ?
C12K N11K C16K 117.6(7) . . ?
C16K N11K Ni7 115.8(5) . . ?
N11K C12K H12K 118.4 . . ?
N11K C12K C13K 123.1(9) . . ?
C13K C12K H12K 118.4 . . ?
C12K C13K H13K 121.2 . . ?
C14K C13K C12K 117.7(10) . . ?
C14K C13K H13K 121.2 . . ?
C13K C14K H14K 119.8 . . ?
C13K C14K C15K 120.5(10) . . ?
C15K C14K H14K 119.8 . . ?
C14K C15K H15K 120.9 . . ?
C14K C15K C16K 118.2(10) . . ?
C16K C15K H15K 120.9 . . ?
N11K C16K C15K 122.9(9) . . ?
N11K C16K C25K 114.6(7) . . ?
C15K C16K C25K 122.5(8) . . ?
N22K N21K Ni7 143.9(5) . . ?
C25K N21K Ni7 111.2(5) . . ?
C25K N21K N22K 104.9(6) . . ?
N21K N22K C26K 123.2(6) . . ?
C23K N22K N21K 110.3(8) . . ?
C23K N22K C26K 125.2(8) . . ?
N22K C23K H23K 124.9 . . ?
N22K C23K C24K 110.2(8) . . ?
C24K C23K H23K 124.9 . . ?
C23K C24K H24K 128.3 . . ?
C23K C24K C25K 103.5(8) . . ?
C25K C24K H24K 128.3 . . ?
N21K C25K C16K 119.8(7) . . ?
N21K C25K C24K 111.2(8) . . ?
C24K C25K C16K 128.8(8) . . ?
N22K C26K H26U 108.7 . . ?
N22K C26K H26V 108.7 . . ?
N22K C26K C51K 114.2(8) . . ?
H26U C26K H26V 107.6 . . ?
C51K C26K H26U 108.7 . . ?
C51K C26K H26V 108.7 . . ?
C32K N31K Ni8 127.2(8) . . ?
C36K N31K Ni8 116.0(7) . . ?
C36K N31K C32K 116.6(10) . . ?
N31K C32K H32K 117.5 . . ?
N31K C32K C33K 124.9(11) . . ?
C33K C32K H32K 117.5 . . ?
C32K C33K H33K 121.0 . . ?
C32K C33K C34K 117.9(11) . . ?
C34K C33K H33K 121.0 . . ?
C33K C34K H34K 121.2 . . ?
C35K C34K C33K 117.6(11) . . ?
C35K C34K H34K 121.2 . . ?
C34K C35K H35K 121.3 . . ?
C34K C35K C36K 117.5(11) . . ?
C36K C35K H35K 121.3 . . ?
N31K C36K C35K 125.1(11) . . ?
N31K C36K C45K 114.7(10) . . ?
C35K C36K C45K 120.0(11) . . ?
N42K N41K Ni8 139.7(6) . . ?
C45K N41K Ni8 114.4(6) . . ?
C45K N41K N42K 105.7(8) . . ?
N41K N42K C46K 120.1(7) . . ?
C43K N42K N41K 111.1(8) . . ?
C43K N42K C46K 128.5(8) . . ?
N42K C43K H43K 125.7 . . ?
N42K C43K C44K 108.6(9) . . ?
C44K C43K H43K 125.7 . . ?
C43K C44K H44K 127.8 . . ?
C43K C44K C45K 104.4(9) . . ?
C45K C44K H44K 127.8 . . ?
N41K C45K C36K 117.3(9) . . ?
N41K C45K C44K 110.1(9) . . ?
C44K C45K C36K 132.5(10) . . ?
N42K C46K H46U 108.9 . . ?
N42K C46K H46V 108.9 . . ?
N42K C46K C61K 113.2(8) . . ?
H46U C46K H46V 107.7 . . ?
C61K C46K H46U 108.9 . . ?
C61K C46K H46V 108.9 . . ?
C52K C51K C26K 118.9(8) . . ?
C52K C51K C56K 120.6(8) . . ?
C56K C51K C26K 120.4(9) . . ?
C51K C52K H52K 119.0 . . ?
C51K C52K C53K 121.9(8) . . ?
C53K C52K H52K 119.0 . . ?
C52K C53K H53K 120.4 . . ?
C54K C53K C52K 119.2(9) . . ?
C54K C53K H53K 120.4 . . ?
C53K C54K H54K 119.8 . . ?
C53K C54K C55K 120.3(9) . . ?
C55K C54K H54K 119.8 . . ?
C54K C55K C56K 119.9(9) . . ?
C61K C55K C54K 122.0(8) . . ?
C61K C55K C56K 118.0(9) . . ?
C51K C56K C55K 117.8(9) . . ?
C64K C56K C51K 122.9(8) . . ?
C64K C56K C55K 119.3(9) . . ?
C55K C61K C46K 116.8(9) . . ?
C62K C61K C46K 122.1(9) . . ?
C62K C61K C55K 121.1(9) . . ?
C61K C62K H62K 120.0 . . ?
C61K C62K C63K 120.1(9) . . ?
C63K C62K H62K 120.0 . . ?
C62K C63K H63K 119.9 . . ?
C64K C63K C62K 120.1(10) . . ?
C64K C63K H63K 119.9 . . ?
C56K C64K H64K 119.3 . . ?
C63K C64K C56K 121.3(9) . . ?
C63K C64K H64K 119.3 . . ?
C12L N11L Ni8 123.7(7) . . ?
C16L N11L Ni8 115.0(5) . . ?
C16L N11L C12L 121.2(8) . . ?
N11L C12L H12L 120.8 . . ?
N11L C12L C13L 118.4(10) . . ?
C13L C12L H12L 120.8 . . ?
C12L C13L H13L 119.7 . . ?
C14L C13L C12L 120.6(9) . . ?
C14L C13L H13L 119.7 . . ?
C13L C14L H14L 119.8 . . ?
C13L C14L C15L 120.3(10) . . ?
C15L C14L H14L 119.8 . . ?
C14L C15L H15L 121.5 . . ?
C16L C15L C14L 117.0(9) . . ?
C16L C15L H15L 121.5 . . ?
N11L C16L C15L 122.4(8) . . ?
N11L C16L C25L 114.7(8) . . ?
C15L C16L C25L 122.8(9) . . ?
N22L N21L Ni8 141.9(6) . . ?
C25L N21L Ni8 112.4(5) . . ?
C25L N21L N22L 105.8(7) . . ?
N21L N22L C26L 121.2(7) . . ?
C23L N22L N21L 110.7(7) . . ?
C23L N22L C26L 127.9(7) . . ?
N22L C23L H23L 125.2 . . ?
N22L C23L C24L 109.6(8) . . ?
C24L C23L H23L 125.2 . . ?
C23L C24L H24L 128.7 . . ?
C23L C24L C25L 102.5(8) . . ?
C25L C24L H24L 128.7 . . ?
N21L C25L C16L 118.8(9) . . ?
N21L C25L C24L 111.4(7) . . ?
C24L C25L C16L 129.6(9) . . ?
N22L C26L H26W 109.2 . . ?
N22L C26L H26X 109.2 . . ?
N22L C26L C51L 111.9(7) . . ?
H26W C26L H26X 107.9 . . ?
C51L C26L H26W 109.2 . . ?
C51L C26L H26X 109.2 . . ?
C32L N31L Ni6 126.9(7) . 2_667 ?
C36L N31L Ni6 115.6(5) . 2_667 ?
C36L N31L C32L 117.4(8) . . ?
N31L C32L H32L 119.8 . . ?
N31L C32L C33L 120.4(10) . . ?
C33L C32L H32L 119.8 . . ?
C32L C33L H33L 119.4 . . ?
C34L C33L C32L 121.2(11) . . ?
C34L C33L H33L 119.4 . . ?
C33L C34L H34L 120.4 . . ?
C33L C34L C35L 119.3(11) . . ?
C35L C34L H34L 120.4 . . ?
C34L C35L H35L 121.3 . . ?
C34L C35L C36L 117.4(10) . . ?
C36L C35L H35L 121.3 . . ?
N31L C36L C35L 124.2(8) . . ?
N31L C36L C45L 114.8(7) . . ?
C35L C36L C45L 121.1(9) . . ?
N42L N41L Ni6 141.7(5) . 2_667 ?
C45L N41L Ni6 114.2(5) . 2_667 ?
C45L N41L N42L 103.9(6) . . ?
N41L N42L C46L 122.1(6) . . ?
C43L N42L N41L 112.5(6) . . ?
C43L N42L C46L 125.3(7) . . ?
N42L C43L H43L 126.6 . . ?
N42L C43L C44L 106.9(7) . . ?
C44L C43L H43L 126.6 . . ?
C43L C44L H44L 127.2 . . ?
C43L C44L C45L 105.6(7) . . ?
C45L C44L H44L 127.2 . . ?
N41L C45L C36L 117.8(8) . . ?
N41L C45L C44L 111.1(7) . . ?
C44L C45L C36L 131.0(8) . . ?
N42L C46L H46W 108.4 . . ?
N42L C46L H46X 108.4 . . ?
N42L C46L C61L 115.5(6) . . ?
H46W C46L H46X 107.5 . . ?
C61L C46L H46W 108.4 . . ?
C61L C46L H46X 108.4 . . ?
C52L C51L C26L 120.8(7) . . ?
C52L C51L C56L 121.0(7) . . ?
C56L C51L C26L 118.1(7) . . ?
C51L C52L H52L 119.9 . . ?
C51L C52L C53L 120.2(8) . . ?
C53L C52L H52L 119.9 . . ?
C52L C53L H53L 119.4 . . ?
C54L C53L C52L 121.3(8) . . ?
C54L C53L H53L 119.4 . . ?
C53L C54L H54L 120.0 . . ?
C53L C54L C55L 120.1(7) . . ?
C55L C54L H54L 120.0 . . ?
C54L C55L C56L 120.1(7) . . ?
C54L C55L C61L 120.4(7) . . ?
C61L C55L C56L 119.4(7) . . ?
C51L C56L C55L 117.2(7) . . ?
C64L C56L C51L 124.3(7) . . ?
C64L C56L C55L 118.5(7) . . ?
C55L C61L C46L 118.2(7) . . ?
C62L C61L C46L 121.1(7) . . ?
C62L C61L C55L 120.7(7) . . ?
C61L C62L H62L 120.8 . . ?
C61L C62L C63L 118.3(8) . . ?
C63L C62L H62L 120.8 . . ?
C62L C63L H63L 118.9 . . ?
C64L C63L C62L 122.1(8) . . ?
C64L C63L H63L 118.9 . . ?
C56L C64L H64L 119.6 . . ?
C63L C64L C56L 120.9(7) . . ?
C63L C64L H64L 119.6 . . ?
C24M C11M C12M 113.9(10) . . ?
O25M C11M C12M 120.8(10) . . ?
O25M C11M C24M 125.3(11) . . ?
C11M C12M Br1M 118.5(7) . . ?
C13M C12M Br1M 120.7(8) . . ?
C13M C12M C11M 120.8(10) . . ?
C12M C13M O14M 117.3(9) . . ?
C12M C13M C22M 124.0(10) . . ?
O14M C13M C22M 118.5(9) . . ?
C13M O14M C15M 121.1(9) . . ?
O14M C15M C20M 119.3(10) . . ?
C16M C15M O14M 115.0(11) . . ?
C16M C15M C20M 125.5(11) . . ?
C15M C16M Br2M 123.6(9) . . ?
C15M C16M C17M 123.1(12) . . ?
C17M C16M Br2M 113.3(9) . . ?
C16M C17M C18M 110.0(12) . . ?
O28M C17M C16M 127.8(14) . . ?
O28M C17M C18M 122.0(13) . . ?
C17M C18M Br3M 116.4(10) . . ?
C19M C18M Br3M 118.6(11) . . ?
C19M C18M C17M 125.0(12) . . ?
C18M C19M H19M 119.4 . . ?
C18M C19M C20M 121.3(13) . . ?
C20M C19M H19M 119.4 . . ?
C15M C20M C19M 114.8(11) . . ?
C21M C20M C15M 118.8(10) . . ?
C21M C20M C19M 126.2(12) . . ?
C20M C21M C22M 121.4(10) . . ?
C20M C21M C31M 115.6(10) . . ?
C22M C21M C31M 123.0(10) . . ?
C21M C22M C13M 120.6(10) . . ?
C21M C22M C23M 124.6(10) . . ?
C23M C22M C13M 114.6(9) . . ?
C22M C23M H23M 118.1 . . ?
C24M C23M C22M 123.8(9) . . ?
C24M C23M H23M 118.1 . . ?
C11M C24M Br4M 114.8(8) . . ?
C23M C24M Br4M 122.8(8) . . ?
C23M C24M C11M 122.4(11) . . ?
C32M C31M C21M 122.2(8) . . ?
C36M C31M C21M 119.4(10) . . ?
C36M C31M C32M 118.3(10) . . ?
C31M C32M C37M 121.8(10) . . ?
C33M C32M C31M 119.3(9) . . ?
C33M C32M C37M 118.9(10) . . ?
C32M C33M H33M 118.2 . . ?
C34M C33M C32M 123.6(10) . . ?
C34M C33M H33M 118.2 . . ?
C33M C34M H34M 121.7 . . ?
C33M C34M C35M 116.6(10) . . ?
C35M C34M H34M 121.7 . . ?
C34M C35M H35M 119.2 . . ?
C36M C35M C34M 121.6(10) . . ?
C36M C35M H35M 119.2 . . ?
C31M C36M H36M 119.8 . . ?
C35M C36M C31M 120.4(10) . . ?
C35M C36M H36M 119.8 . . ?
O38M C37M C32M 118.7(10) . . ?
O38M C37M O39M 124.1(10) . . ?
O39M C37M C32M 117.1(10) . . ?
C12N C11N C24N 113.5(5) . . ?
O25N C11N C12N 123.3(6) . . ?
O25N C11N C24N 123.1(5) . . ?
C11N C12N Br1N 117.1(4) . . ?
C13N C12N Br1N 120.7(4) . . ?
C13N C12N C11N 122.1(5) . . ?
C12N C13N C22N 122.7(5) . . ?
O14N C13N C12N 116.9(5) . . ?
O14N C13N C22N 120.3(5) . . ?
C15N O14N C13N 120.3(5) . . ?
O14N C15N C20N 120.9(5) . . ?
C16N C15N O14N 116.6(6) . . ?
C16N C15N C20N 122.5(6) . . ?
C15N C16N Br2N 121.6(5) . . ?
C15N C16N C17N 121.8(6) . . ?
C17N C16N Br2N 116.7(4) . . ?
C18N C17N C16N 113.1(5) . . ?
O28N C17N C16N 122.4(6) . . ?
O28N C17N C18N 124.4(6) . . ?
C17N C18N Br3N 116.0(4) . . ?
C19N C18N Br3N 119.0(5) . . ?
C19N C18N C17N 125.1(6) . . ?
C18N C19N H19N 119.9 . . ?
C18N C19N C20N 120.1(6) . . ?
C20N C19N H19N 119.9 . . ?
C15N C20N C19N 117.0(5) . . ?
C21N C20N C15N 120.1(5) . . ?
C21N C20N C19N 122.9(6) . . ?
C20N C21N C22N 117.8(6) . . ?
C20N C21N C31N 123.2(5) . . ?
C22N C21N C31N 118.7(5) . . ?
C13N C22N C21N 120.5(5) . . ?
C13N C22N C23N 116.4(5) . . ?
C21N C22N C23N 123.1(6) . . ?
C22N C23N H23N 119.6 . . ?
C24N C23N C22N 120.8(6) . . ?
C24N C23N H23N 119.6 . . ?
C11N C24N Br4N 116.1(4) . . ?
C23N C24N Br4N 119.5(5) . . ?
C23N C24N C11N 124.4(5) . . ?
C32N C31N C21N 124.9(6) . . ?
C32N C31N C36N 120.5(6) . . ?
C36N C31N C21N 114.5(6) . . ?
C31N C32N C37N 121.8(6) . . ?
C33N C32N C31N 118.4(6) . . ?
C33N C32N C37N 119.8(6) . . ?
C32N C33N H33N 119.3 . . ?
C34N C33N C32N 121.4(7) . . ?
C34N C33N H33N 119.3 . . ?
C33N C34N H34N 119.6 . . ?
C33N C34N C35N 120.7(7) . . ?
C35N C34N H34N 119.6 . . ?
C34N C35N H35N 120.5 . . ?
C36N C35N C34N 118.9(7) . . ?
C36N C35N H35N 120.5 . . ?
C31N C36N H36N 120.0 . . ?
C35N C36N C31N 120.0(6) . . ?
C35N C36N H36N 120.0 . . ?
O38N C37N C32N 115.9(7) . . ?
O39N C37N C32N 118.1(6) . . ?
O39N C37N O38N 126.0(7) . . ?
F12X B11X F13X 109.0(9) . . ?
F12X B11X F14X 96.8(8) . . ?
F12X B11X F15X 126.2(11) . . ?
F13X B11X F14X 115.3(10) . . ?
F15X B11X F13X 108.6(9) . . ?
F15X B11X F14X 100.3(9) . . ?
F17X B16X F19X 108.5(7) . . ?
F18X B16X F17X 113.5(7) . . ?
F18X B16X F19X 109.5(7) . . ?
F20X B16X F17X 107.3(7) . . ?
F20X B16X F18X 109.6(7) . . ?
F20X B16X F19X 108.4(7) . . ?
F23X B21X F22X 114.2(8) . . ?
F24X B21X F22X 108.4(7) . . ?
F24X B21X F23X 105.5(8) . . ?
F25X B21X F22X 110.6(7) . . ?
F25X B21X F23X 103.5(8) . . ?
F25X B21X F24X 114.7(9) . . ?
F27X B26X F28X 111.0(7) . . ?
F27X B26X F29X 112.3(8) . . ?
F27X B26X F30X 105.7(8) . . ?
F28X B26X F29X 109.0(7) . . ?
F28X B26X F30X 108.4(7) . . ?
F29X B26X F30X 110.3(8) . . ?
F33X B31X F32X 108.3(5) . . ?
F34X B31X F32X 108.6(6) . . ?
F34X B31X F33X 108.6(6) . . ?
F34X B31X F35X 111.2(6) . . ?
F35X B31X F32X 110.0(6) . . ?
F35X B31X F33X 110.1(5) . . ?
F37X B36X F38X 107.9(7) . . ?
F37X B36X F40X 110.5(6) . . ?
F38X B36X F40X 110.0(7) . . ?
F39X B36X F37X 111.6(7) . . ?
F39X B36X F38X 108.9(6) . . ?
F39X B36X F40X 107.9(7) . . ?
F42X B41X F44X 102.2(8) . . ?
F43X B41X F42X 112.5(13) . . ?
F43X B41X F44X 115.3(14) . . ?
F43X B41X F45X 102.8(8) . . ?
F45X B41X F42X 113.4(11) . . ?
F45X B41X F44X 111.1(10) . . ?
F48X B46X F47X 103.4(7) . . ?
F49X B46X F47X 104.7(9) . . ?
F49X B46X F48X 109.9(9) . . ?
F49X B46X F50X 111.0(8) . . ?
F50X B46X F47X 114.1(8) . . ?
F50X B46X F48X 113.2(7) . . ?
F53X B51X F52X 112.0(13) . . ?
F54X B51X F52X 121.6(16) . . ?
F54X B51X F53X 92.4(14) . . ?
F54X B51X F55X 97.0(13) . . ?
F55X B51X F52X 126.0(15) . . ?
F55X B51X F53X 101.5(12) . . ?
F62X B61X F63X 111.6(18) . . ?
F62X B61X F64X 109.5(17) . . ?
F62X B61X F65X 102.4(16) . . ?
F63X B61X F64X 103.8(14) . . ?
F63X B61X F65X 112.8(17) . . ?
F65X B61X F64X 117.0(18) . . ?
F67X B66X F68X 108.0(14) . . ?
F67X B66X F69X 112.7(14) . . ?
F67X B66X F70X 118.2(16) . . ?
F68X B66X F70X 107.6(15) . . ?
F69X B66X F68X 106.7(14) . . ?
F69X B66X F70X 103.0(14) . . ?
F57Y B56Y F58Y 117.1(8) . . ?
F57Y B56Y F59Y 116.3(10) . . ?
F57Y B56Y F60Y 104.4(8) . . ?
F58Y B56Y F60Y 108.3(7) . . ?
F59Y B56Y F58Y 103.8(9) . . ?
F59Y B56Y F60Y 106.2(8) . . ?
F62Y B61Y F63Y 108.0(14) . . ?
F62Y B61Y F64Y 112.3(15) . . ?
F63Y B61Y F64Y 107.7(15) . . ?
F65Y B61Y F62Y 114.2(15) . . ?
F65Y B61Y F63Y 112.3(14) . . ?
F65Y B61Y F64Y 102.1(13) . . ?
F68Y B66Y F67Y 104.2(12) . . ?
F68Y B66Y F70Y 108.8(12) . . ?
F69Y B66Y F67Y 102.5(12) . . ?
F69Y B66Y F68Y 116.8(15) . . ?
F69Y B66Y F70Y 105.7(12) . . ?
F70Y B66Y F67Y 119.4(12) . . ?
F62Z B61Z F63Z 107.4(16) . . ?
F64Z B61Z F62Z 107.5(14) . . ?
F64Z B61Z F63Z 109.7(15) . . ?
F64Z B61Z F65Z 112.9(15) . . ?
F65Z B61Z F62Z 113.3(16) . . ?
F65Z B61Z F63Z 105.9(16) . . ?

loop_
_geom_bond_atom_site_label_1
_geom_bond_atom_site_label_2
_geom_bond_distance
_geom_bond_site_symmetry_2
_geom_bond_publ_flag
Ni1 N11A 2.117(5) . ?
Ni1 N21A 2.140(6) . ?
Ni1 N11B 2.142(5) . ?
Ni1 N21B 2.129(5) . ?
Ni1 N31E 2.094(5) 2_756 ?
Ni1 N41E 2.125(5) 2_756 ?
Ni2 N31A 2.075(6) . ?
Ni2 N41A 2.098(6) . ?
Ni2 N11C 2.118(6) . ?
Ni2 N21C 2.113(6) . ?
Ni2 N11D 2.090(6) . ?
Ni2 N21D 2.143(6) . ?
Ni3 N31D 2.116(6) . ?
Ni3 N41D 2.087(6) . ?
Ni3 N11E 2.090(6) . ?
Ni3 N21E 2.125(6) . ?
Ni3 N11F 2.089(6) . ?
Ni3 N21F 2.125(6) . ?
Ni4 N31B 2.089(5) . ?
Ni4 N41B 2.118(5) . ?
Ni4 N31C 2.116(5) 2_756 ?
Ni4 N41C 2.172(5) 2_756 ?
Ni4 N31F 2.114(5) . ?
Ni4 N41F 2.101(5) . ?
Ni5 N11G 2.080(6) . ?
Ni5 N21G 2.140(6) . ?
Ni5 N11H 2.071(5) . ?
Ni5 N21H 2.131(5) . ?
Ni5 N11I 2.117(6) . ?
Ni5 N21I 2.109(6) . ?
Ni6 N31H 2.102(6) . ?
Ni6 N41H 2.094(6) . ?
Ni6 N11J 2.106(7) . ?
Ni6 N21J 2.128(6) . ?
Ni6 N31L 2.125(7) 2_667 ?
Ni6 N41L 2.131(6) 2_667 ?
Ni7 N31G 2.133(6) 2_667 ?
Ni7 N41G 2.125(6) 2_667 ?
Ni7 N31J 2.082(6) . ?
Ni7 N41J 2.111(6) . ?
Ni7 N11K 2.100(6) . ?
Ni7 N21K 2.155(6) . ?
Ni8 N31I 2.082(7) . ?
Ni8 N41I 2.158(6) . ?
Ni8 N31K 2.106(8) . ?
Ni8 N41K 2.109(8) . ?
Ni8 N11L 2.086(7) . ?
Ni8 N21L 2.113(7) . ?
N11A C12A 1.341(8) . ?
N11A C16A 1.338(8) . ?
C12A H12A 0.9500 . ?
C12A C13A 1.372(9) . ?
C13A H13A 0.9500 . ?
C13A C14A 1.381(10) . ?
C14A H14A 0.9500 . ?
C14A C15A 1.392(10) . ?
C15A H15A 0.9500 . ?
C15A C16A 1.377(9) . ?
C16A C25A 1.468(9) . ?
N21A N22A 1.347(7) . ?
N21A C25A 1.334(8) . ?
N22A C23A 1.352(10) . ?
N22A C26A 1.447(9) . ?
C23A H23A 0.9500 . ?
C23A C24A 1.371(10) . ?
C24A H24A 0.9500 . ?
C24A C25A 1.400(10) . ?
C26A H26A 0.9900 . ?
C26A H26B 0.9900 . ?
C26A C51A 1.494(10) . ?
N31A C32A 1.345(8) . ?
N31A C36A 1.354(9) . ?
C32A H32A 0.9500 . ?
C32A C33A 1.397(11) . ?
C33A H33A 0.9500 . ?
C33A C34A 1.365(12) . ?
C34A H34A 0.9500 . ?
C34A C35A 1.388(10) . ?
C35A H35A 0.9500 . ?
C35A C36A 1.385(10) . ?
C36A C45A 1.440(9) . ?
N41A N42A 1.376(7) . ?
N41A C45A 1.337(9) . ?
N42A C43A 1.346(9) . ?
N42A C46A 1.448(9) . ?
C43A H43A 0.9500 . ?
C43A C44A 1.379(10) . ?
C44A H44A 0.9500 . ?
C44A C45A 1.408(10) . ?
C46A H46A 0.9900 . ?
C46A H46B 0.9900 . ?
C46A C61A 1.527(10) . ?
C51A C52A 1.358(10) . ?
C51A C56A 1.453(10) . ?
C52A H52A 0.9500 . ?
C52A C53A 1.423(10) . ?
C53A H53A 0.9500 . ?
C53A C54A 1.383(10) . ?
C54A H54A 0.9500 . ?
C54A C55A 1.389(10) . ?
C55A C56A 1.417(10) . ?
C55A C61A 1.453(10) . ?
C56A C64A 1.432(10) . ?
C61A C62A 1.343(10) . ?
C62A H62A 0.9500 . ?
C62A C63A 1.395(10) . ?
C63A H63A 0.9500 . ?
C63A C64A 1.371(10) . ?
C64A H64A 0.9500 . ?
N11B C12B 1.334(8) . ?
N11B C16B 1.345(8) . ?
C12B H12B 0.9500 . ?
C12B C13B 1.391(9) . ?
C13B H13B 0.9500 . ?
C13B C14B 1.358(10) . ?
C14B H14B 0.9500 . ?
C14B C15B 1.394(10) . ?
C15B H15B 0.9500 . ?
C15B C16B 1.385(9) . ?
C16B C25B 1.470(9) . ?
N21B N22B 1.369(7) . ?
N21B C25B 1.350(8) . ?
N22B C23B 1.358(8) . ?
N22B C26B 1.455(8) . ?
C23B H23B 0.9500 . ?
C23B C24B 1.367(9) . ?
C24B H24B 0.9500 . ?
C24B C25B 1.409(9) . ?
C26B H26C 0.9900 . ?
C26B H26D 0.9900 . ?
C26B C51B 1.486(9) . ?
N31B C32B 1.343(8) . ?
N31B C36B 1.378(8) . ?
C32B H32B 0.9500 . ?
C32B C33B 1.372(9) . ?
C33B H33B 0.9500 . ?
C33B C34B 1.355(9) . ?
C34B H34B 0.9500 . ?
C34B C35B 1.384(9) . ?
C35B H35B 0.9500 . ?
C35B C36B 1.369(8) . ?
C36B C45B 1.434(9) . ?
N41B N42B 1.365(7) . ?
N41B C45B 1.353(8) . ?
N42B C43B 1.357(8) . ?
N42B C46B 1.458(8) . ?
C43B H43B 0.9500 . ?
C43B C44B 1.360(9) . ?
C44B H44B 0.9500 . ?
C44B C45B 1.390(9) . ?
C46B H46C 0.9900 . ?
C46B H46D 0.9900 . ?
C46B C61B 1.505(9) . ?
C51B C52B 1.368(8) . ?
C51B C56B 1.434(8) . ?
C52B H52B 0.9500 . ?
C52B C53B 1.397(9) . ?
C53B H53B 0.9500 . ?
C53B C54B 1.361(8) . ?
C54B H54B 0.9500 . ?
C54B C55B 1.416(8) . ?
C55B C56B 1.426(9) . ?
C55B C61B 1.420(9) . ?
C56B C64B 1.416(8) . ?
C61B C62B 1.371(9) . ?
C62B H62B 0.9500 . ?
C62B C63B 1.436(9) . ?
C63B H63B 0.9500 . ?
C63B C64B 1.349(9) . ?
C64B H64B 0.9500 . ?
N11C C12C 1.349(9) . ?
N11C C16C 1.336(10) . ?
C12C H12C 0.9500 . ?
C12C C13C 1.357(12) . ?
C13C H13C 0.9500 . ?
C13C C14C 1.340(15) . ?
C14C H14C 0.9500 . ?
C14C C15C 1.406(14) . ?
C15C H15C 0.9500 . ?
C15C C16C 1.360(12) . ?
C16C C25C 1.462(11) . ?
N21C N22C 1.342(7) . ?
N21C C25C 1.328(9) . ?
N22C C23C 1.339(9) . ?
N22C C26C 1.459(9) . ?
C23C H23C 0.9500 . ?
C23C C24C 1.354(11) . ?
C24C H24C 0.9500 . ?
C24C C25C 1.384(11) . ?
C26C H26E 0.9900 . ?
C26C H26F 0.9900 . ?
C26C C51C 1.513(9) . ?
N31C C32C 1.347(7) . ?
N31C C36C 1.341(8) . ?
C32C H32C 0.9500 . ?
C32C C33C 1.355(9) . ?
C33C H33C 0.9500 . ?
C33C C34C 1.399(9) . ?
C34C H34C 0.9500 . ?
C34C C35C 1.372(9) . ?
C35C H35C 0.9500 . ?
C35C C36C 1.405(8) . ?
C36C C45C 1.464(8) . ?
N41C N42C 1.369(6) . ?
N41C C45C 1.328(8) . ?
N42C C43C 1.352(9) . ?
N42C C46C 1.441(8) . ?
C43C H43C 0.9500 . ?
C43C C44C 1.342(9) . ?
C44C H44C 0.9500 . ?
C44C C45C 1.419(9) . ?
C46C H46E 0.9900 . ?
C46C H46F 0.9900 . ?
C46C C61C 1.532(9) . ?
C51C C52C 1.368(9) . ?
C51C C56C 1.413(9) . ?
C52C H52C 0.9500 . ?
C52C C53C 1.407(10) . ?
C53C H53C 0.9500 . ?
C53C C54C 1.351(9) . ?
C54C H54C 0.9500 . ?
C54C C55C 1.418(9) . ?
C55C C56C 1.436(9) . ?
C55C C61C 1.428(9) . ?
C56C C64C 1.384(9) . ?
C61C C62C 1.365(9) . ?
C62C H62C 0.9500 . ?
C62C C63C 1.386(9) . ?
C63C H63C 0.9500 . ?
C63C C64C 1.347(9) . ?
C64C H64C 0.9500 . ?
N11D C12D 1.341(9) . ?
N11D C16D 1.350(9) . ?
C12D H12D 0.9500 . ?
C12D C13D 1.395(13) . ?
C13D H13D 0.9500 . ?
C13D C14D 1.353(14) . ?
C14D H14D 0.9500 . ?
C14D C15D 1.391(14) . ?
C15D H15D 0.9500 . ?
C15D C16D 1.399(11) . ?
C16D C25D 1.418(11) . ?
N21D N22D 1.366(8) . ?
N21D C25D 1.348(9) . ?
N22D C23D 1.349(10) . ?
N22D C26D 1.461(10) . ?
C23D H23D 0.9500 . ?
C23D C24D 1.375(12) . ?
C24D H24D 0.9500 . ?
C24D C25D 1.419(11) . ?
C26D H26G 0.9900 . ?
C26D H26H 0.9900 . ?
C26D C51D 1.541(10) . ?
N31D C32D 1.337(9) . ?
N31D C36D 1.342(10) . ?
C32D H32D 0.9500 . ?
C32D C33D 1.423(12) . ?
C33D H33D 0.9500 . ?
C33D C34D 1.353(15) . ?
C34D H34D 0.9500 . ?
C34D C35D 1.383(14) . ?
C35D H35D 0.9500 . ?
C35D C36D 1.407(11) . ?
C36D C45D 1.469(11) . ?
N41D N42D 1.359(8) . ?
N41D C45D 1.354(9) . ?
N42D C43D 1.346(10) . ?
N42D C46D 1.466(9) . ?
C43D H43D 0.9500 . ?
C43D C44D 1.355(12) . ?
C44D H44D 0.9500 . ?
C44D C45D 1.392(11) . ?
C46D H46G 0.9900 . ?
C46D H46H 0.9900 . ?
C46D C61D 1.519(11) . ?
C51D C52D 1.357(9) . ?
C51D C56D 1.438(11) . ?
C52D H52D 0.9500 . ?
C52D C53D 1.375(10) . ?
C53D H53D 0.9500 . ?
C53D C54D 1.362(10) . ?
C54D H54D 0.9500 . ?
C54D C55D 1.450(9) . ?
C55D C56D 1.414(10) . ?
C55D C61D 1.430(10) . ?
C56D C64D 1.424(9) . ?
C61D C62D 1.366(9) . ?
C62D H62D 0.9500 . ?
C62D C63D 1.418(11) . ?
C63D H63D 0.9500 . ?
C63D C64D 1.375(11) . ?
C64D H64D 0.9500 . ?
N11E C12E 1.367(9) . ?
N11E C16E 1.354(9) . ?
C12E H12E 0.9500 . ?
C12E C13E 1.385(10) . ?
C13E H13E 0.9500 . ?
C13E C14E 1.357(11) . ?
C14E H14E 0.9500 . ?
C14E C15E 1.383(11) . ?
C15E H15E 0.9500 . ?
C15E C16E 1.404(10) . ?
C16E C25E 1.451(10) . ?
N21E N22E 1.358(8) . ?
N21E C25E 1.347(9) . ?
N22E C23E 1.359(11) . ?
N22E C26E 1.470(10) . ?
C23E H23E 0.9500 . ?
C23E C24E 1.336(12) . ?
C24E H24E 0.9500 . ?
C24E C25E 1.375(11) . ?
C26E H26I 0.9900 . ?
C26E H26J 0.9900 . ?
C26E C51E 1.508(11) . ?
N31E C32E 1.342(7) . ?
N31E C36E 1.359(8) . ?
C32E H32E 0.9500 . ?
C32E C33E 1.390(9) . ?
C33E H33E 0.9500 . ?
C33E C34E 1.360(9) . ?
C34E H34E 0.9500 . ?
C34E C35E 1.389(9) . ?
C35E H35E 0.9500 . ?
C35E C36E 1.392(9) . ?
C36E C45E 1.450(8) . ?
N41E N42E 1.369(7) . ?
N41E C45E 1.364(8) . ?
N42E C43E 1.352(8) . ?
N42E C46E 1.455(8) . ?
C43E H43E 0.9500 . ?
C43E C44E 1.362(9) . ?
C44E H44E 0.9500 . ?
C44E C45E 1.407(9) . ?
C46E H46I 0.9900 . ?
C46E H46J 0.9900 . ?
C46E C61E 1.496(10) . ?
C51E C52E 1.388(11) . ?
C51E C56E 1.442(10) . ?
C52E H52E 0.9500 . ?
C52E C53E 1.372(12) . ?
C53E H53E 0.9500 . ?
C53E C54E 1.357(11) . ?
C54E H54E 0.9500 . ?
C54E C55E 1.402(9) . ?
C55E C56E 1.434(10) . ?
C55E C61E 1.440(9) . ?
C56E C64E 1.416(10) . ?
C61E C62E 1.363(9) . ?
C62E H62E 0.9500 . ?
C62E C63E 1.422(10) . ?
C63E H63E 0.9500 . ?
C63E C64E 1.351(10) . ?
C64E H64E 0.9500 . ?
N11F C12F 1.348(8) . ?
N11F C16F 1.343(8) . ?
C12F H12F 0.9500 . ?
C12F C13F 1.371(10) . ?
C13F H13F 0.9500 . ?
C13F C14F 1.406(11) . ?
C14F H14F 0.9500 . ?
C14F C15F 1.347(10) . ?
C15F H15F 0.9500 . ?
C15F C16F 1.397(9) . ?
C16F C25F 1.452(9) . ?
N21F N22F 1.367(7) . ?
N21F C25F 1.352(8) . ?
N22F C23F 1.356(9) . ?
N22F C26F 1.448(8) . ?
C23F H23F 0.9500 . ?
C23F C24F 1.355(10) . ?
C24F H24F 0.9500 . ?
C24F C25F 1.415(10) . ?
C26F H26K 0.9900 . ?
C26F H26L 0.9900 . ?
C26F C51F 1.507(9) . ?
N31F C32F 1.344(7) . ?
N31F C36F 1.340(8) . ?
C32F H32F 0.9500 . ?
C32F C33F 1.391(8) . ?
C33F H33F 0.9500 . ?
C33F C34F 1.376(9) . ?
C34F H34F 0.9500 . ?
C34F C35F 1.376(9) . ?
C35F H35F 0.9500 . ?
C35F C36F 1.403(8) . ?
C36F C45F 1.481(8) . ?
N41F N42F 1.355(6) . ?
N41F C45F 1.325(7) . ?
N42F C43F 1.361(8) . ?
N42F C46F 1.442(7) . ?
C43F H43F 0.9500 . ?
C43F C44F 1.367(8) . ?
C44F H44F 0.9500 . ?
C44F C45F 1.406(9) . ?
C46F H46K 0.9900 . ?
C46F H46L 0.9900 . ?
C46F C61F 1.504(9) . ?
C51F C52F 1.348(9) . ?
C51F C56F 1.447(9) . ?
C52F H52F 0.9500 . ?
C52F C53F 1.425(10) . ?
C53F H53F 0.9500 . ?
C53F C54F 1.386(10) . ?
C54F H54F 0.9500 . ?
C54F C55F 1.427(8) . ?
C55F C56F 1.413(9) . ?
C55F C61F 1.424(8) . ?
C56F C64F 1.421(8) . ?
C61F C62F 1.367(8) . ?
C62F H62F 0.9500 . ?
C62F C63F 1.382(9) . ?
C63F H63F 0.9500 . ?
C63F C64F 1.376(9) . ?
C64F H64F 0.9500 . ?
N11G C12G 1.356(9) . ?
N11G C16G 1.359(9) . ?
C12G H12G 0.9500 . ?
C12G C13G 1.373(10) . ?
C13G H13G 0.9500 . ?
C13G C14G 1.353(12) . ?
C14G H14G 0.9500 . ?
C14G C15G 1.379(12) . ?
C15G H15G 0.9500 . ?
C15G C16G 1.391(10) . ?
C16G C25G 1.460(10) . ?
N21G N22G 1.377(7) . ?
N21G C25G 1.336(8) . ?
N22G C23G 1.339(8) . ?
N22G C26G 1.459(8) . ?
C23G H23G 0.9500 . ?
C23G C24G 1.379(10) . ?
C24G H24G 0.9500 . ?
C24G C25G 1.385(10) . ?
C26G H26M 0.9900 . ?
C26G H26N 0.9900 . ?
C26G C51G 1.503(8) . ?
N31G C32G 1.360(9) . ?
N31G C36G 1.331(9) . ?
C32G H32G 0.9500 . ?
C32G C33G 1.368(11) . ?
C33G H33G 0.9500 . ?
C33G C34G 1.402(12) . ?
C34G H34G 0.9500 . ?
C34G C35G 1.382(11) . ?
C35G H35G 0.9500 . ?
C35G C36G 1.397(10) . ?
C36G C45G 1.482(10) . ?
N41G N42G 1.365(7) . ?
N41G C45G 1.358(8) . ?
N42G C43G 1.368(8) . ?
N42G C46G 1.451(8) . ?
C43G H43G 0.9500 . ?
C43G C44G 1.354(10) . ?
C44G H44G 0.9500 . ?
C44G C45G 1.420(10) . ?
C46G H46M 0.9900 . ?
C46G H46N 0.9900 . ?
C46G C61G 1.525(9) . ?
C51G C52G 1.344(9) . ?
C51G C56G 1.421(9) . ?
C52G H52G 0.9500 . ?
C52G C53G 1.417(9) . ?
C53G H53G 0.9500 . ?
C53G C54G 1.358(10) . ?
C54G H54G 0.9500 . ?
C54G C55G 1.408(9) . ?
C55G C56G 1.435(8) . ?
C55G C61G 1.423(9) . ?
C56G C64G 1.421(9) . ?
C61G C62G 1.381(9) . ?
C62G H62G 0.9500 . ?
C62G C63G 1.394(9) . ?
C63G H63G 0.9500 . ?
C63G C64G 1.344(9) . ?
C64G H64G 0.9500 . ?
N11H C12H 1.369(8) . ?
N11H C16H 1.362(7) . ?
C12H H12H 0.9500 . ?
C12H C13H 1.382(9) . ?
C13H H13H 0.9500 . ?
C13H C14H 1.371(8) . ?
C14H H14H 0.9500 . ?
C14H C15H 1.381(9) . ?
C15H H15H 0.9500 . ?
C15H C16H 1.390(9) . ?
C16H C25H 1.448(9) . ?
N21H N22H 1.362(7) . ?
N21H C25H 1.344(8) . ?
N22H C23H 1.348(9) . ?
N22H C26H 1.455(8) . ?
C23H H23H 0.9500 . ?
C23H C24H 1.367(10) . ?
C24H H24H 0.9500 . ?
C24H C25H 1.413(9) . ?
C26H H26O 0.9900 . ?
C26H H26P 0.9900 . ?
C26H C51H 1.522(10) . ?
N31H C32H 1.350(10) . ?
N31H C36H 1.351(9) . ?
C32H H32H 0.9500 . ?
C32H C33H 1.399(11) . ?
C33H H33H 0.9500 . ?
C33H C34H 1.368(12) . ?
C34H H34H 0.9500 . ?
C34H C35H 1.364(12) . ?
C35H H35H 0.9500 . ?
C35H C36H 1.371(10) . ?
C36H C45H 1.460(10) . ?
N41H N42H 1.348(8) . ?
N41H C45H 1.331(9) . ?
N42H C43H 1.347(10) . ?
N42H C46H 1.442(9) . ?
C43H H43H 0.9500 . ?
C43H C44H 1.369(11) . ?
C44H H44H 0.9500 . ?
C44H C45H 1.377(10) . ?
C46H H46O 0.9900 . ?
C46H H46P 0.9900 . ?
C46H C61H 1.500(10) . ?
C51H C52H 1.359(9) . ?
C51H C56H 1.405(10) . ?
C52H H52H 0.9500 . ?
C52H C53H 1.411(10) . ?
C53H H53H 0.9500 . ?
C53H C54H 1.356(10) . ?
C54H H54H 0.9500 . ?
C54H C55H 1.421(10) . ?
C55H C56H 1.433(10) . ?
C55H C61H 1.431(10) . ?
C56H C64H 1.442(10) . ?
C61H C62H 1.367(10) . ?
C62H H62H 0.9500 . ?
C62H C63H 1.422(11) . ?
C63H H63H 0.9500 . ?
C63H C64H 1.341(10) . ?
C64H H64H 0.9500 . ?
N11I C12I 1.327(10) . ?
N11I C16I 1.362(8) . ?
C12I H12I 0.9500 . ?
C12I C13I 1.389(11) . ?
C13I H13I 0.9500 . ?
C13I C14I 1.376(12) . ?
C14I H14I 0.9500 . ?
C14I C15I 1.348(12) . ?
C15I H15I 0.9500 . ?
C15I C16I 1.395(11) . ?
C16I C25I 1.434(11) . ?
N21I N22I 1.355(8) . ?
N21I C25I 1.335(9) . ?
N22I C23I 1.327(9) . ?
N22I C26I 1.480(10) . ?
C23I H23I 0.9500 . ?
C23I C24I 1.379(13) . ?
C24I H24I 0.9500 . ?
C24I C25I 1.402(11) . ?
C26I H26Q 0.9900 . ?
C26I H26R 0.9900 . ?
C26I C51I 1.495(10) . ?
N31I C32I 1.353(12) . ?
N31I C36I 1.356(10) . ?
C32I H32I 0.9500 . ?
C32I C33I 1.375(14) . ?
C33I H33I 0.9500 . ?
C33I C34I 1.372(14) . ?
C34I H34I 0.9500 . ?
C34I C35I 1.379(13) . ?
C35I H35I 0.9500 . ?
C35I C36I 1.407(11) . ?
C36I C45I 1.470(11) . ?
N41I N42I 1.358(8) . ?
N41I C45I 1.333(9) . ?
N42I C43I 1.353(10) . ?
N42I C46I 1.442(10) . ?
C43I H43I 0.9500 . ?
C43I C44I 1.355(12) . ?
C44I H44I 0.9500 . ?
C44I C45I 1.360(10) . ?
C46I H46Q 0.9900 . ?
C46I H46R 0.9900 . ?
C46I C61I 1.506(11) . ?
C51I C52I 1.367(11) . ?
C51I C56I 1.449(11) . ?
C52I H52I 0.9500 . ?
C52I C53I 1.393(11) . ?
C53I H53I 0.9500 . ?
C53I C54I 1.347(10) . ?
C54I H54I 0.9500 . ?
C54I C55I 1.436(11) . ?
C55I C56I 1.405(10) . ?
C55I C61I 1.431(11) . ?
C56I C64I 1.430(10) . ?
C61I C62I 1.379(11) . ?
C62I H62I 0.9500 . ?
C62I C63I 1.426(11) . ?
C63I C64I 1.363(11) . ?
C64I H64I 0.9500 . ?
N11J C12J 1.347(10) . ?
N11J C16J 1.354(10) . ?
C12J H12J 0.9500 . ?
C12J C13J 1.371(12) . ?
C13J H13J 0.9500 . ?
C13J C14J 1.394(12) . ?
C14J H14J 0.9500 . ?
C14J C15J 1.373(12) . ?
C15J H15J 0.9500 . ?
C15J C16J 1.399(11) . ?
C16J C25J 1.435(11) . ?
N21J N22J 1.371(8) . ?
N21J C25J 1.339(9) . ?
N22J C23J 1.360(9) . ?
N22J C26J 1.429(9) . ?
C23J H23J 0.9500 . ?
C23J C24J 1.349(11) . ?
C24J H24J 0.9500 . ?
C24J C25J 1.430(11) . ?
C26J H26S 0.9900 . ?
C26J H26T 0.9900 . ?
C26J C51J 1.504(10) . ?
N31J C32J 1.347(10) . ?
N31J C36J 1.354(9) . ?
C32J H32J 0.9500 . ?
C32J C33J 1.383(11) . ?
C33J H33J 0.9500 . ?
C33J C34J 1.409(13) . ?
C34J H34J 0.9500 . ?
C34J C35J 1.327(13) . ?
C35J H35J 0.9500 . ?
C35J C36J 1.399(11) . ?
C36J C45J 1.455(11) . ?
N41J N42J 1.357(8) . ?
N41J C45J 1.338(9) . ?
N42J C43J 1.373(10) . ?
N42J C46J 1.443(10) . ?
C43J H43J 0.9500 . ?
C43J C44J 1.333(13) . ?
C44J H44J 0.9500 . ?
C44J C45J 1.408(11) . ?
C46J H46S 0.9900 . ?
C46J H46T 0.9900 . ?
C46J C61J 1.553(11) . ?
C51J C52J 1.375(10) . ?
C51J C56J 1.434(10) . ?
C52J H52J 0.9500 . ?
C52J C53J 1.421(11) . ?
C53J H53J 0.9500 . ?
C53J C54J 1.359(11) . ?
C54J H54J 0.9500 . ?
C54J C55J 1.409(10) . ?
C55J C56J 1.413(10) . ?
C55J C61J 1.412(10) . ?
C56J C64J 1.410(10) . ?
C61J C62J 1.360(11) . ?
C62J H62J 0.9500 . ?
C62J C63J 1.383(11) . ?
C63J H63J 0.9500 . ?
C63J C64J 1.377(11) . ?
C64J H64J 0.9500 . ?
N11K C12K 1.320(10) . ?
N11K C16K 1.345(9) . ?
C12K H12K 0.9500 . ?
C12K C13K 1.400(11) . ?
C13K H13K 0.9500 . ?
C13K C14K 1.365(13) . ?
C14K H14K 0.9500 . ?
C14K C15K 1.361(14) . ?
C15K H15K 0.9500 . ?
C15K C16K 1.384(11) . ?
C16K C25K 1.457(11) . ?
N21K N22K 1.373(8) . ?
N21K C25K 1.343(9) . ?
N22K C23K 1.340(10) . ?
N22K C26K 1.428(10) . ?
C23K H23K 0.9500 . ?
C23K C24K 1.355(13) . ?
C24K H24K 0.9500 . ?
C24K C25K 1.424(11) . ?
C26K H26U 0.9900 . ?
C26K H26V 0.9900 . ?
C26K C51K 1.521(10) . ?
N31K C32K 1.333(13) . ?
N31K C36K 1.326(14) . ?
C32K H32K 0.9500 . ?
C32K C33K 1.373(14) . ?
C33K H33K 0.9500 . ?
C33K C34K 1.458(16) . ?
C34K H34K 0.9500 . ?
C34K C35K 1.382(14) . ?
C35K H35K 0.9500 . ?
C35K C36K 1.420(15) . ?
C36K C45K 1.474(14) . ?
N41K N42K 1.375(9) . ?
N41K C45K 1.327(11) . ?
N42K C43K 1.331(10) . ?
N42K C46K 1.440(10) . ?
C43K H43K 0.9500 . ?
C43K C44K 1.368(12) . ?
C44K H44K 0.9500 . ?
C44K C45K 1.433(13) . ?
C46K H46U 0.9900 . ?
C46K H46V 0.9900 . ?
C46K C61K 1.540(11) . ?
C51K C52K 1.345(12) . ?
C51K C56K 1.417(12) . ?
C52K H52K 0.9500 . ?
C52K C53K 1.440(11) . ?
C53K H53K 0.9500 . ?
C53K C54K 1.352(11) . ?
C54K H54K 0.9500 . ?
C54K C55K 1.430(12) . ?
C55K C56K 1.438(11) . ?
C55K C61K 1.412(12) . ?
C56K C64K 1.393(12) . ?
C61K C62K 1.386(12) . ?
C62K H62K 0.9500 . ?
C62K C63K 1.397(12) . ?
C63K H63K 0.9500 . ?
C63K C64K 1.379(13) . ?
C64K H64K 0.9500 . ?
N11L C12L 1.359(10) . ?
N11L C16L 1.354(11) . ?
C12L H12L 0.9500 . ?
C12L C13L 1.415(13) . ?
C13L H13L 0.9500 . ?
C13L C14L 1.367(13) . ?
C14L H14L 0.9500 . ?
C14L C15L 1.416(12) . ?
C15L H15L 0.9500 . ?
C15L C16L 1.386(12) . ?
C16L C25L 1.452(11) . ?
N21L N22L 1.354(8) . ?
N21L C25L 1.337(11) . ?
N22L C23L 1.333(11) . ?
N22L C26L 1.456(10) . ?
C23L H23L 0.9500 . ?
C23L C24L 1.387(12) . ?
C24L H24L 0.9500 . ?
C24L C25L 1.419(12) . ?
C26L H26W 0.9900 . ?
C26L H26X 0.9900 . ?
C26L C51L 1.532(10) . ?
N31L C32L 1.353(10) . ?
N31L C36L 1.346(10) . ?
C32L H32L 0.9500 . ?
C32L C33L 1.413(14) . ?
C33L H33L 0.9500 . ?
C33L C34L 1.343(15) . ?
C34L H34L 0.9500 . ?
C34L C35L 1.388(14) . ?
C35L H35L 0.9500 . ?
C35L C36L 1.396(11) . ?
C36L C45L 1.467(11) . ?
N41L N42L 1.355(8) . ?
N41L C45L 1.328(9) . ?
N42L C43L 1.341(9) . ?
N42L C46L 1.447(9) . ?
C43L H43L 0.9500 . ?
C43L C44L 1.345(11) . ?
C44L H44L 0.9500 . ?
C44L C45L 1.400(11) . ?
C46L H46W 0.9900 . ?
C46L H46X 0.9900 . ?
C46L C61L 1.509(9) . ?
C51L C52L 1.368(11) . ?
C51L C56L 1.421(11) . ?
C52L H52L 0.9500 . ?
C52L C53L 1.400(10) . ?
C53L H53L 0.9500 . ?
C53L C54L 1.346(10) . ?
C54L H54L 0.9500 . ?
C54L C55L 1.413(10) . ?
C55L C56L 1.429(10) . ?
C55L C61L 1.416(10) . ?
C56L C64L 1.412(10) . ?
C61L C62L 1.395(10) . ?
C62L H62L 0.9500 . ?
C62L C63L 1.413(10) . ?
C63L H63L 0.9500 . ?
C63L C64L 1.355(10) . ?
C64L H64L 0.9500 . ?
Br1M C12M 1.870(10) . ?
Br2M C16M 1.886(11) . ?
Br3M C18M 1.898(12) . ?
Br4M C24M 1.894(12) . ?
C11M C12M 1.470(15) . ?
C11M C24M 1.443(14) . ?
C11M O25M 1.255(12) . ?
C12M C13M 1.362(14) . ?
C13M O14M 1.386(12) . ?
C13M C22M 1.413(14) . ?
O14M C15M 1.403(13) . ?
C15M C16M 1.325(15) . ?
C15M C20M 1.429(16) . ?
C16M C17M 1.460(17) . ?
C17M C18M 1.526(19) . ?
C17M O28M 1.219(15) . ?
C18M C19M 1.340(17) . ?
C19M H19M 0.9500 . ?
C19M C20M 1.429(15) . ?
C20M C21M 1.372(15) . ?
C21M C22M 1.381(13) . ?
C21M C31M 1.519(15) . ?
C22M C23M 1.415(14) . ?
C23M H23M 0.9500 . ?
C23M C24M 1.345(13) . ?
C31M C32M 1.432(15) . ?
C31M C36M 1.390(13) . ?
C32M C33M 1.377(14) . ?
C32M C37M 1.504(14) . ?
C33M H33M 0.9500 . ?
C33M C34M 1.365(12) . ?
C34M H34M 0.9500 . ?
C34M C35M 1.429(14) . ?
C35M H35M 0.9500 . ?
C35M C36M 1.382(15) . ?
C36M H36M 0.9500 . ?
C37M O38M 1.207(11) . ?
C37M O39M 1.248(12) . ?
Br1N C12N 1.875(6) . ?
Br2N C16N 1.879(7) . ?
Br3N C18N 1.906(6) . ?
Br4N C24N 1.891(5) . ?
C11N C12N 1.430(8) . ?
C11N C24N 1.459(9) . ?
C11N O25N 1.249(7) . ?
C12N C13N 1.384(8) . ?
C13N O14N 1.372(6) . ?
C13N C22N 1.415(8) . ?
O14N C15N 1.360(7) . ?
C15N C16N 1.363(8) . ?
C15N C20N 1.424(8) . ?
C16N C17N 1.465(9) . ?
C17N C18N 1.444(9) . ?
C17N O28N 1.256(7) . ?
C18N C19N 1.354(8) . ?
C19N H19N 0.9500 . ?
C19N C20N 1.432(8) . ?
C20N C21N 1.401(8) . ?
C21N C22N 1.413(8) . ?
C21N C31N 1.482(9) . ?
C22N C23N 1.429(8) . ?
C23N H23N 0.9500 . ?
C23N C24N 1.352(8) . ?
C31N C32N 1.400(9) . ?
C31N C36N 1.411(9) . ?
C32N C33N 1.395(9) . ?
C32N C37N 1.499(10) . ?
C33N H33N 0.9500 . ?
C33N C34N 1.377(10) . ?
C34N H34N 0.9500 . ?
C34N C35N 1.401(9) . ?
C35N H35N 0.9500 . ?
C35N C36N 1.397(9) . ?
C36N H36N 0.9500 . ?
C37N O38N 1.264(7) . ?
C37N O39N 1.232(8) . ?
B11X F12X 1.285(10) . ?
B11X F13X 1.328(10) . ?
B11X F14X 1.397(10) . ?
B11X F15X 1.335(10) . ?
B16X F17X 1.377(9) . ?
B16X F18X 1.373(8) . ?
B16X F19X 1.409(8) . ?
B16X F20X 1.372(9) . ?
B21X F22X 1.365(8) . ?
B21X F23X 1.356(9) . ?
B21X F24X 1.354(9) . ?
B21X F25X 1.343(9) . ?
B26X F27X 1.353(9) . ?
B26X F28X 1.366(9) . ?
B26X F29X 1.368(9) . ?
B26X F30X 1.374(9) . ?
B31X F32X 1.400(7) . ?
B31X F33X 1.390(7) . ?
B31X F34X 1.367(7) . ?
B31X F35X 1.372(8) . ?
B36X F37X 1.373(8) . ?
B36X F38X 1.387(8) . ?
B36X F39X 1.372(8) . ?
B36X F40X 1.410(8) . ?
B41X F42X 1.318(10) . ?
B41X F43X 1.261(9) . ?
B41X F44X 1.330(10) . ?
B41X F45X 1.300(9) . ?
B46X F47X 1.362(9) . ?
B46X F48X 1.350(8) . ?
B46X F49X 1.308(9) . ?
B46X F50X 1.338(8) . ?
B51X F52X 1.272(11) . ?
B51X F53X 1.264(11) . ?
B51X F54X 1.222(12) . ?
B51X F55X 1.244(11) . ?
B61X F62X 1.399(13) . ?
B61X F63X 1.407(13) . ?
B61X F64X 1.410(13) . ?
B61X F65X 1.407(13) . ?
B66X F67X 1.372(12) . ?
B66X F68X 1.384(12) . ?
B66X F69X 1.380(12) . ?
B66X F70X 1.384(12) . ?
B56Y F57Y 1.296(9) . ?
B56Y F58Y 1.329(9) . ?
B56Y F59Y 1.303(8) . ?
B56Y F60Y 1.341(9) . ?
B61Y F62Y 1.420(12) . ?
B61Y F63Y 1.421(12) . ?
B61Y F64Y 1.423(12) . ?
B61Y F65Y 1.410(12) . ?
B66Y F67Y 1.396(11) . ?
B66Y F68Y 1.376(11) . ?
B66Y F69Y 1.366(11) . ?
B66Y F70Y 1.390(11) . ?
B61Z F62Z 1.398(13) . ?
B61Z F63Z 1.398(13) . ?
B61Z F64Z 1.393(13) . ?
B61Z F65Z 1.397(13) . ?

loop_
_geom_torsion_atom_site_label_1
_geom_torsion_atom_site_label_2
_geom_torsion_atom_site_label_3
_geom_torsion_atom_site_label_4
_geom_torsion
_geom_torsion_site_symmetry_1
_geom_torsion_site_symmetry_2
_geom_torsion_site_symmetry_3
_geom_torsion_site_symmetry_4
_geom_torsion_publ_flag
Ni1 N11A C12A C13A 171.1(5) . . . . ?
Ni1 N11A C16A C15A -171.0(5) . . . . ?
Ni1 N11A C16A C25A 6.1(7) . . . . ?
Ni1 N21A N22A C23A -167.8(6) . . . . ?
Ni1 N21A N22A C26A 11.5(10) . . . . ?
Ni1 N21A C25A C16A -6.2(8) . . . . ?
Ni1 N21A C25A C24A 170.6(5) . . . . ?
Ni1 N11B C12B C13B -173.9(5) . . . . ?
Ni1 N11B C16B C15B 176.8(5) . . . . ?
Ni1 N11B C16B C25B -2.9(7) . . . . ?
Ni1 N21B N22B C23B -168.3(5) . . . . ?
Ni1 N21B N22B C26B 13.1(9) . . . . ?
Ni1 N21B C25B C16B -10.6(7) . . . . ?
Ni1 N21B C25B C24B 172.2(4) . . . . ?
Ni1 N31E C32E C33E -173.4(5) 2_756 . . . ?
Ni1 N31E C36E C35E 171.8(5) 2_756 . . . ?
Ni1 N31E C36E C45E -5.2(6) 2_756 . . . ?
Ni1 N41E N42E C43E 169.0(5) 2_756 . . . ?
Ni1 N41E N42E C46E -4.0(10) 2_756 . . . ?
Ni1 N41E C45E C36E 9.7(7) 2_756 . . . ?
Ni1 N41E C45E C44E -172.8(4) 2_756 . . . ?
Ni2 N31A C32A C33A -179.8(6) . . . . ?
Ni2 N31A C36A C35A 179.8(6) . . . . ?
Ni2 N31A C36A C45A -1.3(8) . . . . ?
Ni2 N41A N42A C43A -154.3(6) . . . . ?
Ni2 N41A N42A C46A 28.5(10) . . . . ?
Ni2 N41A C45A C36A -11.3(9) . . . . ?
Ni2 N41A C45A C44A 162.0(5) . . . . ?
Ni2 N11C C12C C13C 176.4(9) . . . . ?
Ni2 N11C C16C C15C -174.8(10) . . . . ?
Ni2 N11C C16C C25C 0.0(11) . . . . ?
Ni2 N21C N22C C23C 167.1(6) . . . . ?
Ni2 N21C N22C C26C -5.1(11) . . . . ?
Ni2 N21C C25C C16C 9.8(10) . . . . ?
Ni2 N21C C25C C24C -169.2(6) . . . . ?
Ni2 N11D C12D C13D 174.6(6) . . . . ?
Ni2 N11D C16D C15D -176.6(5) . . . . ?
Ni2 N11D C16D C25D 1.9(8) . . . . ?
Ni2 N21D N22D C23D 177.0(6) . . . . ?
Ni2 N21D N22D C26D 2.4(11) . . . . ?
Ni2 N21D C25D C16D 4.8(8) . . . . ?
Ni2 N21D C25D C24D -177.0(5) . . . . ?
Ni3 N31D C32D C33D 176.4(6) . . . . ?
Ni3 N31D C36D C35D -179.8(6) . . . . ?
Ni3 N31D C36D C45D -2.0(8) . . . . ?
Ni3 N41D N42D C43D 178.4(6) . . . . ?
Ni3 N41D N42D C46D -2.6(11) . . . . ?
Ni3 N41D C45D C36D 3.9(8) . . . . ?
Ni3 N41D C45D C44D -178.9(6) . . . . ?
Ni3 N11E C12E C13E -179.6(5) . . . . ?
Ni3 N11E C16E C15E -178.7(6) . . . . ?
Ni3 N11E C16E C25E 1.6(8) . . . . ?
Ni3 N21E N22E C23E 153.5(8) . . . . ?
Ni3 N21E N22E C26E -30.1(12) . . . . ?
Ni3 N21E C25E C16E 13.6(9) . . . . ?
Ni3 N21E C25E C24E -161.2(6) . . . . ?
Ni3 N11F C12F C13F 176.3(6) . . . . ?
Ni3 N11F C16F C15F -174.8(6) . . . . ?
Ni3 N11F C16F C25F 8.0(8) . . . . ?
Ni3 N21F N22F C23F -173.2(6) . . . . ?
Ni3 N21F N22F C26F 1.2(11) . . . . ?
Ni3 N21F C25F C16F -7.0(8) . . . . ?
Ni3 N21F C25F C24F 174.7(5) . . . . ?
Ni4 N31B C32B C33B -177.2(5) . . . . ?
Ni4 N31B C36B C35B 176.8(4) . . . . ?
Ni4 N31B C36B C45B -4.2(6) . . . . ?
Ni4 N41B N42B C43B -163.8(5) . . . . ?
Ni4 N41B N42B C46B 19.7(9) . . . . ?
Ni4 N41B C45B C36B -7.4(7) . . . . ?
Ni4 N41B C45B C44B 169.5(4) . . . . ?
Ni4 N31C C32C C33C -180.0(5) 2_756 . . . ?
Ni4 N31C C36C C35C -177.9(4) 2_756 . . . ?
Ni4 N31C C36C C45C 2.6(7) 2_756 . . . ?
Ni4 N41C N42C C43C -179.0(6) 2_756 . . . ?
Ni4 N41C N42C C46C -6.8(10) 2_756 . . . ?
Ni4 N41C C45C C36C -5.4(7) 2_756 . . . ?
Ni4 N41C C45C C44C 179.2(4) 2_756 . . . ?
Ni4 N31F C32F C33F -162.4(5) . . . . ?
Ni4 N31F C36F C35F 164.1(5) . . . . ?
Ni4 N31F C36F C45F -12.5(6) . . . . ?
Ni4 N41F N42F C43F -176.1(5) . . . . ?
Ni4 N41F N42F C46F 15.3(9) . . . . ?
Ni4 N41F C45F C36F -1.1(7) . . . . ?
Ni4 N41F C45F C44F 177.1(4) . . . . ?
Ni5 N11G C12G C13G -179.3(6) . . . . ?
Ni5 N11G C16G C15G 177.8(6) . . . . ?
Ni5 N11G C16G C25G -3.7(8) . . . . ?
Ni5 N21G N22G C23G 172.0(5) . . . . ?
Ni5 N21G N22G C26G -5.1(9) . . . . ?
Ni5 N21G C25G C16G 8.0(7) . . . . ?
Ni5 N21G C25G C24G -174.2(5) . . . . ?
Ni5 N11H C12H C13H 179.8(5) . . . . ?
Ni5 N11H C16H C15H -179.4(5) . . . . ?
Ni5 N11H C16H C25H -0.1(7) . . . . ?
Ni5 N21H N22H C23H -158.8(6) . . . . ?
Ni5 N21H N22H C26H 29.5(10) . . . . ?
Ni5 N21H C25H C16H -12.0(7) . . . . ?
Ni5 N21H C25H C24H 165.7(5) . . . . ?
Ni5 N11I C12I C13I -178.3(6) . . . . ?
Ni5 N11I C16I C15I 176.9(5) . . . . ?
Ni5 N11I C16I C25I -3.6(8) . . . . ?
Ni5 N21I N22I C23I -175.0(6) . . . . ?
Ni5 N21I N22I C26I 10.7(11) . . . . ?
Ni5 N21I C25I C16I -2.1(8) . . . . ?
Ni5 N21I C25I C24I 175.1(6) . . . . ?
Ni6 N31H C32H C33H 176.1(7) . . . . ?
Ni6 N31H C36H C35H -176.0(6) . . . . ?
Ni6 N31H C36H C45H 4.1(8) . . . . ?
Ni6 N41H N42H C43H -172.1(6) . . . . ?
Ni6 N41H N42H C46H 4.6(11) . . . . ?
Ni6 N41H C45H C36H -6.2(8) . . . . ?
Ni6 N41H C45H C44H 174.7(5) . . . . ?
Ni6 N11J C12J C13J 177.6(6) . . . . ?
Ni6 N11J C16J C15J -176.9(6) . . . . ?
Ni6 N11J C16J C25J 1.9(8) . . . . ?
Ni6 N21J N22J C23J -170.5(6) . . . . ?
Ni6 N21J N22J C26J -0.4(10) . . . . ?
Ni6 N21J C25J C16J -6.7(8) . . . . ?
Ni6 N21J C25J C24J 174.8(5) . . . . ?
Ni6 N31L C32L C33L -179.9(9) 2_667 . . . ?
Ni6 N31L C36L C35L 179.3(7) 2_667 . . . ?
Ni6 N31L C36L C45L -0.9(9) 2_667 . . . ?
Ni6 N41L N42L C43L 173.4(6) 2_667 . . . ?
Ni6 N41L N42L C46L -10.3(11) 2_667 . . . ?
Ni6 N41L C45L C36L 7.4(8) 2_667 . . . ?
Ni6 N41L C45L C44L -174.5(5) 2_667 . . . ?
Ni7 N31G C32G C33G 174.8(6) 2_667 . . . ?
Ni7 N31G C36G C35G -174.0(6) 2_667 . . . ?
Ni7 N31G C36G C45G 3.8(8) 2_667 . . . ?
Ni7 N41G N42G C43G -170.0(5) 2_667 . . . ?
Ni7 N41G N42G C46G 3.1(10) 2_667 . . . ?
Ni7 N41G C45G C36G -6.7(7) 2_667 . . . ?
Ni7 N41G C45G C44G 174.0(4) 2_667 . . . ?
Ni7 N31J C32J C33J -179.1(6) . . . . ?
Ni7 N31J C36J C35J 178.1(6) . . . . ?
Ni7 N31J C36J C45J -2.6(8) . . . . ?
Ni7 N41J N42J C43J -167.3(7) . . . . ?
Ni7 N41J N42J C46J 18.9(11) . . . . ?
Ni7 N41J C45J C36J -4.0(8) . . . . ?
Ni7 N41J C45J C44J 169.8(5) . . . . ?
Ni7 N11K C12K C13K -179.1(6) . . . . ?
Ni7 N11K C16K C15K 179.7(6) . . . . ?
Ni7 N11K C16K C25K -2.9(8) . . . . ?
Ni7 N21K N22K C23K 177.8(6) . . . . ?
Ni7 N21K N22K C26K 10.2(12) . . . . ?
Ni7 N21K C25K C16K 4.5(8) . . . . ?
Ni7 N21K C25K C24K -178.8(5) . . . . ?
Ni8 N31I C32I C33I 176.8(7) . . . . ?
Ni8 N31I C36I C35I -177.0(6) . . . . ?
Ni8 N31I C36I C45I 0.5(9) . . . . ?
Ni8 N41I N42I C43I 179.5(6) . . . . ?
Ni8 N41I N42I C46I -10.3(12) . . . . ?
Ni8 N41I C45I C36I -0.3(9) . . . . ?
Ni8 N41I C45I C44I -179.7(5) . . . . ?
Ni8 N31K C32K C33K 172.7(10) . . . . ?
Ni8 N31K C36K C35K -169.9(13) . . . . ?
Ni8 N31K C36K C45K 4.6(17) . . . . ?
Ni8 N41K N42K C43K 175.4(7) . . . . ?
Ni8 N41K N42K C46K -10.5(13) . . . . ?
Ni8 N41K C45K C36K 1.4(13) . . . . ?
Ni8 N41K C45K C44K -177.8(7) . . . . ?
Ni8 N11L C12L C13L -177.8(7) . . . . ?
Ni8 N11L C16L C15L 176.6(6) . . . . ?
Ni8 N11L C16L C25L 0.7(9) . . . . ?
Ni8 N21L N22L C23L -178.4(6) . . . . ?
Ni8 N21L N22L C26L -2.6(11) . . . . ?
Ni8 N21L C25L C16L -6.7(9) . . . . ?
Ni8 N21L C25L C24L 178.0(5) . . . . ?
N11A C12A C13A C14A -1.8(11) . . . . ?
N11A C16A C25A N21A 0.2(9) . . . . ?
N11A C16A C25A C24A -175.9(7) . . . . ?
C12A N11A C16A C15A -0.4(10) . . . . ?
C12A N11A C16A C25A 176.7(6) . . . . ?
C12A C13A C14A C15A 0.8(11) . . . . ?
C13A C14A C15A C16A 0.3(11) . . . . ?
C14A C15A C16A N11A -0.6(11) . . . . ?
C14A C15A C16A C25A -177.4(7) . . . . ?
C15A C16A C25A N21A 177.3(6) . . . . ?
C15A C16A C25A C24A 1.2(12) . . . . ?
C16A N11A C12A C13A 1.6(10) . . . . ?
N21A N22A C23A C24A -0.5(8) . . . . ?
N21A N22A C26A C51A -89.7(8) . . . . ?
N22A N21A C25A C16A -179.0(6) . . . . ?
N22A N21A C25A C24A -2.2(8) . . . . ?
N22A C23A C24A C25A -0.9(8) . . . . ?
N22A C26A C51A C52A -12.2(10) . . . . ?
N22A C26A C51A C56A 166.5(6) . . . . ?
C23A N22A C26A C51A 89.5(9) . . . . ?
C23A C24A C25A C16A 178.3(7) . . . . ?
C23A C24A C25A N21A 1.9(8) . . . . ?
C25A N21A N22A C23A 1.7(7) . . . . ?
C25A N21A N22A C26A -179.0(6) . . . . ?
C26A N22A C23A C24A -179.8(7) . . . . ?
C26A C51A C52A C53A 179.1(6) . . . . ?
C26A C51A C56A C55A -178.2(6) . . . . ?
C26A C51A C56A C64A 0.6(9) . . . . ?
N31A C32A C33A C34A -2.1(13) . . . . ?
N31A C36A C45A N41A 8.7(10) . . . . ?
N31A C36A C45A C44A -163.3(8) . . . . ?
C32A N31A C36A C35A -2.3(11) . . . . ?
C32A N31A C36A C45A 176.6(7) . . . . ?
C32A C33A C34A C35A 1.4(14) . . . . ?
C33A C34A C35A C36A -1.2(14) . . . . ?
C34A C35A C36A N31A 1.6(13) . . . . ?
C34A C35A C36A C45A -177.2(8) . . . . ?
C35A C36A C45A N41A -172.4(8) . . . . ?
C35A C36A C45A C44A 15.6(14) . . . . ?
C36A N31A C32A C33A 2.5(11) . . . . ?
N41A N42A C43A C44A 0.9(9) . . . . ?
N41A N42A C46A C61A 74.5(8) . . . . ?
N42A N41A C45A C36A -173.0(7) . . . . ?
N42A N41A C45A C44A 0.3(8) . . . . ?
N42A C43A C44A C45A -0.7(9) . . . . ?
N42A C46A C61A C55A -169.1(6) . . . . ?
N42A C46A C61A C62A 10.5(9) . . . . ?
C43A N42A C46A C61A -102.2(9) . . . . ?
C43A C44A C45A C36A 172.7(8) . . . . ?
C43A C44A C45A N41A 0.2(9) . . . . ?
C45A N41A N42A C43A -0.8(8) . . . . ?
C45A N41A N42A C46A -178.0(6) . . . . ?
C46A N42A C43A C44A 177.9(7) . . . . ?
C46A C61A C62A C63A -178.5(6) . . . . ?
C51A C52A C53A C54A -2.5(10) . . . . ?
C51A C56A C64A C63A -175.1(6) . . . . ?
C52A C51A C56A C55A 0.6(9) . . . . ?
C52A C51A C56A C64A 179.4(6) . . . . ?
C52A C53A C54A C55A 3.7(10) . . . . ?
C53A C54A C55A C56A -2.7(10) . . . . ?
C53A C54A C55A C61A -177.8(6) . . . . ?
C54A C55A C56A C51A 0.5(9) . . . . ?
C54A C55A C56A C64A -178.3(6) . . . . ?
C54A C55A C61A C46A -4.5(9) . . . . ?
C54A C55A C61A C62A 175.8(6) . . . . ?
C55A C56A C64A C63A 3.7(10) . . . . ?
C55A C61A C62A C63A 1.1(10) . . . . ?
C56A C51A C52A C53A 0.4(10) . . . . ?
C56A C55A C61A C46A -179.8(6) . . . . ?
C56A C55A C61A C62A 0.6(9) . . . . ?
C61A C55A C56A C51A 175.9(6) . . . . ?
C61A C55A C56A C64A -2.9(9) . . . . ?
C61A C62A C63A C64A -0.4(11) . . . . ?
C62A C63A C64A C56A -2.0(10) . . . . ?
N11B C12B C13B C14B -1.7(11) . . . . ?
N11B C16B C25B N21B 9.1(8) . . . . ?
N11B C16B C25B C24B -174.4(6) . . . . ?
C12B N11B C16B C15B 1.5(9) . . . . ?
C12B N11B C16B C25B -178.1(5) . . . . ?
C12B C13B C14B C15B 0.3(10) . . . . ?
C13B C14B C15B C16B 1.8(10) . . . . ?
C14B C15B C16B N11B -2.8(9) . . . . ?
C14B C15B C16B C25B 176.8(6) . . . . ?
C15B C16B C25B N21B -170.5(6) . . . . ?
C15B C16B C25B C24B 6.0(10) . . . . ?
C16B N11B C12B C13B 0.8(9) . . . . ?
N21B N22B C23B C24B -0.9(7) . . . . ?
N21B N22B C26B C51B -86.4(7) . . . . ?
N22B N21B C25B C16B 177.1(5) . . . . ?
N22B N21B C25B C24B -0.2(6) . . . . ?
N22B C23B C24B C25B 0.7(7) . . . . ?
N22B C26B C51B C52B -13.1(9) . . . . ?
N22B C26B C51B C56B 166.8(5) . . . . ?
C23B N22B C26B C51B 95.3(7) . . . . ?
C23B C24B C25B C16B -177.1(6) . . . . ?
C23B C24B C25B N21B -0.3(7) . . . . ?
C25B N21B N22B C23B 0.6(6) . . . . ?
C25B N21B N22B C26B -177.9(5) . . . . ?
C26B N22B C23B C24B 177.6(5) . . . . ?
C26B C51B C52B C53B 178.0(6) . . . . ?
C26B C51B C56B C55B -176.0(6) . . . . ?
C26B C51B C56B C64B 1.8(9) . . . . ?
N31B C32B C33B C34B 1.6(10) . . . . ?
N31B C36B C45B N41B 7.8(8) . . . . ?
N31B C36B C45B C44B -168.2(6) . . . . ?
C32B N31B C36B C35B -0.6(8) . . . . ?
C32B N31B C36B C45B 178.4(5) . . . . ?
C32B C33B C34B C35B -2.2(9) . . . . ?
C33B C34B C35B C36B 1.5(9) . . . . ?
C34B C35B C36B N31B 0.0(9) . . . . ?
C34B C35B C36B C45B -178.9(6) . . . . ?
C35B C36B C45B N41B -173.2(6) . . . . ?
C35B C36B C45B C44B 10.7(11) . . . . ?
C36B N31B C32B C33B -0.1(9) . . . . ?
N41B N42B C43B C44B 0.2(8) . . . . ?
N41B N42B C46B C61B 80.4(7) . . . . ?
N42B N41B C45B C36B -175.4(5) . . . . ?
N42B N41B C45B C44B 1.5(7) . . . . ?
N42B C43B C44B C45B 0.7(8) . . . . ?
N42B C46B C61B C55B -177.3(5) . . . . ?
N42B C46B C61B C62B 5.0(8) . . . . ?
C43B N42B C46B C61B -95.4(7) . . . . ?
C43B C44B C45B C36B 175.0(6) . . . . ?
C43B C44B C45B N41B -1.3(8) . . . . ?
C45B N41B N42B C43B -1.0(7) . . . . ?
C45B N41B N42B C46B -177.5(5) . . . . ?
C46B N42B C43B C44B 176.4(6) . . . . ?
C46B C61B C62B C63B -180.0(6) . . . . ?
C51B C52B C53B C54B -0.6(9) . . . . ?
C51B C56B C64B C63B -174.1(6) . . . . ?
C52B C51B C56B C55B 4.0(9) . . . . ?
C52B C51B C56B C64B -178.2(6) . . . . ?
C52B C53B C54B C55B 1.1(9) . . . . ?
C53B C54B C55B C56B 0.9(9) . . . . ?
C53B C54B C55B C61B -177.5(6) . . . . ?
C54B C55B C56B C51B -3.5(9) . . . . ?
C54B C55B C56B C64B 178.7(6) . . . . ?
C54B C55B C61B C46B 0.6(9) . . . . ?
C54B C55B C61B C62B 178.3(6) . . . . ?
C55B C56B C64B C63B 3.6(10) . . . . ?
C55B C61B C62B C63B 2.3(10) . . . . ?
C56B C51B C52B C53B -2.0(9) . . . . ?
C56B C55B C61B C46B -177.9(5) . . . . ?
C56B C55B C61B C62B -0.2(9) . . . . ?
C61B C55B C56B C51B 175.1(5) . . . . ?
C61B C55B C56B C64B -2.7(9) . . . . ?
C61B C62B C63B C64B -1.6(10) . . . . ?
C62B C63B C64B C56B -1.5(10) . . . . ?
N11C C12C C13C C14C -5(2) . . . . ?
N11C C16C C25C N21C -6.7(13) . . . . ?
N11C C16C C25C C24C 172.0(10) . . . . ?
C12C N11C C16C C15C 1.1(16) . . . . ?
C12C N11C C16C C25C 175.8(8) . . . . ?
C12C C13C C14C C15C 6(2) . . . . ?
C13C C14C C15C C16C -4(2) . . . . ?
C14C C15C C16C N11C 0(2) . . . . ?
C14C C15C C16C C25C -173.9(13) . . . . ?
C15C C16C C25C N21C 168.0(11) . . . . ?
C15C C16C C25C C24C -13.3(18) . . . . ?
C16C N11C C12C C13C 1.2(15) . . . . ?
N21C N22C C23C C24C 1.1(9) . . . . ?
N21C N22C C26C C51C 95.0(7) . . . . ?
N22C N21C C25C C16C -176.6(8) . . . . ?
N22C N21C C25C C24C 4.4(9) . . . . ?
N22C C23C C24C C25C 1.6(10) . . . . ?
N22C C26C C51C C52C 5.4(9) . . . . ?
N22C C26C C51C C56C -175.7(6) . . . . ?
C23C N22C C26C C51C -75.9(9) . . . . ?
C23C C24C C25C C16C 177.3(10) . . . . ?
C23C C24C C25C N21C -3.8(11) . . . . ?
C25C N21C N22C C23C -3.4(8) . . . . ?
C25C N21C N22C C26C -175.7(6) . . . . ?
C26C N22C C23C C24C 172.8(7) . . . . ?
C26C C51C C52C C53C 179.1(6) . . . . ?
C26C C51C C56C C55C -178.1(5) . . . . ?
C26C C51C C56C C64C 2.2(9) . . . . ?
N31C C32C C33C C34C -1.1(10) . . . . ?
N31C C36C C45C N41C 2.0(8) . . . . ?
N31C C36C C45C C44C 176.4(6) . . . . ?
C32C N31C C36C C35C 3.6(8) . . . . ?
C32C N31C C36C C45C -175.8(5) . . . . ?
C32C C33C C34C C35C 2.2(9) . . . . ?
C33C C34C C35C C36C -0.4(9) . . . . ?
C34C C35C C36C N31C -2.6(9) . . . . ?
C34C C35C C36C C45C 176.8(6) . . . . ?
C35C C36C C45C N41C -177.4(6) . . . . ?
C35C C36C C45C C44C -3.0(10) . . . . ?
C36C N31C C32C C33C -1.7(9) . . . . ?
N41C N42C C43C C44C -0.5(8) . . . . ?
N41C N42C C46C C61C -84.3(7) . . . . ?
N42C N41C C45C C36C 174.9(5) . . . . ?
N42C N41C C45C C44C -0.5(7) . . . . ?
N42C C43C C44C C45C 0.2(8) . . . . ?
N42C C46C C61C C55C 178.7(5) . . . . ?
N42C C46C C61C C62C 0.4(8) . . . . ?
C43C N42C C46C C61C 86.6(8) . . . . ?
C43C C44C C45C C36C -174.5(7) . . . . ?
C43C C44C C45C N41C 0.2(8) . . . . ?
C45C N41C N42C C43C 0.6(7) . . . . ?
C45C N41C N42C C46C 172.8(6) . . . . ?
C46C N42C C43C C44C -172.4(6) . . . . ?
C46C C61C C62C C63C 175.2(6) . . . . ?
C51C C52C C53C C54C -0.1(10) . . . . ?
C51C C56C C64C C63C 179.1(6) . . . . ?
C52C C51C C56C C55C 0.8(9) . . . . ?
C52C C51C C56C C64C -179.0(6) . . . . ?
C52C C53C C54C C55C -1.2(10) . . . . ?
C53C C54C C55C C56C 2.3(9) . . . . ?
C53C C54C C55C C61C -178.4(6) . . . . ?
C54C C55C C56C C51C -2.0(9) . . . . ?
C54C C55C C56C C64C 177.8(6) . . . . ?
C54C C55C C61C C46C 5.8(9) . . . . ?
C54C C55C C61C C62C -175.9(6) . . . . ?
C55C C56C C64C C63C -0.7(9) . . . . ?
C55C C61C C62C C63C -3.1(9) . . . . ?
C56C C51C C52C C53C 0.3(10) . . . . ?
C56C C55C C61C C46C -174.9(5) . . . . ?
C56C C55C C61C C62C 3.5(9) . . . . ?
C61C C55C C56C C51C 178.6(5) . . . . ?
C61C C55C C56C C64C -1.6(9) . . . . ?
C61C C62C C63C C64C 0.7(10) . . . . ?
C62C C63C C64C C56C 1.2(10) . . . . ?
N11D C12D C13D C14D -0.2(13) . . . . ?
N11D C16D C25D N21D -4.6(9) . . . . ?
N11D C16D C25D C24D 177.6(7) . . . . ?
C12D N11D C16D C15D -2.7(10) . . . . ?
C12D N11D C16D C25D 175.9(6) . . . . ?
C12D C13D C14D C15D 0.5(14) . . . . ?
C13D C14D C15D C16D -1.8(13) . . . . ?
C14D C15D C16D N11D 2.9(11) . . . . ?
C14D C15D C16D C25D -175.5(7) . . . . ?
C15D C16D C25D N21D 173.9(7) . . . . ?
C15D C16D C25D C24D -3.9(12) . . . . ?
C16D N11D C12D C13D 1.3(11) . . . . ?
N21D N22D C23D C24D 0.6(9) . . . . ?
N21D N22D C26D C51D 84.6(8) . . . . ?
N22D N21D C25D C16D -176.0(6) . . . . ?
N22D N21D C25D C24D 2.2(8) . . . . ?
N22D C23D C24D C25D 0.7(9) . . . . ?
N22D C26D C51D C52D 2.3(11) . . . . ?
N22D C26D C51D C56D -177.9(6) . . . . ?
C23D N22D C26D C51D -89.1(9) . . . . ?
C23D C24D C25D C16D 176.1(7) . . . . ?
C23D C24D C25D N21D -1.8(8) . . . . ?
C25D N21D N22D C23D -1.7(8) . . . . ?
C25D N21D N22D C26D -176.4(6) . . . . ?
C26D N22D C23D C24D 174.9(7) . . . . ?
C26D C51D C52D C53D -178.2(7) . . . . ?
C26D C51D C56D C55D 178.1(7) . . . . ?
C26D C51D C56D C64D -3.4(11) . . . . ?
N31D C32D C33D C34D 5.4(14) . . . . ?
N31D C36D C45D N41D -1.3(10) . . . . ?
N31D C36D C45D C44D -177.7(9) . . . . ?
C32D N31D C36D C35D -1.0(11) . . . . ?
C32D N31D C36D C45D 176.8(6) . . . . ?
C32D C33D C34D C35D -5.0(16) . . . . ?
C33D C34D C35D C36D 1.8(16) . . . . ?
C34D C35D C36D N31D 1.3(14) . . . . ?
C34D C35D C36D C45D -176.4(9) . . . . ?
C35D C36D C45D N41D 176.5(7) . . . . ?
C35D C36D C45D C44D 0.1(14) . . . . ?
C36D N31D C32D C33D -2.2(11) . . . . ?
N41D N42D C43D C44D -2.0(10) . . . . ?
N41D N42D C46D C61D -80.9(8) . . . . ?
N42D N41D C45D C36D -178.6(6) . . . . ?
N42D N41D C45D C44D -1.4(8) . . . . ?
N42D C43D C44D C45D 1.0(10) . . . . ?
N42D C46D C61D C55D 172.1(6) . . . . ?
N42D C46D C61D C62D -7.5(10) . . . . ?
C43D N42D C46D C61D 97.9(9) . . . . ?
C43D C44D C45D C36D 176.9(8) . . . . ?
C43D C44D C45D N41D 0.3(10) . . . . ?
C45D N41D N42D C43D 2.1(8) . . . . ?
C45D N41D N42D C46D -179.0(6) . . . . ?
C46D N42D C43D C44D 179.1(7) . . . . ?
C46D C61D C62D C63D 178.5(7) . . . . ?
C51D C52D C53D C54D -0.6(13) . . . . ?
C51D C56D C64D C63D 178.4(7) . . . . ?
C52D C51D C56D C55D -2.0(11) . . . . ?
C52D C51D C56D C64D 176.4(7) . . . . ?
C52D C53D C54D C55D -0.8(12) . . . . ?
C53D C54D C55D C56D 0.6(11) . . . . ?
C53D C54D C55D C61D -177.9(7) . . . . ?
C54D C55D C56D C51D 0.8(10) . . . . ?
C54D C55D C56D C64D -177.7(7) . . . . ?
C54D C55D C61D C46D 0.2(10) . . . . ?
C54D C55D C61D C62D 179.9(7) . . . . ?
C55D C56D C64D C63D -3.1(11) . . . . ?
C55D C61D C62D C63D -1.2(12) . . . . ?
C56D C51D C52D C53D 2.0(12) . . . . ?
C56D C55D C61D C46D -178.4(6) . . . . ?
C56D C55D C61D C62D 1.3(11) . . . . ?
C61D C55D C56D C51D 179.4(7) . . . . ?
C61D C55D C56D C64D 0.9(11) . . . . ?
C61D C62D C63D C64D -1.2(13) . . . . ?
C62D C63D C64D C56D 3.3(12) . . . . ?
N11E C12E C13E C14E -0.8(11) . . . . ?
N11E C16E C25E N21E -10.5(10) . . . . ?
N11E C16E C25E C24E 163.1(9) . . . . ?
C12E N11E C16E C15E 1.6(10) . . . . ?
C12E N11E C16E C25E -178.2(6) . . . . ?
C12E C13E C14E C15E -0.2(12) . . . . ?
C13E C14E C15E C16E 1.8(12) . . . . ?
C14E C15E C16E N11E -2.5(11) . . . . ?
C14E C15E C16E C25E 177.2(7) . . . . ?
C15E C16E C25E N21E 169.7(7) . . . . ?
C15E C16E C25E C24E -16.7(14) . . . . ?
C16E N11E C12E C13E 0.0(10) . . . . ?
N21E N22E C23E C24E -0.6(12) . . . . ?
N21E N22E C26E C51E -83.0(10) . . . . ?
N22E N21E C25E C16E 175.5(7) . . . . ?
N22E N21E C25E C24E 0.6(9) . . . . ?
N22E C23E C24E C25E 0.9(13) . . . . ?
N22E C26E C51E C52E -2.3(11) . . . . ?
N22E C26E C51E C56E 178.6(7) . . . . ?
C23E N22E C26E C51E 92.9(11) . . . . ?
C23E C24E C25E C16E -174.9(10) . . . . ?
C23E C24E C25E N21E -1.0(12) . . . . ?
C25E N21E N22E C23E 0.0(10) . . . . ?
C25E N21E N22E C26E 176.4(7) . . . . ?
C26E N22E C23E C24E -176.8(9) . . . . ?
C26E C51E C52E C53E 178.5(8) . . . . ?
C26E C51E C56E C55E -179.4(7) . . . . ?
C26E C51E C56E C64E 2.0(11) . . . . ?
N31E C32E C33E C34E 1.6(10) . . . . ?
N31E C36E C45E N41E -3.2(8) . . . . ?
N31E C36E C45E C44E 179.9(6) . . . . ?
C32E N31E C36E C35E -3.2(9) . . . . ?
C32E N31E C36E C45E 179.8(5) . . . . ?
C32E C33E C34E C35E -1.8(10) . . . . ?
C33E C34E C35E C36E -0.3(9) . . . . ?
C34E C35E C36E N31E 2.9(9) . . . . ?
C34E C35E C36E C45E 179.7(6) . . . . ?
C35E C36E C45E N41E 179.8(6) . . . . ?
C35E C36E C45E C44E 2.8(10) . . . . ?
C36E N31E C32E C33E 0.9(9) . . . . ?
N41E N42E C43E C44E 0.5(8) . . . . ?
N41E N42E C46E C61E 85.3(7) . . . . ?
N42E N41E C45E C36E -177.2(5) . . . . ?
N42E N41E C45E C44E 0.3(7) . . . . ?
N42E C43E C44E C45E -0.3(7) . . . . ?
N42E C46E C61E C55E -171.1(6) . . . . ?
N42E C46E C61E C62E 8.4(10) . . . . ?
C43E N42E C46E C61E -86.6(8) . . . . ?
C43E C44E C45E C36E 177.1(6) . . . . ?
C43E C44E C45E N41E 0.0(7) . . . . ?
C45E N41E N42E C43E -0.5(7) . . . . ?
C45E N41E N42E C46E -173.5(6) . . . . ?
C46E N42E C43E C44E 173.0(6) . . . . ?
C46E C61E C62E C63E -179.4(6) . . . . ?
C51E C52E C53E C54E 0.6(14) . . . . ?
C51E C56E C64E C63E 177.2(7) . . . . ?
C52E C51E C56E C55E 1.5(11) . . . . ?
C52E C51E C56E C64E -177.1(7) . . . . ?
C52E C53E C54E C55E 2.3(13) . . . . ?
C53E C54E C55E C56E -3.2(11) . . . . ?
C53E C54E C55E C61E 174.4(7) . . . . ?
C54E C55E C56E C51E 1.3(10) . . . . ?
C54E C55E C56E C64E 179.9(7) . . . . ?
C54E C55E C61E C46E 0.3(10) . . . . ?
C54E C55E C61E C62E -179.2(7) . . . . ?
C55E C56E C64E C63E -1.4(11) . . . . ?
C55E C61E C62E C63E 0.1(11) . . . . ?
C56E C51E C52E C53E -2.5(12) . . . . ?
C56E C55E C61E C46E 177.9(6) . . . . ?
C56E C55E C61E C62E -1.5(10) . . . . ?
C61E C55E C56E C51E -176.4(7) . . . . ?
C61E C55E C56E C64E 2.2(10) . . . . ?
C61E C62E C63E C64E 0.8(11) . . . . ?
C62E C63E C64E C56E -0.1(12) . . . . ?
N11F C12F C13F C14F -2.2(12) . . . . ?
N11F C16F C25F N21F -0.5(10) . . . . ?
N11F C16F C25F C24F 177.4(7) . . . . ?
C12F N11F C16F C15F 1.3(10) . . . . ?
C12F N11F C16F C25F -175.9(6) . . . . ?
C12F C13F C14F C15F 1.6(12) . . . . ?
C13F C14F C15F C16F 0.3(12) . . . . ?
C14F C15F C16F N11F -1.9(12) . . . . ?
C14F C15F C16F C25F 175.1(7) . . . . ?
C15F C16F C25F N21F -177.6(7) . . . . ?
C15F C16F C25F C24F 0.3(13) . . . . ?
C16F N11F C12F C13F 0.8(11) . . . . ?
N21F N22F C23F C24F -0.2(9) . . . . ?
N21F N22F C26F C51F -82.1(8) . . . . ?
N22F N21F C25F C16F 176.6(6) . . . . ?
N22F N21F C25F C24F -1.7(8) . . . . ?
N22F C23F C24F C25F -0.9(9) . . . . ?
N22F C26F C51F C52F -4.5(9) . . . . ?
N22F C26F C51F C56F 177.7(6) . . . . ?
C23F N22F C26F C51F 91.5(8) . . . . ?
C23F C24F C25F C16F -176.3(8) . . . . ?
C23F C24F C25F N21F 1.7(9) . . . . ?
C25F N21F N22F C23F 1.2(8) . . . . ?
C25F N21F N22F C26F 175.6(6) . . . . ?
C26F N22F C23F C24F -174.4(7) . . . . ?
C26F C51F C52F C53F 179.7(7) . . . . ?
C26F C51F C56F C55F 179.7(6) . . . . ?
C26F C51F C56F C64F -1.6(9) . . . . ?
N31F C32F C33F C34F -1.0(10) . . . . ?
N31F C36F C45F N41F 9.2(8) . . . . ?
N31F C36F C45F C44F -168.5(6) . . . . ?
C32F N31F C36F C35F -1.8(9) . . . . ?
C32F N31F C36F C45F -178.4(5) . . . . ?
C32F C33F C34F C35F 0.3(10) . . . . ?
C33F C34F C35F C36F -0.4(10) . . . . ?
C34F C35F C36F N31F 1.2(10) . . . . ?
C34F C35F C36F C45F 177.5(6) . . . . ?
C35F C36F C45F N41F -167.4(6) . . . . ?
C35F C36F C45F C44F 14.8(10) . . . . ?
C36F N31F C32F C33F 1.7(9) . . . . ?
N41F N42F C43F C44F 1.6(7) . . . . ?
N41F N42F C46F C61F 79.2(7) . . . . ?
N42F N41F C45F C36F -177.4(5) . . . . ?
N42F N41F C45F C44F 0.8(7) . . . . ?
N42F C43F C44F C45F -1.1(7) . . . . ?
N42F C46F C61F C55F -174.1(5) . . . . ?
N42F C46F C61F C62F 7.5(8) . . . . ?
C43F N42F C46F C61F -87.4(7) . . . . ?
C43F C44F C45F C36F 178.0(6) . . . . ?
C43F C44F C45F N41F 0.2(7) . . . . ?
C45F N41F N42F C43F -1.5(6) . . . . ?
C45F N41F N42F C46F -170.1(5) . . . . ?
C46F N42F C43F C44F 169.5(6) . . . . ?
C46F C61F C62F C63F -180.0(6) . . . . ?
C51F C52F C53F C54F 1.4(12) . . . . ?
C51F C56F C64F C63F -178.9(6) . . . . ?
C52F C51F C56F C55F 1.9(10) . . . . ?
C52F C51F C56F C64F -179.4(6) . . . . ?
C52F C53F C54F C55F 0.2(11) . . . . ?
C53F C54F C55F C56F -0.8(10) . . . . ?
C53F C54F C55F C61F 176.3(7) . . . . ?
C54F C55F C56F C51F -0.2(9) . . . . ?
C54F C55F C56F C64F -179.0(6) . . . . ?
C54F C55F C61F C46F -0.2(9) . . . . ?
C54F C55F C61F C62F 178.2(6) . . . . ?
C55F C56F C64F C63F -0.1(9) . . . . ?
C55F C61F C62F C63F 1.7(9) . . . . ?
C56F C51F C52F C53F -2.5(11) . . . . ?
C56F C55F C61F C46F 176.9(5) . . . . ?
C56F C55F C61F C62F -4.7(9) . . . . ?
C61F C55F C56F C51F -177.4(6) . . . . ?
C61F C55F C56F C64F 3.9(9) . . . . ?
C61F C62F C63F C64F 2.1(10) . . . . ?
C62F C63F C64F C56F -2.9(10) . . . . ?
N11G C12G C13G C14G 2.5(14) . . . . ?
N11G C16G C25G N21G -3.1(9) . . . . ?
N11G C16G C25G C24G 179.6(7) . . . . ?
C12G N11G C16G C15G -1.5(10) . . . . ?
C12G N11G C16G C25G 177.1(6) . . . . ?
C12G C13G C14G C15G -3.2(14) . . . . ?
C13G C14G C15G C16G 1.8(14) . . . . ?
C14G C15G C16G N11G 0.7(12) . . . . ?
C14G C15G C16G C25G -177.7(8) . . . . ?
C15G C16G C25G N21G 175.4(7) . . . . ?
C15G C16G C25G C24G -2.0(12) . . . . ?
C16G N11G C12G C13G -0.1(11) . . . . ?
N21G N22G C23G C24G 0.8(8) . . . . ?
N21G N22G C26G C51G 85.3(7) . . . . ?
N22G N21G C25G C16G -176.5(6) . . . . ?
N22G N21G C25G C24G 1.4(7) . . . . ?
N22G C23G C24G C25G 0.1(8) . . . . ?
N22G C26G C51G C52G 3.5(9) . . . . ?
N22G C26G C51G C56G -178.8(5) . . . . ?
C23G N22G C26G C51G -91.3(8) . . . . ?
C23G C24G C25G C16G 176.5(7) . . . . ?
C23G C24G C25G N21G -0.9(8) . . . . ?
C25G N21G N22G C23G -1.3(7) . . . . ?
C25G N21G N22G C26G -178.4(5) . . . . ?
C26G N22G C23G C24G 177.7(6) . . . . ?
C26G C51G C52G C53G -179.4(6) . . . . ?
C26G C51G C56G C55G -179.2(6) . . . . ?
C26G C51G C56G C64G 0.3(9) . . . . ?
N31G C32G C33G C34G -0.4(14) . . . . ?
N31G C36G C45G N41G 2.0(9) . . . . ?
N31G C36G C45G C44G -178.9(7) . . . . ?
C32G N31G C36G C35G 2.3(11) . . . . ?
C32G N31G C36G C45G -179.9(6) . . . . ?
C32G C33G C34G C35G 0.7(14) . . . . ?
C33G C34G C35G C36G 0.4(13) . . . . ?
C34G C35G C36G N31G -2.0(12) . . . . ?
C34G C35G C36G C45G -179.7(8) . . . . ?
C35G C36G C45G N41G 179.8(7) . . . . ?
C35G C36G C45G C44G -1.0(12) . . . . ?
C36G N31G C32G C33G -1.0(12) . . . . ?
N41G N42G C43G C44G -3.6(8) . . . . ?
N41G N42G C46G C61G -87.9(7) . . . . ?
N42G N41G C45G C36G 178.4(6) . . . . ?
N42G N41G C45G C44G -1.0(7) . . . . ?
N42G C43G C44G C45G 2.8(8) . . . . ?
N42G C46G C61G C55G 173.1(6) . . . . ?
N42G C46G C61G C62G -6.4(9) . . . . ?
C43G N42G C46G C61G 83.9(8) . . . . ?
C43G C44G C45G C36G 179.7(7) . . . . ?
C43G C44G C45G N41G -1.2(8) . . . . ?
C45G N41G N42G C43G 2.7(7) . . . . ?
C45G N41G N42G C46G 175.9(6) . . . . ?
C46G N42G C43G C44G -176.2(6) . . . . ?
C46G C61G C62G C63G 179.3(6) . . . . ?
C51G C52G C53G C54G -1.5(11) . . . . ?
C51G C56G C64G C63G -179.3(6) . . . . ?
C52G C51G C56G C55G -1.4(9) . . . . ?
C52G C51G C56G C64G 178.0(6) . . . . ?
C52G C53G C54G C55G -1.5(11) . . . . ?
C53G C54G C55G C56G 2.9(10) . . . . ?
C53G C54G C55G C61G -176.8(7) . . . . ?
C54G C55G C56G C51G -1.4(9) . . . . ?
C54G C55G C56G C64G 179.1(6) . . . . ?
C54G C55G C61G C46G 1.4(10) . . . . ?
C54G C55G C61G C62G -179.1(6) . . . . ?
C55G C56G C64G C63G 0.2(9) . . . . ?
C55G C61G C62G C63G -0.2(10) . . . . ?
C56G C51G C52G C53G 3.0(10) . . . . ?
C56G C55G C61G C46G -178.3(6) . . . . ?
C56G C55G C61G C62G 1.2(9) . . . . ?
C61G C55G C56G C51G 178.3(6) . . . . ?
C61G C55G C56G C64G -1.2(9) . . . . ?
C61G C62G C63G C64G -0.9(10) . . . . ?
C62G C63G C64G C56G 0.8(10) . . . . ?
N11H C12H C13H C14H -0.6(10) . . . . ?
N11H C16H C25H N21H 8.4(8) . . . . ?
N11H C16H C25H C24H -168.7(7) . . . . ?
C12H N11H C16H C15H -0.5(9) . . . . ?
C12H N11H C16H C25H 178.8(5) . . . . ?
C12H C13H C14H C15H -0.5(10) . . . . ?
C13H C14H C15H C16H 1.1(10) . . . . ?
C14H C15H C16H N11H -0.6(10) . . . . ?
C14H C15H C16H C25H -179.8(6) . . . . ?
C15H C16H C25H N21H -172.4(6) . . . . ?
C15H C16H C25H C24H 10.5(11) . . . . ?
C16H N11H C12H C13H 1.1(9) . . . . ?
N21H N22H C23H C24H 0.8(8) . . . . ?
N21H N22H C26H C51H 79.1(7) . . . . ?
N22H N21H C25H C16H -176.5(5) . . . . ?
N22H N21H C25H C24H 1.1(7) . . . . ?
N22H C23H C24H C25H -0.1(8) . . . . ?
N22H C26H C51H C52H 5.9(10) . . . . ?
N22H C26H C51H C56H -175.4(6) . . . . ?
C23H N22H C26H C51H -91.3(9) . . . . ?
C23H C24H C25H C16H 176.6(7) . . . . ?
C23H C24H C25H N21H -0.7(8) . . . . ?
C25H N21H N22H C23H -1.2(7) . . . . ?
C25H N21H N22H C26H -172.9(6) . . . . ?
C26H N22H C23H C24H 172.2(6) . . . . ?
C26H C51H C52H C53H -178.3(6) . . . . ?
C26H C51H C56H C55H 177.7(6) . . . . ?
C26H C51H C56H C64H -3.2(10) . . . . ?
N31H C32H C33H C34H 0.1(14) . . . . ?
N31H C36H C45H N41H 1.4(10) . . . . ?
N31H C36H C45H C44H -179.6(7) . . . . ?
C32H N31H C36H C35H 0.3(11) . . . . ?
C32H N31H C36H C45H -179.6(7) . . . . ?
C32H C33H C34H C35H -0.9(14) . . . . ?
C33H C34H C35H C36H 1.4(13) . . . . ?
C34H C35H C36H N31H -1.1(12) . . . . ?
C34H C35H C36H C45H 178.8(8) . . . . ?
C35H C36H C45H N41H -178.5(7) . . . . ?
C35H C36H C45H C44H 0.5(13) . . . . ?
C36H N31H C32H C33H 0.2(13) . . . . ?
N41H N42H C43H C44H -1.3(9) . . . . ?
N41H N42H C46H C61H -89.4(8) . . . . ?
N42H N41H C45H C36H 178.6(6) . . . . ?
N42H N41H C45H C44H -0.5(8) . . . . ?
N42H C43H C44H C45H 0.9(8) . . . . ?
N42H C46H C61H C55H 173.4(7) . . . . ?
N42H C46H C61H C62H -7.8(11) . . . . ?
C43H N42H C46H C61H 86.8(10) . . . . ?
C43H C44H C45H C36H -179.2(7) . . . . ?
C43H C44H C45H N41H -0.2(9) . . . . ?
C45H N41H N42H C43H 1.1(8) . . . . ?
C45H N41H N42H C46H 177.8(6) . . . . ?
C46H N42H C43H C44H -177.9(7) . . . . ?
C46H C61H C62H C63H 178.7(8) . . . . ?
C51H C52H C53H C54H 0.5(11) . . . . ?
C51H C56H C64H C63H -179.1(8) . . . . ?
C52H C51H C56H C55H -3.6(10) . . . . ?
C52H C51H C56H C64H 175.5(7) . . . . ?
C52H C53H C54H C55H -3.5(11) . . . . ?
C53H C54H C55H C56H 2.8(11) . . . . ?
C53H C54H C55H C61H -175.4(7) . . . . ?
C54H C55H C56H C51H 0.7(10) . . . . ?
C54H C55H C56H C64H -178.4(7) . . . . ?
C54H C55H C61H C46H -1.6(11) . . . . ?
C54H C55H C61H C62H 179.6(7) . . . . ?
C55H C56H C64H C63H 0.0(11) . . . . ?
C55H C61H C62H C63H -2.5(12) . . . . ?
C56H C51H C52H C53H 3.0(11) . . . . ?
C56H C55H C61H C46H -179.7(7) . . . . ?
C56H C55H C61H C62H 1.5(11) . . . . ?
C61H C55H C56H C51H 179.0(7) . . . . ?
C61H C55H C56H C64H -0.2(10) . . . . ?
C61H C62H C63H C64H 2.4(13) . . . . ?
C62H C63H C64H C56H -1.1(13) . . . . ?
N11I C12I C13I C14I 2.5(12) . . . . ?
N11I C16I C25I N21I 3.8(10) . . . . ?
N11I C16I C25I C24I -172.7(8) . . . . ?
C12I N11I C16I C15I -0.6(10) . . . . ?
C12I N11I C16I C25I 179.0(6) . . . . ?
C12I C13I C14I C15I -1.8(13) . . . . ?
C13I C14I C15I C16I 0.2(13) . . . . ?
C14I C15I C16I N11I 1.1(12) . . . . ?
C14I C15I C16I C25I -178.4(8) . . . . ?
C15I C16I C25I N21I -176.6(7) . . . . ?
C15I C16I C25I C24I 6.8(14) . . . . ?
C16I N11I C12I C13I -1.2(11) . . . . ?
N21I N22I C23I C24I 2.1(10) . . . . ?
N21I N22I C26I C51I 79.3(8) . . . . ?
N22I N21I C25I C16I -178.1(6) . . . . ?
N22I N21I C25I C24I -0.8(8) . . . . ?
N22I C23I C24I C25I -2.4(11) . . . . ?
N22I C26I C51I C52I 7.6(10) . . . . ?
N22I C26I C51I C56I -173.8(6) . . . . ?
C23I N22I C26I C51I -94.2(9) . . . . ?
C23I C24I C25I C16I 178.8(8) . . . . ?
C23I C24I C25I N21I 2.0(11) . . . . ?
C25I N21I N22I C23I -0.8(8) . . . . ?
C25I N21I N22I C26I -175.1(6) . . . . ?
C26I N22I C23I C24I 176.1(8) . . . . ?
C26I C51I C52I C53I 178.8(7) . . . . ?
C26I C51I C56I C55I -176.9(6) . . . . ?
C26I C51I C56I C64I 4.7(10) . . . . ?
N31I C32I C33I C34I 1.3(15) . . . . ?
N31I C36I C45I N41I -0.1(10) . . . . ?
N31I C36I C45I C44I 179.2(8) . . . . ?
C32I N31I C36I C35I 2.4(11) . . . . ?
C32I N31I C36I C45I 179.9(7) . . . . ?
C32I C33I C34I C35I 0.1(14) . . . . ?
C33I C34I C35I C36I -0.2(13) . . . . ?
C34I C35I C36I N31I -1.1(12) . . . . ?
C34I C35I C36I C45I -178.4(8) . . . . ?
C35I C36I C45I N41I 177.3(7) . . . . ?
C35I C36I C45I C44I -3.3(13) . . . . ?
C36I N31I C32I C33I -2.5(13) . . . . ?
N41I N42I C43I C44I -0.8(9) . . . . ?
N41I N42I C46I C61I -83.9(9) . . . . ?
N42I N41I C45I C36I 178.9(7) . . . . ?
N42I N41I C45I C44I -0.6(9) . . . . ?
N42I C43I C44I C45I 0.4(10) . . . . ?
N42I C46I C61I C55I 171.5(7) . . . . ?
N42I C46I C61I C62I -10.1(11) . . . . ?
C43I N42I C46I C61I 84.7(10) . . . . ?
C43I C44I C45I C36I -179.3(8) . . . . ?
C43I C44I C45I N41I 0.1(10) . . . . ?
C45I N41I N42I C43I 0.8(8) . . . . ?
C45I N41I N42I C46I 171.0(7) . . . . ?
C46I N42I C43I C44I -170.7(7) . . . . ?
C46I C61I C62I C63I 176.2(7) . . . . ?
C51I C52I C53I C54I -1.2(12) . . . . ?
C51I C56I C64I C63I 177.2(7) . . . . ?
C52I C51I C56I C55I 1.8(11) . . . . ?
C52I C51I C56I C64I -176.6(7) . . . . ?
C52I C53I C54I C55I 0.0(13) . . . . ?
C53I C54I C55I C56I 2.0(12) . . . . ?
C53I C54I C55I C61I -178.8(8) . . . . ?
C54I C55I C56I C51I -2.9(11) . . . . ?
C54I C55I C56I C64I 175.6(7) . . . . ?
C54I C55I C61I C46I 6.2(12) . . . . ?
C54I C55I C61I C62I -172.2(7) . . . . ?
C55I C56I C64I C63I -1.2(11) . . . . ?
C55I C61I C62I C63I -5.4(12) . . . . ?
C56I C51I C52I C53I 0.2(11) . . . . ?
C56I C55I C61I C46I -174.6(7) . . . . ?
C56I C55I C61I C62I 7.0(11) . . . . ?
C61I C55I C56I C51I 177.9(7) . . . . ?
C61I C55I C56I C64I -3.6(11) . . . . ?
C61I C62I C63I C64I 0.5(12) . . . . ?
C62I C63I C64I C56I 2.8(12) . . . . ?
N11J C12J C13J C14J -2.4(13) . . . . ?
N11J C16J C25J N21J 3.3(10) . . . . ?
N11J C16J C25J C24J -178.5(7) . . . . ?
C12J N11J C16J C15J -1.4(11) . . . . ?
C12J N11J C16J C25J 177.5(7) . . . . ?
C12J C13J C14J C15J 0.8(12) . . . . ?
C13J C14J C15J C16J 0.4(12) . . . . ?
C14J C15J C16J N11J -0.1(12) . . . . ?
C14J C15J C16J C25J -178.9(7) . . . . ?
C15J C16J C25J N21J -177.9(7) . . . . ?
C15J C16J C25J C24J 0.3(13) . . . . ?
C16J N11J C12J C13J 2.6(12) . . . . ?
N21J N22J C23J C24J -3.6(8) . . . . ?
N21J N22J C26J C51J -84.0(8) . . . . ?
N22J N21J C25J C16J 178.1(6) . . . . ?
N22J N21J C25J C24J -0.5(8) . . . . ?
N22J C23J C24J C25J 3.1(9) . . . . ?
N22J C26J C51J C52J -6.4(10) . . . . ?
N22J C26J C51J C56J 174.0(6) . . . . ?
C23J N22J C26J C51J 84.3(9) . . . . ?
C23J C24J C25J C16J -179.9(8) . . . . ?
C23J C24J C25J N21J -1.6(8) . . . . ?
C25J N21J N22J C23J 2.5(7) . . . . ?
C25J N21J N22J C26J 172.6(6) . . . . ?
C26J N22J C23J C24J -173.0(7) . . . . ?
C26J C51J C52J C53J 179.2(7) . . . . ?
C26J C51J C56J C55J -176.4(6) . . . . ?
C26J C51J C56J C64J 2.1(10) . . . . ?
N31J C32J C33J C34J 2.8(13) . . . . ?
N31J C36J C45J N41J 4.4(10) . . . . ?
N31J C36J C45J C44J -167.7(8) . . . . ?
C32J N31J C36J C35J 0.3(11) . . . . ?
C32J N31J C36J C45J 179.5(7) . . . . ?
C32J C33J C34J C35J -2.7(13) . . . . ?
C33J C34J C35J C36J 1.6(13) . . . . ?
C34J C35J C36J N31J -0.4(12) . . . . ?
C34J C35J C36J C45J -179.5(8) . . . . ?
C35J C36J C45J N41J -176.3(7) . . . . ?
C35J C36J C45J C44J 11.6(13) . . . . ?
C36J N31J C32J C33J -1.5(11) . . . . ?
N41J N42J C43J C44J 2.5(11) . . . . ?
N41J N42J C46J C61J 88.6(8) . . . . ?
N42J N41J C45J C36J -174.2(6) . . . . ?
N42J N41J C45J C44J -0.4(8) . . . . ?
N42J C43J C44J C45J -2.6(11) . . . . ?
N42J C46J C61J C55J -177.8(7) . . . . ?
N42J C46J C61J C62J 6.2(10) . . . . ?
C43J N42J C46J C61J -84.3(10) . . . . ?
C43J C44J C45J C36J 174.5(9) . . . . ?
C43J C44J C45J N41J 2.0(10) . . . . ?
C45J N41J N42J C43J -1.2(9) . . . . ?
C45J N41J N42J C46J -175.1(7) . . . . ?
C46J N42J C43J C44J 176.0(8) . . . . ?
C46J C61J C62J C63J 179.8(7) . . . . ?
C51J C52J C53J C54J -2.0(12) . . . . ?
C51J C56J C64J C63J -174.2(7) . . . . ?
C52J C51J C56J C55J 4.0(10) . . . . ?
C52J C51J C56J C64J -177.5(7) . . . . ?
C52J C53J C54J C55J 2.4(12) . . . . ?
C53J C54J C55J C56J 0.5(11) . . . . ?
C53J C54J C55J C61J -178.6(7) . . . . ?
C54J C55J C56J C51J -3.7(10) . . . . ?
C54J C55J C56J C64J 177.9(7) . . . . ?
C54J C55J C61J C46J 2.1(11) . . . . ?
C54J C55J C61J C62J 178.0(7) . . . . ?
C55J C56J C64J C63J 4.2(12) . . . . ?
C55J C61J C62J C63J 3.9(13) . . . . ?
C56J C51J C52J C53J -1.2(11) . . . . ?
C56J C55J C61J C46J -177.1(6) . . . . ?
C56J C55J C61J C62J -1.1(11) . . . . ?
C61J C55J C56J C51J 175.5(7) . . . . ?
C61J C55J C56J C64J -3.0(11) . . . . ?
C61J C62J C63J C64J -2.6(13) . . . . ?
C62J C63J C64J C56J -1.4(13) . . . . ?
N11K C12K C13K C14K -1.6(13) . . . . ?
N11K C16K C25K N21K -1.3(10) . . . . ?
N11K C16K C25K C24K -177.3(7) . . . . ?
C12K N11K C16K C15K -0.9(11) . . . . ?
C12K N11K C16K C25K 176.6(7) . . . . ?
C12K C13K C14K C15K 1.2(14) . . . . ?
C13K C14K C15K C16K -0.7(14) . . . . ?
C14K C15K C16K N11K 0.5(12) . . . . ?
C14K C15K C16K C25K -176.8(8) . . . . ?
C15K C16K C25K N21K 176.2(7) . . . . ?
C15K C16K C25K C24K 0.2(12) . . . . ?
C16K N11K C12K C13K 1.5(11) . . . . ?
N21K N22K C23K C24K 1.1(9) . . . . ?
N21K N22K C26K C51K 81.9(9) . . . . ?
N22K N21K C25K C16K -176.4(6) . . . . ?
N22K N21K C25K C24K 0.4(8) . . . . ?
N22K C23K C24K C25K -0.8(9) . . . . ?
N22K C26K C51K C52K 3.6(11) . . . . ?
N22K C26K C51K C56K -178.7(7) . . . . ?
C23K N22K C26K C51K -83.7(9) . . . . ?
C23K C24K C25K C16K 176.6(8) . . . . ?
C23K C24K C25K N21K 0.3(9) . . . . ?
C25K N21K N22K C23K -0.9(8) . . . . ?
C25K N21K N22K C26K -168.4(7) . . . . ?
C26K N22K C23K C24K 168.4(7) . . . . ?
C26K C51K C52K C53K -177.9(7) . . . . ?
C26K C51K C56K C55K 176.9(7) . . . . ?
C26K C51K C56K C64K -2.2(12) . . . . ?
N31K C32K C33K C34K -3.2(15) . . . . ?
N31K C36K C45K N41K -4.0(19) . . . . ?
N31K C36K C45K C44K 175.0(12) . . . . ?
C32K N31K C36K C35K 5(2) . . . . ?
C32K N31K C36K C45K 179.9(11) . . . . ?
C32K C33K C34K C35K 5.2(19) . . . . ?
C33K C34K C35K C36K -2(2) . . . . ?
C34K C35K C36K N31K -3(2) . . . . ?
C34K C35K C36K C45K -177.4(13) . . . . ?
C35K C36K C45K N41K 170.8(12) . . . . ?
C35K C36K C45K C44K -10(2) . . . . ?
C36K N31K C32K C33K -2.0(16) . . . . ?
N41K N42K C43K C44K 0.3(11) . . . . ?
N41K N42K C46K C61K -90.5(9) . . . . ?
N42K N41K C45K C36K 177.4(10) . . . . ?
N42K N41K C45K C44K -1.8(11) . . . . ?
N42K C43K C44K C45K -1.3(11) . . . . ?
N42K C46K C61K C55K 177.9(7) . . . . ?
N42K C46K C61K C62K -3.3(11) . . . . ?
C43K N42K C46K C61K 82.5(10) . . . . ?
C43K C44K C45K C36K -177.1(13) . . . . ?
C43K C44K C45K N41K 2.0(12) . . . . ?
C45K N41K N42K C43K 1.0(10) . . . . ?
C45K N41K N42K C46K 175.1(8) . . . . ?
C46K N42K C43K C44K -173.2(8) . . . . ?
C46K C61K C62K C63K -176.9(8) . . . . ?
C51K C52K C53K C54K -0.6(13) . . . . ?
C51K C56K C64K C63K 179.6(8) . . . . ?
C52K C51K C56K C55K -5.4(11) . . . . ?
C52K C51K C56K C64K 175.4(8) . . . . ?
C52K C53K C54K C55K -1.9(12) . . . . ?
C53K C54K C55K C56K 0.7(12) . . . . ?
C53K C54K C55K C61K -174.7(8) . . . . ?
C54K C55K C56K C51K 2.9(11) . . . . ?
C54K C55K C56K C64K -177.9(8) . . . . ?
C54K C55K C61K C46K -4.5(11) . . . . ?
C54K C55K C61K C62K 176.7(8) . . . . ?
C55K C56K C64K C63K 0.5(13) . . . . ?
C55K C61K C62K C63K 1.8(13) . . . . ?
C56K C51K C52K C53K 4.4(12) . . . . ?
C56K C55K C61K C46K -180.0(7) . . . . ?
C56K C55K C61K C62K 1.2(12) . . . . ?
C61K C55K C56K C51K 178.5(7) . . . . ?
C61K C55K C56K C64K -2.4(11) . . . . ?
C61K C62K C63K C64K -3.7(13) . . . . ?
C62K C63K C64K C56K 2.5(14) . . . . ?
N11L C12L C13L C14L 0.8(15) . . . . ?
N11L C16L C25L N21L 4.2(11) . . . . ?
N11L C16L C25L C24L 178.4(8) . . . . ?
C12L N11L C16L C15L -1.3(13) . . . . ?
C12L N11L C16L C25L -177.3(8) . . . . ?
C12L C13L C14L C15L -0.3(15) . . . . ?
C13L C14L C15L C16L -1.0(13) . . . . ?
C14L C15L C16L N11L 1.9(12) . . . . ?
C14L C15L C16L C25L 177.4(8) . . . . ?
C15L C16L C25L N21L -171.7(7) . . . . ?
C15L C16L C25L C24L 2.5(14) . . . . ?
C16L N11L C12L C13L -0.1(13) . . . . ?
N21L N22L C23L C24L -0.7(9) . . . . ?
N21L N22L C26L C51L -90.6(8) . . . . ?
N22L N21L C25L C16L 173.2(6) . . . . ?
N22L N21L C25L C24L -2.1(8) . . . . ?
N22L C23L C24L C25L -0.5(9) . . . . ?
N22L C26L C51L C52L -2.9(11) . . . . ?
N22L C26L C51L C56L 177.1(7) . . . . ?
C23L N22L C26L C51L 84.5(10) . . . . ?
C23L C24L C25L C16L -173.0(8) . . . . ?
C23L C24L C25L N21L 1.6(9) . . . . ?
C25L N21L N22L C23L 1.7(8) . . . . ?
C25L N21L N22L C26L 177.5(7) . . . . ?
C26L N22L C23L C24L -176.2(7) . . . . ?
C26L C51L C52L C53L 176.7(7) . . . . ?
C26L C51L C56L C55L -179.2(6) . . . . ?
C26L C51L C56L C64L 3.6(11) . . . . ?
N31L C32L C33L C34L 0(2) . . . . ?
N31L C36L C45L N41L -4.5(11) . . . . ?
N31L C36L C45L C44L 178.0(8) . . . . ?
C32L N31L C36L C35L -2.4(13) . . . . ?
C32L N31L C36L C45L 177.4(8) . . . . ?
C32L C33L C34L C35L -3(2) . . . . ?
C33L C34L C35L C36L 2.2(17) . . . . ?
C34L C35L C36L N31L 0.3(14) . . . . ?
C34L C35L C36L C45L -179.5(9) . . . . ?
C35L C36L C45L N41L 175.4(8) . . . . ?
C35L C36L C45L C44L -2.2(14) . . . . ?
C36L N31L C32L C33L 2.0(15) . . . . ?
N41L N42L C43L C44L -0.8(9) . . . . ?
N41L N42L C46L C61L 87.2(8) . . . . ?
N42L N41L C45L C36L -176.8(6) . . . . ?
N42L N41L C45L C44L 1.2(8) . . . . ?
N42L C43L C44L C45L 1.4(9) . . . . ?
N42L C46L C61L C55L -170.3(6) . . . . ?
N42L C46L C61L C62L 8.9(10) . . . . ?
C43L N42L C46L C61L -97.0(8) . . . . ?
C43L C44L C45L C36L 176.0(8) . . . . ?
C43L C44L C45L N41L -1.7(9) . . . . ?
C45L N41L N42L C43L -0.3(8) . . . . ?
C45L N41L N42L C46L 176.0(6) . . . . ?
C46L N42L C43L C44L -176.9(6) . . . . ?
C46L C61L C62L C63L -177.7(7) . . . . ?
C51L C52L C53L C54L 4.2(13) . . . . ?
C51L C56L C64L C63L 177.8(7) . . . . ?
C52L C51L C56L C55L 0.8(11) . . . . ?
C52L C51L C56L C64L -176.4(8) . . . . ?
C52L C53L C54L C55L -2.3(12) . . . . ?
C53L C54L C55L C56L -0.2(11) . . . . ?
C53L C54L C55L C61L 176.4(7) . . . . ?
C54L C55L C56L C51L 1.0(10) . . . . ?
C54L C55L C56L C64L 178.3(7) . . . . ?
C54L C55L C61L C46L -0.2(10) . . . . ?
C54L C55L C61L C62L -179.4(7) . . . . ?
C55L C56L C64L C63L 0.6(11) . . . . ?
C55L C61L C62L C63L 1.5(11) . . . . ?
C56L C51L C52L C53L -3.3(12) . . . . ?
C56L C55L C61L C46L 176.4(6) . . . . ?
C56L C55L C61L C62L -2.8(10) . . . . ?
C61L C55L C56L C51L -175.6(6) . . . . ?
C61L C55L C56L C64L 1.7(10) . . . . ?
C61L C62L C63L C64L 0.9(11) . . . . ?
C62L C63L C64L C56L -2.0(12) . . . . ?
Br1M C12M C13M O14M -5.0(13) . . . . ?
Br1M C12M C13M C22M 180.0(7) . . . . ?
Br2M C16M C17M C18M -175.9(7) . . . . ?
Br2M C16M C17M O28M -0.9(16) . . . . ?
Br3M C18M C19M C20M -176.7(7) . . . . ?
C11M C12M C13M O14M 171.9(8) . . . . ?
C11M C12M C13M C22M -3.1(15) . . . . ?
C12M C11M C24M Br4M 173.6(7) . . . . ?
C12M C11M C24M C23M -6.1(14) . . . . ?
C12M C13M O14M C15M -175.2(9) . . . . ?
C12M C13M C22M C21M 172.1(9) . . . . ?
C12M C13M C22M C23M -2.8(14) . . . . ?
C13M O14M C15M C16M 174.4(9) . . . . ?
C13M O14M C15M C20M -0.7(13) . . . . ?
C13M C22M C23M C24M 4.2(13) . . . . ?
O14M C13M C22M C21M -3.0(13) . . . . ?
O14M C13M C22M C23M -177.8(8) . . . . ?
O14M C15M C16M Br2M 0.2(13) . . . . ?
O14M C15M C16M C17M 177.6(9) . . . . ?
O14M C15M C20M C19M 179.1(8) . . . . ?
O14M C15M C20M C21M 4.1(14) . . . . ?
C15M C16M C17M C18M 6.5(15) . . . . ?
C15M C16M C17M O28M -178.6(12) . . . . ?
C15M C20M C21M C22M -7.0(14) . . . . ?
C15M C20M C21M C31M 175.5(9) . . . . ?
C16M C15M C20M C19M 4.6(16) . . . . ?
C16M C15M C20M C21M -170.4(10) . . . . ?
C16M C17M C18M Br3M 174.4(7) . . . . ?
C16M C17M C18M C19M -3.3(15) . . . . ?
C17M C18M C19M C20M 1.0(17) . . . . ?
C18M C19M C20M C15M -1.2(15) . . . . ?
C18M C19M C20M C21M 173.4(10) . . . . ?
C19M C20M C21M C22M 178.6(9) . . . . ?
C19M C20M C21M C31M 1.2(14) . . . . ?
C20M C15M C16M Br2M 174.9(8) . . . . ?
C20M C15M C16M C17M -7.8(17) . . . . ?
C20M C21M C22M C13M 6.6(14) . . . . ?
C20M C21M C22M C23M -179.1(9) . . . . ?
C20M C21M C31M C32M -82.4(12) . . . . ?
C20M C21M C31M C36M 93.0(12) . . . . ?
C21M C22M C23M C24M -170.4(9) . . . . ?
C21M C31M C32M C33M 173.1(10) . . . . ?
C21M C31M C32M C37M -6.9(15) . . . . ?
C21M C31M C36M C35M -170.9(10) . . . . ?
C22M C13M O14M C15M 0.1(13) . . . . ?
C22M C21M C31M C32M 100.2(12) . . . . ?
C22M C21M C31M C36M -84.4(13) . . . . ?
C22M C23M C24M Br4M -179.2(7) . . . . ?
C22M C23M C24M C11M 0.4(15) . . . . ?
C24M C11M C12M Br1M -175.7(7) . . . . ?
C24M C11M C12M C13M 7.4(14) . . . . ?
O25M C11M C12M Br1M 1.7(13) . . . . ?
O25M C11M C12M C13M -175.3(9) . . . . ?
O25M C11M C24M Br4M -3.7(14) . . . . ?
O25M C11M C24M C23M 176.6(10) . . . . ?
O28M C17M C18M Br3M -0.9(15) . . . . ?
O28M C17M C18M C19M -178.7(11) . . . . ?
C31M C21M C22M C13M -176.2(9) . . . . ?
C31M C21M C22M C23M -1.9(14) . . . . ?
C31M C32M C33M C34M -0.2(16) . . . . ?
C31M C32M C37M O38M 157.3(10) . . . . ?
C31M C32M C37M O39M -22.6(14) . . . . ?
C32M C31M C36M C35M 4.6(16) . . . . ?
C32M C33M C34M C35M 0.4(16) . . . . ?
C33M C32M C37M O38M -22.7(15) . . . . ?
C33M C32M C37M O39M 157.3(10) . . . . ?
C33M C34M C35M C36M 2.0(16) . . . . ?
C34M C35M C36M C31M -4.6(18) . . . . ?
C36M C31M C32M C33M -2.3(15) . . . . ?
C36M C31M C32M C37M 177.7(9) . . . . ?
C37M C32M C33M C34M 179.8(9) . . . . ?
Br1N C12N C13N O14N 5.3(8) . . . . ?
Br1N C12N C13N C22N -175.6(5) . . . . ?
Br2N C16N C17N C18N 171.3(4) . . . . ?
Br2N C16N C17N O28N -6.6(8) . . . . ?
Br3N C18N C19N C20N 179.1(5) . . . . ?
C11N C12N C13N O14N -178.5(5) . . . . ?
C11N C12N C13N C22N 0.6(9) . . . . ?
C12N C11N C24N Br4N -179.6(4) . . . . ?
C12N C11N C24N C23N 0.2(9) . . . . ?
C12N C13N O14N C15N -175.2(5) . . . . ?
C12N C13N C22N C21N 177.7(6) . . . . ?
C12N C13N C22N C23N 0.7(9) . . . . ?
C13N O14N C15N C16N 177.0(5) . . . . ?
C13N O14N C15N C20N -4.1(8) . . . . ?
C13N C22N C23N C24N -1.6(9) . . . . ?
O14N C13N C22N C21N -3.2(9) . . . . ?
O14N C13N C22N C23N 179.8(5) . . . . ?
O14N C15N C16N Br2N 4.8(8) . . . . ?
O14N C15N C16N C17N -176.7(5) . . . . ?
O14N C15N C20N C19N -177.9(5) . . . . ?
O14N C15N C20N C21N 0.1(9) . . . . ?
C15N C16N C17N C18N -7.3(9) . . . . ?
C15N C16N C17N O28N 174.9(6) . . . . ?
C15N C20N C21N C22N 2.2(9) . . . . ?
C15N C20N C21N C31N 176.3(6) . . . . ?
C16N C15N C20N C19N 0.9(9) . . . . ?
C16N C15N C20N C21N 179.0(6) . . . . ?
C16N C17N C18N Br3N -174.3(4) . . . . ?
C16N C17N C18N C19N 5.5(9) . . . . ?
C17N C18N C19N C20N -0.6(10) . . . . ?
C18N C19N C20N C15N -2.8(9) . . . . ?
C18N C19N C20N C21N 179.2(6) . . . . ?
C19N C20N C21N C22N -179.8(6) . . . . ?
C19N C20N C21N C31N -5.8(10) . . . . ?
C20N C15N C16N Br2N -174.1(5) . . . . ?
C20N C15N C16N C17N 4.4(10) . . . . ?
C20N C21N C22N C13N -0.7(9) . . . . ?
C20N C21N C22N C23N 176.0(6) . . . . ?
C20N C21N C31N C32N 96.3(7) . . . . ?
C20N C21N C31N C36N -87.0(7) . . . . ?
C21N C22N C23N C24N -178.4(6) . . . . ?
C21N C31N C32N C33N 177.2(5) . . . . ?
C21N C31N C32N C37N -3.9(9) . . . . ?
C21N C31N C36N C35N -176.1(5) . . . . ?
C22N C13N O14N C15N 5.7(8) . . . . ?
C22N C21N C31N C32N -89.7(7) . . . . ?
C22N C21N C31N C36N 87.0(6) . . . . ?
C22N C23N C24N Br4N -179.1(4) . . . . ?
C22N C23N C24N C11N 1.2(9) . . . . ?
C24N C11N C12N Br1N 175.3(4) . . . . ?
C24N C11N C12N C13N -1.0(9) . . . . ?
O25N C11N C12N Br1N -4.8(8) . . . . ?
O25N C11N C12N C13N 178.9(6) . . . . ?
O25N C11N C24N Br4N 0.5(8) . . . . ?
O25N C11N C24N C23N -179.7(6) . . . . ?
O28N C17N C18N Br3N 3.5(9) . . . . ?
O28N C17N C18N C19N -176.7(6) . . . . ?
C31N C21N C22N C13N -175.0(6) . . . . ?
C31N C21N C22N C23N 1.7(9) . . . . ?
C31N C32N C33N C34N -1.2(9) . . . . ?
C31N C32N C37N O38N 170.4(5) . . . . ?
C31N C32N C37N O39N -10.4(9) . . . . ?
C32N C31N C36N C35N 0.8(8) . . . . ?
C32N C33N C34N C35N 0.1(9) . . . . ?
C33N C32N C37N O38N -10.8(8) . . . . ?
C33N C32N C37N O39N 168.4(6) . . . . ?
C33N C34N C35N C36N 1.3(9) . . . . ?
C34N C35N C36N C31N -1.8(8) . . . . ?
C36N C31N C32N C33N 0.7(8) . . . . ?
C36N C31N C32N C37N 179.5(5) . . . . ?
C37N C32N C33N C34N 180.0(5) . . . . ?

loop_
_exptl_oxdiff_crystal_face_indexfrac_h
_exptl_oxdiff_crystal_face_indexfrac_k
_exptl_oxdiff_crystal_face_indexfrac_l
_exptl_oxdiff_crystal_face_x
_exptl_oxdiff_crystal_face_y
_exptl_oxdiff_crystal_face_z
-14.1863 0.2566 3.7016 0.7661 -0.3650 -0.5290
14.1593 0.1097 -3.7374 -0.7536 0.3590 0.5507
-1.2505 -14.1421 3.1341 -0.3404 0.2094 -0.9167
1.2505 14.1421 -3.1341 0.3404 -0.2094 0.9167
-0.4663 2.6516 25.2606 0.5752 0.7494 0.3280
-0.1998 -0.8803 -26.3545 -0.5056 -0.8254 -0.2513
0.1998 0.8803 26.3545 0.5056 0.8254 0.2513

loop_
_smtbx_masks_void_nr
_smtbx_masks_void_average_x
_smtbx_masks_void_average_y
_smtbx_masks_void_average_z
_smtbx_masks_void_volume
_smtbx_masks_void_count_electrons
_smtbx_masks_void_content
1 0.155 0.559 0.000 3958.9 982.3 '54 MeOH'
2 0.000 0.000 0.500 479.3 137.6 '8 MeOH'
3 0.000 0.500 0.500 144.6 10.3 '1 H2O'
4 0.276 0.609 0.284 18.5 3.6 '0.1 BF4'
5 0.347 -0.026 0.378 14.5 9.7 ?
6 0.460 0.753 0.525 9.9 0.0 '1 ?'
7 0.540 0.247 0.475 9.9 0.0 '1 ?'
8 0.653 0.026 0.622 14.5 9.7 ?
9 0.724 0.391 0.716 18.5 3.6 '0.1 BF4'
